data_7130204
loop_
_publ_author_name
'Xing, Tian'
'Derbyshire, Max'
'Elsegood, Mark Robert James'
'Redshaw, Carl'

_publ_section_title
;
 Mixed-metal calix[8]arene complexes: Structure, and ring opening
 polymerization studies
;
_journal_name_full 'Chemical Communications'
_journal_paper_doi 10.1039/D2CC02236B
_journal_year 2022
_chemical_formula_moiety 'C96 H116 Li N4 Nb O13 W2, 4(C2 H3 N)'
_chemical_formula_sum 'C104 H128 Li N8 Nb O13 W2'
_chemical_formula_weight 2165.69
_space_group_crystal_system triclinic
_space_group_IT_number 2
_space_group_name_Hall '-P 1'
_space_group_name_H-M_alt 'P -1'
_atom_sites_solution_hydrogens geom
_atom_sites_solution_primary iterative
_atom_sites_solution_secondary difmap
_audit_creation_method SHELXL-2018/3
_audit_update_record
;
2022-03-06 deposited with the CCDC.	2022-06-08 downloaded from the CCDC.
;
_cell_angle_alpha 108.9456(6)
_cell_angle_beta 102.2931(5)
_cell_angle_gamma 110.7940(6)
_cell_formula_units_Z 4
_cell_length_a 20.98734(13)
_cell_length_b 22.70548(17)
_cell_length_c 25.64355(11)
_cell_measurement_reflns_used 130275
_cell_measurement_temperature 100(2)
_cell_measurement_theta_max 70.27
_cell_measurement_theta_min 2.30
_cell_volume 10033.28(14)
_computing_cell_refinement 'CrysAlisPro 1.171.40.82a (Rigaku OD, 2020)'
_computing_data_collection 'CrysAlisPro 1.171.40.82a (Rigaku OD, 2020)'
_computing_data_reduction 'CrysAlisPro 1.171.40.82a (Rigaku OD, 2020)'
_computing_molecular_graphics 'Bruker SHELXTL'
_computing_publication_material 'Bruker SHELXTL'
_computing_structure_refinement 'SHELXL-2018/3 (Sheldrick, 2018)'
_computing_structure_solution 'SHELXT-2018/2 (Sheldrick, 2015)'
_diffrn_ambient_temperature 100(2)
_diffrn_detector_area_resol_mean 10
_diffrn_measured_fraction_theta_full 0.995
_diffrn_measured_fraction_theta_max 0.988
_diffrn_measurement_device 'four-circle diffractometer'
_diffrn_measurement_device_type
; 
Rigaku 007HF equipped with Varimax confocal mirrors and an AFC11 goniometer 
 and HyPix 6000 detector 
;
_diffrn_measurement_method 'profile data from \w-scans'
_diffrn_radiation_collimation 0.3
_diffrn_radiation_type CuK\a
_diffrn_radiation_wavelength 1.54178
_diffrn_reflns_av_R_equivalents 0.0580
_diffrn_reflns_av_unetI/netI 0.0291
_diffrn_reflns_Laue_measured_fraction_full 0.995
_diffrn_reflns_Laue_measured_fraction_max 0.988
_diffrn_reflns_limit_h_max 25
_diffrn_reflns_limit_h_min -25
_diffrn_reflns_limit_k_max 27
_diffrn_reflns_limit_k_min -27
_diffrn_reflns_limit_l_max 30
_diffrn_reflns_limit_l_min -31
_diffrn_reflns_number 219603
_diffrn_reflns_point_group_measured_fraction_full 0.995
_diffrn_reflns_point_group_measured_fraction_max 0.988
_diffrn_reflns_theta_full 67.679
_diffrn_reflns_theta_max 70.070
_diffrn_reflns_theta_min 2.316
_diffrn_source 'Rotating anode'
_exptl_absorpt_coefficient_mu 5.568
_exptl_absorpt_correction_T_max 0.909
_exptl_absorpt_correction_T_min 0.771
_exptl_absorpt_correction_type gaussian
_exptl_absorpt_process_details
; 
CrysAlisPro 1.171.40.82a (Rigaku Oxford Diffraction, 2020) 
Numerical absorption correction based on gaussian integration over 
a multifaceted crystal model 
Empirical absorption correction using spherical harmonics, 
implemented in SCALE3 ABSPACK scaling algorithm. 
;
_exptl_crystal_colour colourless
_exptl_crystal_density_diffrn 1.434
_exptl_crystal_density_method 'not measured'
_exptl_crystal_description block
_exptl_crystal_F_000 4416
_exptl_crystal_recrystallization_method 'Re-crystallisation from solvent: acetonitrile'
_exptl_crystal_size_max 0.070
_exptl_crystal_size_mid 0.060
_exptl_crystal_size_min 0.040
_refine_diff_density_max 2.231
_refine_diff_density_min -2.569
_refine_diff_density_rms 0.108
_refine_ls_extinction_coef 0.000067(7)
_refine_ls_extinction_expression Fc^*^=kFc[1+0.001xFc^2^\l^3^/sin(2\q)]^-1/4^
_refine_ls_extinction_method 'SHELXL-2018/3 (Sheldrick 2018)'
_refine_ls_goodness_of_fit_ref 1.034
_refine_ls_hydrogen_treatment constr
_refine_ls_matrix_type full
_refine_ls_number_parameters 2528
_refine_ls_number_reflns 37666
_refine_ls_number_restraints 876
_refine_ls_restrained_S_all 1.028
_refine_ls_R_factor_all 0.0497
_refine_ls_R_factor_gt 0.0457
_refine_ls_shift/su_max 0.002
_refine_ls_shift/su_mean 0.000
_refine_ls_structure_factor_coef Fsqd
_refine_ls_weighting_details 'w=1/[\s^2^(Fo^2^)+(0.0594P)^2^+31.5393P] where P=(Fo^2^+2Fc^2^)/3'
_refine_ls_weighting_scheme calc
_refine_ls_wR_factor_gt 0.1169
_refine_ls_wR_factor_ref 0.1200
_reflns_Friedel_coverage 0.000
_reflns_number_gt 34182
_reflns_number_total 37666
_reflns_threshold_expression 'I > 2\s(I)'
_cod_data_source_file d2cc02236b2.cif
_cod_data_source_block 4dot4MeCN
_cod_original_cell_volume 10033.27(12)
_cod_database_code 7130204
_shelx_shelxl_version_number 2018/3
_shelx_space_group_comment
; 
The symmetry employed for this shelxl refinement is uniquely defined 
by the following loop, which should always be used as a source of 
symmetry information in preference to the above space-group names. 
They are only intended as comments. 
;
_shelx_estimated_absorpt_t_min 0.697
_shelx_estimated_absorpt_t_max 0.808

loop_
_space_group_symop_operation_xyz
'x, y, z'
'-x, -y, -z'

loop_
_atom_site_label
_atom_site_type_symbol
_atom_site_fract_x
_atom_site_fract_y
_atom_site_fract_z
_atom_site_U_iso_or_equiv
_atom_site_adp_type
_atom_site_occupancy
_atom_site_site_symmetry_order
_atom_site_calc_flag
_atom_site_refinement_flags_posn
_atom_site_refinement_flags_adp
_atom_site_refinement_flags_occupancy
_atom_site_disorder_assembly
_atom_site_disorder_group
W1 W 0.47918(2) 0.09819(2) 0.27632(2) 0.02855(6) Uani 1 1 d . . . . .
W2 W 0.69645(2) 0.02937(2) 0.24591(2) 0.03003(6) Uani 1 1 d . . . . .
Nb1 Nb 0.56435(2) 0.07286(2) 0.16134(2) 0.02705(8) Uani 1 1 d . . . . .
O1 O 0.47143(16) 0.00192(15) 0.25857(13) 0.0299(6) Uani 1 1 d . . . . .
O2 O 0.38951(16) 0.06149(16) 0.28988(14) 0.0326(6) Uani 1 1 d . . . . .
O3 O 0.46096(17) 0.17522(16) 0.27622(14) 0.0363(7) Uani 1 1 d . . . . .
O4 O 0.50447(16) 0.10705(16) 0.12220(14) 0.0328(7) Uani 1 1 d . . . . .
O5 O 0.61245(16) 0.06844(16) 0.10452(13) 0.0318(6) Uani 1 1 d . . . . .
O6 O 0.78138(17) 0.07225(17) 0.22956(14) 0.0345(7) Uani 1 1 d . . . . .
O7 O 0.72538(18) -0.04181(17) 0.24555(15) 0.0388(7) Uani 1 1 d . . . . .
O8 O 0.59996(17) -0.03858(16) 0.24188(14) 0.0340(7) Uani 1 1 d . . . . .
O9 O 0.53906(18) 0.13946(16) 0.34778(14) 0.0364(7) Uani 1 1 d . . . . .
O10 O 0.53973(16) 0.10773(16) 0.23493(14) 0.0316(6) Uani 1 1 d . . . . .
O11 O 0.50301(16) -0.01451(16) 0.13676(13) 0.0322(6) Uani 1 1 d . . . . .
O12 O 0.64756(16) 0.07137(15) 0.21858(13) 0.0317(6) Uani 1 1 d . . . . .
O13 O 0.73357(17) 0.08051(17) 0.32094(14) 0.0357(7) Uani 1 1 d . . . . .
C1 C 0.4502(2) -0.0285(2) 0.2955(2) 0.0316(9) Uani 1 1 d . . . . .
C2 C 0.5033(3) -0.0172(2) 0.3455(2) 0.0337(9) Uani 1 1 d . . . . .
C3 C 0.4796(3) -0.0431(3) 0.3842(2) 0.0378(10) Uani 1 1 d . . . . .
H3 H 0.515395 -0.033768 0.419488 0.045 Uiso 1 1 calc R U . . .
C4 C 0.4056(3) -0.0822(3) 0.3731(2) 0.0406(11) Uani 1 1 d . . . . .
C5 C 0.3553(3) -0.0947(2) 0.3212(2) 0.0388(11) Uani 1 1 d . . . . .
H5 H 0.304582 -0.121885 0.312057 0.047 Uiso 1 1 calc R U . . .
C6 C 0.3755(2) -0.0693(2) 0.2817(2) 0.0333(9) Uani 1 1 d . . . . .
C7 C 0.3803(3) -0.1097(3) 0.4165(3) 0.0508(13) Uani 1 1 d . . . . .
C8 C 0.4420(4) -0.1087(4) 0.4607(3) 0.0603(16) Uani 1 1 d . . . . .
H8A H 0.462692 -0.136545 0.439197 0.090 Uiso 1 1 calc R U . . .
H8B H 0.422854 -0.128726 0.485936 0.090 Uiso 1 1 calc R U . . .
H8C H 0.480411 -0.060319 0.485389 0.090 Uiso 1 1 calc R U . . .
C9 C 0.3184(4) -0.1848(4) 0.3826(3) 0.0713(19) Uani 1 1 d . . . . .
H9A H 0.335818 -0.215143 0.359758 0.107 Uiso 1 1 calc R U . . .
H9B H 0.276727 -0.185978 0.355422 0.107 Uiso 1 1 calc R U . . .
H9C H 0.302804 -0.201371 0.410739 0.107 Uiso 1 1 calc R U . . .
C10 C 0.3508(4) -0.0628(4) 0.4503(3) 0.0651(18) Uani 1 1 d . . . . .
H10A H 0.336512 -0.077820 0.479611 0.098 Uiso 1 1 calc R U . . .
H10B H 0.308037 -0.066639 0.422250 0.098 Uiso 1 1 calc R U . . .
H10C H 0.389150 -0.013945 0.470701 0.098 Uiso 1 1 calc R U . . .
C11 C 0.3175(2) -0.0868(2) 0.2250(2) 0.0362(10) Uani 1 1 d . . . . .
H11A H 0.281644 -0.136879 0.207632 0.043 Uiso 1 1 calc R U . . .
H11B H 0.341217 -0.080244 0.196426 0.043 Uiso 1 1 calc R U . . .
C12 C 0.3152(2) 0.0289(3) 0.2620(2) 0.0355(10) Uani 1 1 d . . . . .
C13 C 0.2765(2) -0.0437(2) 0.2322(2) 0.0349(10) Uani 1 1 d . . . . .
C14 C 0.2013(3) -0.0746(3) 0.2073(2) 0.0425(11) Uani 1 1 d . . . . .
H14 H 0.174856 -0.124323 0.187216 0.051 Uiso 1 1 calc R U . . .
C15 C 0.1619(3) -0.0357(3) 0.2105(3) 0.0489(13) Uani 1 1 d . . . . .
C16 C 0.2027(3) 0.0372(3) 0.2394(3) 0.0474(12) Uani 1 1 d . . . . .
H16 H 0.177522 0.064854 0.241798 0.057 Uiso 1 1 calc R U . . .
C17 C 0.2788(3) 0.0706(3) 0.2648(2) 0.0395(11) Uani 1 1 d . . . . .
C18 C 0.0786(3) -0.0721(4) 0.1802(3) 0.0690(16) Uani 1 1 d D U . . .
C19 C 0.0462(5) -0.1235(7) 0.2083(6) 0.085(4) Uani 0.733(16) 1 d D U P A 1
H19A H 0.062107 -0.096424 0.251257 0.128 Uiso 0.733(16) 1 calc R U P A 1
H19B H -0.007500 -0.146942 0.190429 0.128 Uiso 0.733(16) 1 calc R U P A 1
H19C H 0.064155 -0.158626 0.200565 0.128 Uiso 0.733(16) 1 calc R U P A 1
C20 C 0.0470(9) -0.0203(8) 0.1969(9) 0.083(4) Uani 0.733(16) 1 d D U P A 1
H20A H 0.063785 0.004008 0.240240 0.124 Uiso 0.733(16) 1 calc R U P A 1
H20B H 0.063857 0.013973 0.181267 0.124 Uiso 0.733(16) 1 calc R U P A 1
H20C H -0.006696 -0.045896 0.179944 0.124 Uiso 0.733(16) 1 calc R U P A 1
C21 C 0.0559(6) -0.1110(8) 0.1154(5) 0.091(3) Uani 0.733(16) 1 d D U P A 1
H21A H 0.002200 -0.133907 0.096915 0.136 Uiso 0.733(16) 1 calc R U P A 1
H21B H 0.076986 -0.078394 0.099281 0.136 Uiso 0.733(16) 1 calc R U P A 1
H21C H 0.073273 -0.146519 0.107093 0.136 Uiso 0.733(16) 1 calc R U P A 1
C19X C 0.0407(11) -0.1522(9) 0.1569(15) 0.072(6) Uani 0.267(16) 1 d D U P A 2
H19D H 0.070763 -0.171436 0.140363 0.108 Uiso 0.267(16) 1 calc R U P A 2
H19E H 0.034649 -0.164020 0.189656 0.108 Uiso 0.267(16) 1 calc R U P A 2
H19F H -0.007596 -0.172109 0.125955 0.108 Uiso 0.267(16) 1 calc R U P A 2
C20X C 0.036(3) -0.037(2) 0.207(3) 0.092(10) Uani 0.267(16) 1 d D U P A 2
H20D H -0.016224 -0.065743 0.183107 0.137 Uiso 0.267(16) 1 calc R U P A 2
H20E H 0.045602 -0.031588 0.247633 0.137 Uiso 0.267(16) 1 calc R U P A 2
H20F H 0.052511 0.009350 0.207103 0.137 Uiso 0.267(16) 1 calc R U P A 2
C21X C 0.0673(15) -0.0671(18) 0.1175(10) 0.073(6) Uani 0.267(16) 1 d D U P A 2
H21D H 0.093010 -0.088847 0.096677 0.110 Uiso 0.267(16) 1 calc R U P A 2
H21E H 0.014819 -0.091674 0.092977 0.110 Uiso 0.267(16) 1 calc R U P A 2
H21F H 0.087193 -0.017791 0.124913 0.110 Uiso 0.267(16) 1 calc R U P A 2
C22 C 0.3222(3) 0.1492(3) 0.2920(2) 0.0402(11) Uani 1 1 d . . . . .
H22A H 0.367213 0.164790 0.325654 0.048 Uiso 1 1 calc R U . . .
H22B H 0.292574 0.170675 0.307811 0.048 Uiso 1 1 calc R U . . .
C23 C 0.4116(2) 0.1865(2) 0.2419(2) 0.0323(9) Uani 1 1 d . . . . .
C24 C 0.3433(3) 0.1744(2) 0.2469(2) 0.0363(10) Uani 1 1 d . . . . .
C25 C 0.2947(3) 0.1852(3) 0.2102(2) 0.0380(10) Uani 1 1 d . . . . .
H25 H 0.248073 0.175695 0.213248 0.046 Uiso 1 1 calc R U . . .
C26 C 0.3109(3) 0.2094(2) 0.1687(2) 0.0376(10) Uani 1 1 d . . . . .
C27 C 0.3804(3) 0.2224(2) 0.1659(2) 0.0365(10) Uani 1 1 d . . . . .
H27 H 0.393270 0.238915 0.138124 0.044 Uiso 1 1 calc R U . . .
C28 C 0.4307(2) 0.2124(2) 0.2015(2) 0.0335(9) Uani 1 1 d . . . . .
C29 C 0.2577(3) 0.2238(3) 0.1301(2) 0.0433(11) Uani 1 1 d . . . . .
C30 C 0.1785(3) 0.1789(3) 0.1204(2) 0.0463(12) Uani 1 1 d . . . . .
H30A H 0.145238 0.183661 0.090672 0.069 Uiso 1 1 calc R U . . .
H30B H 0.170819 0.194334 0.157898 0.069 Uiso 1 1 calc R U . . .
H30C H 0.168404 0.129690 0.106397 0.069 Uiso 1 1 calc R U . . .
C31 C 0.2772(3) 0.3013(3) 0.1612(3) 0.0604(16) Uani 1 1 d . . . . .
H31A H 0.242626 0.311274 0.137696 0.091 Uiso 1 1 calc R U . . .
H31B H 0.327177 0.330208 0.165348 0.091 Uiso 1 1 calc R U . . .
H31C H 0.274376 0.312208 0.200660 0.091 Uiso 1 1 calc R U . . .
C32 C 0.2634(3) 0.2072(4) 0.0687(3) 0.0597(16) Uani 1 1 d . . . . .
H32A H 0.259208 0.159977 0.051536 0.090 Uiso 1 1 calc R U . . .
H32B H 0.310881 0.241398 0.072813 0.090 Uiso 1 1 calc R U . . .
H32C H 0.223747 0.209524 0.042608 0.090 Uiso 1 1 calc R U . . .
C33 C 0.5084(2) 0.2320(2) 0.2014(2) 0.0343(10) Uani 1 1 d . . . . .
H33A H 0.540561 0.281989 0.229438 0.041 Uiso 1 1 calc R U . . .
H33B H 0.527411 0.203850 0.215874 0.041 Uiso 1 1 calc R U . . .
C34 C 0.5114(2) 0.1589(2) 0.1043(2) 0.0332(9) Uani 1 1 d . . . . .
C35 C 0.5125(2) 0.2206(3) 0.1412(2) 0.0374(10) Uani 1 1 d . . . . .
C36 C 0.5209(3) 0.2731(3) 0.1220(2) 0.0428(11) Uani 1 1 d . . . . .
H36 H 0.522919 0.315495 0.147398 0.051 Uiso 1 1 calc R U . . .
C37 C 0.5263(3) 0.2658(3) 0.0675(3) 0.0468(12) Uani 1 1 d . . . . .
C38 C 0.5255(3) 0.2039(3) 0.0323(2) 0.0420(11) Uani 1 1 d . . . . .
H38 H 0.529028 0.197686 -0.005261 0.050 Uiso 1 1 calc R U . . .
C39 C 0.5198(2) 0.1509(2) 0.0499(2) 0.0358(10) Uani 1 1 d . . . . .
C40 C 0.5358(4) 0.3258(3) 0.0491(3) 0.0636(16) Uani 1 1 d . U . . .
C41 C 0.4683(6) 0.3399(6) 0.0492(6) 0.119(3) Uani 1 1 d . U . . .
H41A H 0.474653 0.380426 0.041014 0.179 Uiso 1 1 calc R U . . .
H41B H 0.464268 0.349442 0.088178 0.179 Uiso 1 1 calc R U . . .
H41C H 0.423575 0.298599 0.018570 0.179 Uiso 1 1 calc R U . . .
C42 C 0.5341(8) 0.3071(5) -0.0123(4) 0.129(4) Uani 1 1 d . U . . .
H42A H 0.537362 0.345928 -0.022300 0.194 Uiso 1 1 calc R U . . .
H42B H 0.488140 0.265017 -0.039921 0.194 Uiso 1 1 calc R U . . .
H42C H 0.575736 0.297870 -0.015304 0.194 Uiso 1 1 calc R U . . .
C43 C 0.6040(5) 0.3916(4) 0.0947(4) 0.107(3) Uani 1 1 d . U . . .
H43A H 0.647531 0.385229 0.093222 0.161 Uiso 1 1 calc R U . . .
H43B H 0.602397 0.400956 0.134399 0.161 Uiso 1 1 calc R U . . .
H43C H 0.606450 0.431216 0.086208 0.161 Uiso 1 1 calc R U . . .
C44 C 0.5295(2) 0.0896(2) 0.0137(2) 0.0367(10) Uani 1 1 d . . . . .
H44A H 0.506833 0.075685 -0.029139 0.044 Uiso 1 1 calc R U . . .
H44B H 0.505237 0.049029 0.021628 0.044 Uiso 1 1 calc R U . . .
C45 C 0.6499(2) 0.1053(2) 0.07885(19) 0.0311(9) Uani 1 1 d . . . . .
C46 C 0.6114(2) 0.1115(2) 0.03111(19) 0.0336(9) Uani 1 1 d . . . . .
C47 C 0.6505(3) 0.1466(3) 0.0035(2) 0.0388(11) Uani 1 1 d . . . . .
H47 H 0.624225 0.148506 -0.030490 0.047 Uiso 1 1 calc R U . . .
C48 C 0.7273(3) 0.1791(2) 0.0245(2) 0.0369(10) Uani 1 1 d . . . . .
C49 C 0.7637(3) 0.1757(2) 0.0745(2) 0.0355(10) Uani 1 1 d . . . . .
H49 H 0.815877 0.199546 0.090694 0.043 Uiso 1 1 calc R U . . .
C50 C 0.7274(2) 0.1388(2) 0.1023(2) 0.0322(9) Uani 1 1 d . . . . .
C51 C 0.7685(3) 0.2188(3) -0.0059(2) 0.0456(12) Uani 1 1 d . . . . .
C52 C 0.7585(4) 0.2855(3) 0.0063(3) 0.0692(18) Uani 1 1 d . . . . .
H52A H 0.781992 0.310269 -0.014632 0.104 Uiso 1 1 calc R U . . .
H52B H 0.781004 0.316223 0.049081 0.104 Uiso 1 1 calc R U . . .
H52C H 0.705973 0.272432 -0.007719 0.104 Uiso 1 1 calc R U . . .
C53 C 0.7381(4) 0.1738(4) -0.0722(3) 0.0644(18) Uani 1 1 d . . . . .
H53A H 0.748195 0.133497 -0.080193 0.097 Uiso 1 1 calc R U . . .
H53B H 0.761366 0.201538 -0.091317 0.097 Uiso 1 1 calc R U . . .
H53C H 0.684944 0.157312 -0.087922 0.097 Uiso 1 1 calc R U . . .
C54 C 0.8513(3) 0.2419(4) 0.0186(3) 0.0631(17) Uani 1 1 d . . . . .
H54A H 0.859335 0.200493 0.011833 0.095 Uiso 1 1 calc R U . . .
H54B H 0.871965 0.272663 0.061238 0.095 Uiso 1 1 calc R U . . .
H54C H 0.875453 0.267195 -0.001808 0.095 Uiso 1 1 calc R U . . .
C55 C 0.7700(2) 0.1400(2) 0.15755(19) 0.0316(9) Uani 1 1 d . . . . .
H55A H 0.736759 0.127656 0.178706 0.038 Uiso 1 1 calc R U . . .
H55B H 0.809093 0.188540 0.183601 0.038 Uiso 1 1 calc R U . . .
C56 C 0.8119(2) 0.0601(3) 0.1872(2) 0.0347(10) Uani 1 1 d . . . . .
C57 C 0.8052(2) 0.0913(2) 0.1487(2) 0.0330(9) Uani 1 1 d . . . . .
C58 C 0.8359(2) 0.0795(3) 0.1055(2) 0.0368(10) Uani 1 1 d . . . . .
H58 H 0.831548 0.100101 0.078933 0.044 Uiso 1 1 calc R U . . .
C59 C 0.8727(3) 0.0388(3) 0.0999(2) 0.0400(11) Uani 1 1 d . . . . .
C60 C 0.8786(3) 0.0098(3) 0.1397(2) 0.0427(11) Uani 1 1 d . . . . .
H60 H 0.903574 -0.018128 0.136676 0.051 Uiso 1 1 calc R U . . .
C61 C 0.8493(3) 0.0202(3) 0.1841(2) 0.0395(11) Uani 1 1 d . . . . .
C62 C 0.9088(3) 0.0311(3) 0.0535(3) 0.0483(13) Uani 1 1 d . . . . .
C63 C 0.8550(4) 0.0132(4) -0.0073(3) 0.0647(17) Uani 1 1 d . . . . .
H63A H 0.841923 0.051300 -0.003812 0.097 Uiso 1 1 calc R U . . .
H63B H 0.810499 -0.030424 -0.020221 0.097 Uiso 1 1 calc R U . . .
H63C H 0.878357 0.007295 -0.036613 0.097 Uiso 1 1 calc R U . . .
C64 C 0.9747(4) 0.1007(4) 0.0735(4) 0.086(3) Uani 1 1 d . . . . .
H64A H 0.960461 0.138410 0.084481 0.129 Uiso 1 1 calc R U . . .
H64B H 0.992457 0.099889 0.041014 0.129 Uiso 1 1 calc R U . . .
H64C H 1.013698 0.108959 0.107877 0.129 Uiso 1 1 calc R U . . .
C65 C 0.9309(4) -0.0279(4) 0.0441(3) 0.0683(18) Uani 1 1 d . . . . .
H65A H 0.947172 -0.035401 0.010472 0.102 Uiso 1 1 calc R U . . .
H65B H 0.888659 -0.071141 0.035772 0.102 Uiso 1 1 calc R U . . .
H65C H 0.971000 -0.014917 0.079988 0.102 Uiso 1 1 calc R U . . .
C66 C 0.8578(3) -0.0135(3) 0.2255(2) 0.0432(11) Uani 1 1 d . . . . .
H66A H 0.858218 0.015421 0.264099 0.052 Uiso 1 1 calc R U . . .
H66B H 0.905437 -0.014726 0.232730 0.052 Uiso 1 1 calc R U . . .
C67 C 0.7305(3) -0.0983(3) 0.2097(2) 0.0420(11) Uani 1 1 d . . . . .
C68 C 0.7966(3) -0.0874(3) 0.2007(2) 0.0416(11) Uani 1 1 d . . . . .
C69 C 0.8013(3) -0.1458(3) 0.1656(2) 0.0453(12) Uani 1 1 d . . . . .
H69 H 0.845268 -0.139187 0.158279 0.054 Uiso 1 1 calc R U . . .
C70 C 0.7441(3) -0.2137(3) 0.1406(2) 0.0461(12) Uani 1 1 d . . . . .
C71 C 0.6792(3) -0.2211(3) 0.1504(3) 0.0491(13) Uani 1 1 d . . . . .
H71 H 0.639037 -0.266693 0.133386 0.059 Uiso 1 1 calc R U . . .
C72 C 0.6717(3) -0.1640(3) 0.1843(3) 0.0462(12) Uani 1 1 d . . . . .
C73 C 0.7518(4) -0.2773(3) 0.1031(3) 0.0566(14) Uani 1 1 d . U . . .
C74 C 0.7527(8) -0.2751(6) 0.0452(4) 0.135(4) Uani 1 1 d . U . . .
H74A H 0.744865 -0.320580 0.017060 0.203 Uiso 1 1 calc R U . . .
H74B H 0.800233 -0.238499 0.051973 0.203 Uiso 1 1 calc R U . . .
H74C H 0.713498 -0.264736 0.028911 0.203 Uiso 1 1 calc R U . . .
C75 C 0.8223(5) -0.2764(5) 0.1354(5) 0.103(3) Uani 1 1 d . U . . .
H75A H 0.820340 -0.280885 0.171867 0.155 Uiso 1 1 calc R U . . .
H75B H 0.864390 -0.232086 0.145560 0.155 Uiso 1 1 calc R U . . .
H75C H 0.827620 -0.315558 0.109667 0.155 Uiso 1 1 calc R U . . .
C76 C 0.6900(6) -0.3459(4) 0.0893(5) 0.113(3) Uani 1 1 d . U . . .
H76A H 0.643120 -0.347691 0.070330 0.169 Uiso 1 1 calc R U . . .
H76B H 0.691190 -0.350566 0.126112 0.169 Uiso 1 1 calc R U . . .
H76C H 0.695203 -0.384363 0.062325 0.169 Uiso 1 1 calc R U . . .
C77 C 0.5998(3) -0.1719(3) 0.1921(3) 0.0560(15) Uani 1 1 d . . . . .
H77A H 0.577539 -0.152211 0.168714 0.067 Uiso 1 1 calc R U . . .
H77B H 0.565802 -0.222481 0.175340 0.067 Uiso 1 1 calc R U . . .
C78 C 0.6031(3) -0.0735(3) 0.2775(3) 0.0432(12) Uani 1 1 d . . . . .
C79 C 0.6062(3) -0.1368(3) 0.2558(3) 0.0549(15) Uani 1 1 d . . . . .
C80 C 0.6155(4) -0.1674(4) 0.2941(4) 0.074(2) Uani 1 1 d . . . . .
H80 H 0.616154 -0.211289 0.279405 0.089 Uiso 1 1 calc R U . . .
C81 C 0.6238(5) -0.1353(5) 0.3540(4) 0.080(2) Uani 1 1 d . . . . .
C82 C 0.6160(4) -0.0751(4) 0.3722(3) 0.067(2) Uani 1 1 d . . . . .
H82 H 0.619492 -0.053612 0.411898 0.081 Uiso 1 1 calc R U . . .
C83 C 0.6033(3) -0.0441(3) 0.3348(3) 0.0480(13) Uani 1 1 d . . . . .
C84 C 0.6385(5) -0.1669(5) 0.3981(4) 0.087(2) Uani 1 1 d . U . . .
C85 C 0.5676(9) -0.2317(9) 0.3779(10) 0.112(4) Uani 0.653(12) 1 d . U P B 1
H85A H 0.528172 -0.218566 0.379927 0.168 Uiso 0.653(12) 1 calc R U P B 1
H85B H 0.555581 -0.263930 0.336925 0.168 Uiso 0.653(12) 1 calc R U P B 1
H85C H 0.573037 -0.254671 0.403776 0.168 Uiso 0.653(12) 1 calc R U P B 1
C86 C 0.6633(9) -0.1127(8) 0.4663(6) 0.095(3) Uani 0.653(12) 1 d . U P B 1
H86A H 0.709517 -0.071423 0.477593 0.143 Uiso 0.653(12) 1 calc R U P B 1
H86B H 0.625261 -0.098224 0.470678 0.143 Uiso 0.653(12) 1 calc R U P B 1
H86C H 0.670319 -0.135554 0.491986 0.143 Uiso 0.653(12) 1 calc R U P B 1
C87 C 0.7027(8) -0.1847(8) 0.3957(7) 0.087(4) Uani 0.653(12) 1 d . U P B 1
H87A H 0.747896 -0.141584 0.409039 0.130 Uiso 0.653(12) 1 calc R U P B 1
H87B H 0.709225 -0.207348 0.421715 0.130 Uiso 0.653(12) 1 calc R U P B 1
H87C H 0.691769 -0.216607 0.354864 0.130 Uiso 0.653(12) 1 calc R U P B 1
C85X C 0.5710(15) -0.1925(17) 0.4116(13) 0.090(5) Uani 0.347(12) 1 d . U P B 2
H85D H 0.528964 -0.226724 0.374544 0.134 Uiso 0.347(12) 1 calc R U P B 2
H85E H 0.577468 -0.214798 0.437864 0.134 Uiso 0.347(12) 1 calc R U P B 2
H85F H 0.562124 -0.152934 0.431147 0.134 Uiso 0.347(12) 1 calc R U P B 2
C86X C 0.708(2) -0.115(2) 0.4478(17) 0.132(9) Uani 0.347(12) 1 d . U P B 2
H86D H 0.747700 -0.102794 0.432540 0.198 Uiso 0.347(12) 1 calc R U P B 2
H86E H 0.704043 -0.072588 0.468622 0.198 Uiso 0.347(12) 1 calc R U P B 2
H86F H 0.719387 -0.134452 0.475340 0.198 Uiso 0.347(12) 1 calc R U P B 2
C87X C 0.6349(18) -0.2424(15) 0.3574(13) 0.096(6) Uani 0.347(12) 1 d . U P B 2
H87D H 0.586204 -0.272798 0.325819 0.145 Uiso 0.347(12) 1 calc R U P B 2
H87E H 0.672331 -0.233827 0.339811 0.145 Uiso 0.347(12) 1 calc R U P B 2
H87F H 0.643896 -0.265294 0.382671 0.145 Uiso 0.347(12) 1 calc R U P B 2
C88 C 0.5845(3) 0.0151(3) 0.3559(2) 0.0380(10) Uani 1 1 d . . . . .
H88A H 0.594904 0.043255 0.333460 0.046 Uiso 1 1 calc R U . . .
H88B H 0.614061 0.046003 0.398588 0.046 Uiso 1 1 calc R U . . .
N1 N 0.3899(2) 0.0402(2) 0.17658(18) 0.0336(8) Uani 1 1 d . . . . .
C89 C 0.3647(3) 0.0272(3) 0.1278(2) 0.0388(11) Uani 1 1 d . . . . .
C90 C 0.3351(3) 0.0117(3) 0.0658(3) 0.0562(15) Uani 1 1 d . . . . .
H90A H 0.327237 0.050709 0.062767 0.084 Uiso 1 1 calc R U . . .
H90B H 0.288312 -0.031248 0.045688 0.084 Uiso 1 1 calc R U . . .
H90C H 0.369817 0.005293 0.047137 0.084 Uiso 1 1 calc R U . . .
N2 N 0.65029(19) 0.19525(19) 0.19971(16) 0.0308(8) Uani 1 1 d . . . . .
C91 C 0.6759(2) 0.2365(2) 0.1842(2) 0.0328(9) Uani 1 1 d . . . . .
C92 C 0.7090(3) 0.2883(3) 0.1637(2) 0.0406(11) Uani 1 1 d . . . . .
H92A H 0.690000 0.266412 0.120160 0.061 Uiso 1 1 calc R U . . .
H92B H 0.762416 0.306434 0.178917 0.061 Uiso 1 1 calc R U . . .
H92C H 0.696843 0.326960 0.178106 0.061 Uiso 1 1 calc R U . . .
N3 N 0.6519(2) -0.0456(2) 0.14097(18) 0.0361(8) Uani 1 1 d . . . . .
C93 C 0.6602(3) -0.0726(3) 0.0995(2) 0.0406(11) Uani 1 1 d . . . . .
C94 C 0.6750(3) -0.1077(3) 0.0476(3) 0.0586(16) Uani 1 1 d . . . . .
H94A H 0.713928 -0.072741 0.042743 0.088 Uiso 1 1 calc R U . . .
H94B H 0.630251 -0.132055 0.011935 0.088 Uiso 1 1 calc R U . . .
H94C H 0.690587 -0.141709 0.053487 0.088 Uiso 1 1 calc R U . . .
Li1 Li 0.5015(4) -0.0511(4) 0.1969(4) 0.0371(17) Uani 1 1 d . . . . .
N4 N 0.4374(3) -0.1563(2) 0.1630(2) 0.0518(11) Uani 1 1 d . . . . .
C183 C 0.4103(4) -0.2157(4) 0.1426(4) 0.080(2) Uani 1 1 d . . . . .
C184 C 0.3751(6) -0.2944(5) 0.1170(6) 0.125(4) Uani 1 1 d . . . . .
H18A H 0.403870 -0.308491 0.141322 0.188 Uiso 1 1 calc R U . . .
H18B H 0.373290 -0.313933 0.076307 0.188 Uiso 1 1 calc R U . . .
H18C H 0.325070 -0.312165 0.116923 0.188 Uiso 1 1 calc R U . . .
W3 W -0.00094(2) 0.32734(2) 0.24261(2) 0.03474(6) Uani 1 1 d . . . . .
W4 W -0.15434(2) 0.47623(2) 0.23334(2) 0.03949(7) Uani 1 1 d . . . . .
Nb2 Nb -0.08384(2) 0.41261(2) 0.33940(2) 0.03664(9) Uani 1 1 d . . . . .
O14 O 0.04251(18) 0.42580(17) 0.24948(14) 0.0372(7) Uani 1 1 d . . . . .
O15 O 0.09053(18) 0.33159(17) 0.23732(14) 0.0404(8) Uani 1 1 d . . . . .
O16 O -0.01760(18) 0.24648(17) 0.25707(15) 0.0411(8) Uani 1 1 d . . . . .
O17 O -0.05239(17) 0.37815(19) 0.39456(14) 0.0415(8) Uani 1 1 d . . . . .
O18 O -0.13765(19) 0.44706(18) 0.38496(15) 0.0440(8) Uani 1 1 d . . . . .
O19 O -0.2486(2) 0.46072(18) 0.23873(17) 0.0476(8) Uani 1 1 d . . . . .
O20 O -0.1482(2) 0.55880(19) 0.22506(17) 0.0511(9) Uani 1 1 d . . . . .
O21 O -0.04651(19) 0.51555(17) 0.24528(14) 0.0406(8) Uani 1 1 d . . . . .
O22 O -0.05170(18) 0.28560(17) 0.16902(15) 0.0404(8) Uani 1 1 d . . . . .
O23 O -0.06263(18) 0.34941(17) 0.27551(14) 0.0385(7) Uani 1 1 d . . . . .
O24 O -0.00419(19) 0.48899(18) 0.36081(14) 0.0436(8) Uani 1 1 d . . . . .
O25 O -0.13999(18) 0.42304(17) 0.27030(14) 0.0404(8) Uani 1 1 d . . . . .
O26 O -0.18757(19) 0.42067(18) 0.16008(16) 0.0448(8) Uani 1 1 d . . . . .
C95 C 0.0853(3) 0.4439(2) 0.2170(2) 0.0375(11) Uani 1 1 d . . . . .
C96 C 0.0534(3) 0.4444(3) 0.1639(2) 0.0410(11) Uani 1 1 d . . . . .
C97 C 0.0973(3) 0.4596(3) 0.1310(2) 0.0484(13) Uani 1 1 d . . . . .
H97 H 0.075188 0.456846 0.093347 0.058 Uiso 1 1 calc R U . . .
C98 C 0.1719(3) 0.4784(3) 0.1514(3) 0.0506(13) Uani 1 1 d . . . . .
C99 C 0.2020(3) 0.4812(3) 0.2065(2) 0.0457(12) Uani 1 1 d . . . . .
H99 H 0.252980 0.494850 0.221786 0.055 Uiso 1 1 calc R U . . .
C100 C 0.1609(3) 0.4649(3) 0.2400(2) 0.0400(11) Uani 1 1 d . . . . .
C101 C 0.2175(4) 0.4950(4) 0.1137(3) 0.0617(16) Uani 1 1 d . . . . .
C102 C 0.1967(5) 0.5398(4) 0.0862(4) 0.081(2) Uani 1 1 d . . . . .
H10D H 0.226672 0.550703 0.062835 0.121 Uiso 1 1 calc R U . . .
H10E H 0.205489 0.583455 0.117843 0.121 Uiso 1 1 calc R U . . .
H10F H 0.144673 0.513706 0.060268 0.121 Uiso 1 1 calc R U . . .
C103 C 0.2985(4) 0.5394(6) 0.1514(4) 0.105(3) Uani 1 1 d . . . . .
H10G H 0.317631 0.511230 0.165081 0.158 Uiso 1 1 calc R U . . .
H10H H 0.305538 0.579648 0.185714 0.158 Uiso 1 1 calc R U . . .
H10I H 0.324853 0.555973 0.127667 0.158 Uiso 1 1 calc R U . . .
C104 C 0.2014(6) 0.4277(4) 0.0646(4) 0.102(3) Uani 1 1 d . . . . .
H10J H 0.217243 0.399885 0.081381 0.153 Uiso 1 1 calc R U . . .
H10K H 0.227908 0.437886 0.038862 0.153 Uiso 1 1 calc R U . . .
H10L H 0.148561 0.401314 0.041250 0.153 Uiso 1 1 calc R U . . .
C105 C 0.1993(3) 0.4732(2) 0.3007(2) 0.0400(11) Uani 1 1 d . . . . .
H10M H 0.246361 0.516846 0.320373 0.048 Uiso 1 1 calc R U . . .
H10N H 0.168720 0.478832 0.324615 0.048 Uiso 1 1 calc R U . . .
C106 C 0.1582(2) 0.3441(3) 0.2710(2) 0.0354(10) Uani 1 1 d . . . . .
C107 C 0.2150(3) 0.4134(3) 0.3011(2) 0.0380(10) Uani 1 1 d . . . . .
C108 C 0.2835(3) 0.4249(3) 0.3332(2) 0.0432(11) Uani 1 1 d . . . . .
H108 H 0.322685 0.471239 0.352532 0.052 Uiso 1 1 calc R U . . .
C109 C 0.2975(3) 0.3707(3) 0.3382(2) 0.0466(12) Uani 1 1 d . . . . .
C110 C 0.2384(3) 0.3034(3) 0.3087(2) 0.0453(12) Uani 1 1 d . . . . .
H110 H 0.246303 0.265721 0.311603 0.054 Uiso 1 1 calc R U . . .
C111 C 0.1689(3) 0.2890(3) 0.2754(2) 0.0407(11) Uani 1 1 d . . . . .
C112 C 0.3749(3) 0.3846(3) 0.3719(3) 0.0562(15) Uani 1 1 d . . . . .
C113 C 0.4191(3) 0.4590(3) 0.4227(3) 0.0574(15) Uani 1 1 d . . . . .
H11C H 0.427202 0.493206 0.406138 0.086 Uiso 1 1 calc R U . . .
H11D H 0.466468 0.464940 0.445672 0.086 Uiso 1 1 calc R U . . .
H11E H 0.391654 0.466542 0.448587 0.086 Uiso 1 1 calc R U . . .
C114 C 0.4156(4) 0.3775(5) 0.3280(3) 0.081(2) Uani 1 1 d . . . . .
H11F H 0.387417 0.330811 0.294388 0.121 Uiso 1 1 calc R U . . .
H11G H 0.464373 0.383924 0.348398 0.121 Uiso 1 1 calc R U . . .
H11H H 0.420522 0.413229 0.313504 0.121 Uiso 1 1 calc R U . . .
C115 C 0.3728(4) 0.3328(4) 0.3984(3) 0.078(2) Uani 1 1 d . . . . .
H11I H 0.342785 0.333702 0.422852 0.118 Uiso 1 1 calc R U . . .
H11J H 0.422798 0.346041 0.422997 0.118 Uiso 1 1 calc R U . . .
H11K H 0.351464 0.285452 0.366264 0.118 Uiso 1 1 calc R U . . .
C116 C 0.1037(3) 0.2164(3) 0.2477(2) 0.0448(12) Uani 1 1 d . . . . .
H11L H 0.067595 0.210204 0.211908 0.054 Uiso 1 1 calc R U . . .
H11M H 0.120483 0.180309 0.235268 0.054 Uiso 1 1 calc R U . . .
C117 C 0.0104(3) 0.2247(3) 0.2955(2) 0.0415(11) Uani 1 1 d . . . . .
C118 C 0.0673(3) 0.2066(3) 0.2913(2) 0.0452(12) Uani 1 1 d . . . . .
C119 C 0.0914(3) 0.1812(3) 0.3295(3) 0.0519(13) Uani 1 1 d . . . . .
H119 H 0.129124 0.168023 0.326085 0.062 Uiso 1 1 calc R U . . .
C120 C 0.0628(3) 0.1740(3) 0.3729(3) 0.0528(13) Uani 1 1 d . . . . .
C121 C 0.0073(3) 0.1939(3) 0.3762(3) 0.0493(13) Uani 1 1 d . . . . .
H121 H -0.012280 0.190578 0.405892 0.059 Uiso 1 1 calc R U . . .
C122 C -0.0204(3) 0.2180(3) 0.3385(2) 0.0411(11) Uani 1 1 d . . . . .
C123 C 0.0887(4) 0.1436(4) 0.4137(3) 0.0653(15) Uani 1 1 d D U . . .
C124 C 0.1650(7) 0.1471(8) 0.4148(6) 0.081(3) Uani 0.685(15) 1 d . U P C 1
H12A H 0.185372 0.136600 0.446741 0.121 Uiso 0.685(15) 1 calc R U P C 1
H12B H 0.198660 0.194261 0.421804 0.121 Uiso 0.685(15) 1 calc R U P C 1
H12C H 0.158740 0.112771 0.376659 0.121 Uiso 0.685(15) 1 calc R U P C 1
C125 C 0.0347(9) 0.0714(8) 0.3917(9) 0.112(5) Uani 0.685(15) 1 d . U P C 1
H12D H -0.010090 0.070041 0.398213 0.168 Uiso 0.685(15) 1 calc R U P C 1
H12E H 0.054391 0.049012 0.413006 0.168 Uiso 0.685(15) 1 calc R U P C 1
H12F H 0.023231 0.046346 0.349192 0.168 Uiso 0.685(15) 1 calc R U P C 1
C126 C 0.1038(9) 0.1928(9) 0.4786(6) 0.085(4) Uani 0.685(15) 1 d . U P C 1
H12G H 0.057162 0.188444 0.482723 0.128 Uiso 0.685(15) 1 calc R U P C 1
H12H H 0.135188 0.241414 0.487583 0.128 Uiso 0.685(15) 1 calc R U P C 1
H12I H 0.128443 0.179333 0.506242 0.128 Uiso 0.685(15) 1 calc R U P C 1
C24X C 0.1162(17) 0.0914(17) 0.3854(14) 0.082(5) Uani 0.315(15) 1 d . U P C 2
H24A H 0.161109 0.116170 0.379722 0.123 Uiso 0.315(15) 1 calc R U P C 2
H24B H 0.078448 0.054754 0.346926 0.123 Uiso 0.315(15) 1 calc R U P C 2
H24C H 0.126692 0.070013 0.411637 0.123 Uiso 0.315(15) 1 calc R U P C 2
C25X C 0.0225(10) 0.0943(11) 0.4242(11) 0.055(4) Uani 0.315(15) 1 d D U P C 2
H25A H 0.038891 0.068712 0.443611 0.083 Uiso 0.315(15) 1 calc R U P C 2
H25B H -0.017785 0.060946 0.386018 0.083 Uiso 0.315(15) 1 calc R U P C 2
H25C H 0.005530 0.122884 0.449649 0.083 Uiso 0.315(15) 1 calc R U P C 2
C26X C 0.1396(19) 0.2006(14) 0.4735(10) 0.092(7) Uani 0.315(15) 1 d D U P C 2
H26A H 0.180698 0.234776 0.469890 0.138 Uiso 0.315(15) 1 calc R U P C 2
H26B H 0.158284 0.180812 0.498163 0.138 Uiso 0.315(15) 1 calc R U P C 2
H26C H 0.113375 0.223874 0.491960 0.138 Uiso 0.315(15) 1 calc R U P C 2
C127 C -0.0849(3) 0.2335(3) 0.3392(2) 0.0415(11) Uani 1 1 d . . . . .
H12J H -0.130527 0.188690 0.315465 0.050 Uiso 1 1 calc R U . . .
H12K H -0.084824 0.263583 0.318553 0.050 Uiso 1 1 calc R U . . .
C128 C -0.0753(3) 0.3385(3) 0.4231(2) 0.0405(11) Uani 1 1 d . . . . .
C129 C -0.0884(3) 0.2688(3) 0.3993(2) 0.0434(12) Uani 1 1 d . . . . .
C130 C -0.1128(3) 0.2294(3) 0.4297(2) 0.0491(13) Uani 1 1 d . . . . .
H130 H -0.123915 0.181328 0.413689 0.059 Uiso 1 1 calc R U . . .
C131 C -0.1211(3) 0.2597(4) 0.4834(2) 0.0510(15) Uani 1 1 d . . . . .
C132 C -0.1095(3) 0.3277(3) 0.5045(2) 0.0488(13) Uani 1 1 d . . . . .
H132 H -0.115795 0.347816 0.540536 0.059 Uiso 1 1 calc R U . . .
C133 C -0.0886(3) 0.3681(3) 0.4747(2) 0.0479(13) Uani 1 1 d . . . . .
C134 C -0.1471(3) 0.2123(4) 0.5146(3) 0.0571(15) Uani 1 1 d . . . . .
C135 C -0.0887(5) 0.1896(5) 0.5324(4) 0.081(2) Uani 1 1 d . . . . .
H13A H -0.097410 0.170634 0.560938 0.121 Uiso 1 1 calc R U . . .
H13B H -0.039985 0.230056 0.550517 0.121 Uiso 1 1 calc R U . . .
H13C H -0.091418 0.153405 0.497030 0.121 Uiso 1 1 calc R U . . .
C136 C -0.2220(4) 0.1498(4) 0.4733(3) 0.0632(17) Uani 1 1 d . . . . .
H13D H -0.219056 0.124699 0.435441 0.095 Uiso 1 1 calc R U . . .
H13E H -0.258547 0.166561 0.466132 0.095 Uiso 1 1 calc R U . . .
H13F H -0.236290 0.118139 0.491741 0.095 Uiso 1 1 calc R U . . .
C137 C -0.1540(4) 0.2529(4) 0.5723(3) 0.0663(18) Uani 1 1 d . . . . .
H13G H -0.166014 0.223149 0.592794 0.099 Uiso 1 1 calc R U . . .
H13H H -0.192952 0.266289 0.562938 0.099 Uiso 1 1 calc R U . . .
H13I H -0.107346 0.295119 0.598085 0.099 Uiso 1 1 calc R U . . .
C138 C -0.0917(3) 0.4373(3) 0.4934(2) 0.0489(13) Uani 1 1 d . . . . .
H13J H -0.077903 0.460194 0.537008 0.059 Uiso 1 1 calc R U . . .
H13K H -0.057085 0.469155 0.482325 0.059 Uiso 1 1 calc R U . . .
C139 C -0.1900(3) 0.4238(2) 0.4075(2) 0.0407(11) Uani 1 1 d . . . . .
C140 C -0.1691(3) 0.4220(3) 0.4621(2) 0.0438(12) Uani 1 1 d . . . . .
C141 C -0.2234(3) 0.3981(3) 0.4843(2) 0.0449(12) Uani 1 1 d . . . . .
H141 H -0.209116 0.398344 0.522118 0.054 Uiso 1 1 calc R U . . .
C142 C -0.2973(3) 0.3741(3) 0.4533(2) 0.0430(12) Uani 1 1 d . . . . .
C143 C -0.3161(3) 0.3748(2) 0.3986(2) 0.0417(11) Uani 1 1 d . . . . .
H143 H -0.366405 0.357392 0.376020 0.050 Uiso 1 1 calc R U . . .
C144 C -0.2634(3) 0.4002(2) 0.3751(2) 0.0395(11) Uani 1 1 d . . . . .
C145 C -0.3541(3) 0.3468(3) 0.4801(2) 0.0474(13) Uani 1 1 d . . . . .
C146 C -0.3510(3) 0.2853(3) 0.4905(3) 0.0551(14) Uani 1 1 d . . . . .
H14A H -0.360070 0.248010 0.452899 0.083 Uiso 1 1 calc R U . . .
H14B H -0.388463 0.267416 0.506221 0.083 Uiso 1 1 calc R U . . .
H14C H -0.302337 0.300957 0.519121 0.083 Uiso 1 1 calc R U . . .
C147 C -0.4327(3) 0.3218(4) 0.4391(3) 0.0626(16) Uani 1 1 d . . . . .
H14D H -0.444838 0.283525 0.401011 0.094 Uiso 1 1 calc R U . . .
H14E H -0.436363 0.360844 0.432380 0.094 Uiso 1 1 calc R U . . .
H14F H -0.467159 0.305255 0.457651 0.094 Uiso 1 1 calc R U . . .
C148 C -0.3364(4) 0.4067(3) 0.5391(3) 0.071(2) Uani 1 1 d . . . . .
H14G H -0.373255 0.391008 0.555998 0.107 Uiso 1 1 calc R U . . .
H14H H -0.336773 0.446687 0.532340 0.107 Uiso 1 1 calc R U . . .
H14I H -0.287710 0.420916 0.566832 0.107 Uiso 1 1 calc R U . . .
C149 C -0.2861(3) 0.4007(3) 0.3155(2) 0.0419(11) Uani 1 1 d . . . . .
H14J H -0.334109 0.359148 0.289411 0.050 Uiso 1 1 calc R U . . .
H14K H -0.249863 0.396195 0.297430 0.050 Uiso 1 1 calc R U . . .
C150 C -0.2762(3) 0.4916(3) 0.2775(3) 0.0508(13) Uani 1 1 d . . . . .
C151 C -0.2926(3) 0.4655(3) 0.3176(3) 0.0481(13) Uani 1 1 d . . . . .
C152 C -0.3180(4) 0.4986(3) 0.3584(3) 0.0613(16) Uani 1 1 d . . . . .
H152 H -0.328401 0.481276 0.386293 0.074 Uiso 1 1 calc R U . . .
C153 C -0.3285(5) 0.5561(4) 0.3593(4) 0.076(2) Uani 1 1 d . . . . .
C154 C -0.3142(4) 0.5788(4) 0.3169(4) 0.080(2) Uani 1 1 d . . . . .
H154 H -0.322532 0.617013 0.315957 0.096 Uiso 1 1 calc R U . . .
C155 C -0.2883(4) 0.5478(3) 0.2758(3) 0.0631(17) Uani 1 1 d . . . . .
C156 C -0.3559(6) 0.5922(4) 0.4054(5) 0.096(3) Uani 1 1 d . . . . .
C157 C -0.3050(7) 0.6653(5) 0.4414(6) 0.135(5) Uani 1 1 d . . . . .
H15A H -0.327403 0.688073 0.465543 0.203 Uiso 1 1 calc R U . . .
H15B H -0.292681 0.687825 0.415681 0.203 Uiso 1 1 calc R U . . .
H15C H -0.260194 0.669850 0.467499 0.203 Uiso 1 1 calc R U . . .
C158 C -0.4302(7) 0.5904(7) 0.3700(6) 0.139(5) Uani 1 1 d . . . . .
H15D H -0.447174 0.615173 0.398374 0.209 Uiso 1 1 calc R U . . .
H15E H -0.468027 0.541636 0.345915 0.209 Uiso 1 1 calc R U . . .
H15F H -0.420705 0.613304 0.344022 0.209 Uiso 1 1 calc R U . . .
C159 C -0.3828(6) 0.5516(4) 0.4376(5) 0.110(4) Uani 1 1 d . . . . .
H15G H -0.341644 0.550468 0.463072 0.165 Uiso 1 1 calc R U . . .
H15H H -0.419323 0.503613 0.408980 0.165 Uiso 1 1 calc R U . . .
H15I H -0.405386 0.573643 0.462051 0.165 Uiso 1 1 calc R U . . .
C160 C -0.2726(4) 0.5770(4) 0.2318(4) 0.0677(18) Uani 1 1 d . . . . .
H16A H -0.277040 0.539389 0.195925 0.081 Uiso 1 1 calc R U . . .
H16B H -0.309833 0.592015 0.219565 0.081 Uiso 1 1 calc R U . . .
C161 C -0.1368(3) 0.6256(3) 0.2560(3) 0.0502(13) Uani 1 1 d . . . . .
C162 C -0.1978(4) 0.6378(3) 0.2568(3) 0.0604(16) Uani 1 1 d . . . . .
C163 C -0.1843(5) 0.7071(4) 0.2850(4) 0.074(2) Uani 1 1 d . . . . .
H163 H -0.224848 0.716342 0.286114 0.089 Uiso 1 1 calc R U . . .
C164 C -0.1148(5) 0.7631(4) 0.3113(4) 0.075(2) Uani 1 1 d . . . . .
C165 C -0.0552(4) 0.7481(3) 0.3112(3) 0.0617(17) Uani 1 1 d . . . . .
H165 H -0.006818 0.785746 0.330076 0.074 Uiso 1 1 calc R U . . .
C166 C -0.0648(4) 0.6799(3) 0.2845(2) 0.0513(14) Uani 1 1 d . . . . .
C167 C -0.0996(6) 0.8391(4) 0.3403(4) 0.105(3) Uani 1 1 d D U . . .
C168 C -0.0612(15) 0.8724(9) 0.4043(6) 0.128(6) Uani 0.605(14) 1 d D U P D 1
H16C H -0.065591 0.836393 0.418348 0.192 Uiso 0.605(14) 1 calc R U P D 1
H16D H -0.082732 0.900891 0.423430 0.192 Uiso 0.605(14) 1 calc R U P D 1
H16E H -0.009196 0.902487 0.414184 0.192 Uiso 0.605(14) 1 calc R U P D 1
C169 C -0.1727(12) 0.8433(8) 0.3140(8) 0.108(4) Uani 0.605(14) 1 d . U P D 1
H16F H -0.207375 0.825709 0.332051 0.162 Uiso 0.605(14) 1 calc R U P D 1
H16G H -0.194701 0.814689 0.270917 0.162 Uiso 0.605(14) 1 calc R U P D 1
H16H H -0.161060 0.892113 0.322866 0.162 Uiso 0.605(14) 1 calc R U P D 1
C170 C -0.0575(11) 0.8775(6) 0.3064(7) 0.098(4) Uani 0.605(14) 1 d . U P D 1
H17A H -0.050231 0.925850 0.321356 0.147 Uiso 0.605(14) 1 calc R U P D 1
H17B H -0.086782 0.852447 0.263707 0.147 Uiso 0.605(14) 1 calc R U P D 1
H17C H -0.009701 0.877514 0.313368 0.147 Uiso 0.605(14) 1 calc R U P D 1
C16X C -0.0153(12) 0.8904(12) 0.3790(17) 0.152(8) Uani 0.395(14) 1 d D U P D 2
H16I H 0.012567 0.891605 0.352822 0.228 Uiso 0.395(14) 1 calc R U P D 2
H16J H 0.002557 0.873588 0.406839 0.228 Uiso 0.395(14) 1 calc R U P D 2
H16K H -0.008930 0.937568 0.401148 0.228 Uiso 0.395(14) 1 calc R U P D 2
C16Y C -0.123(2) 0.8484(16) 0.3947(12) 0.154(10) Uani 0.395(14) 1 d D U P D 2
H16L H -0.107536 0.898180 0.418141 0.231 Uiso 0.395(14) 1 calc R U P D 2
H16M H -0.099416 0.831102 0.419300 0.231 Uiso 0.395(14) 1 calc R U P D 2
H16N H -0.176312 0.821837 0.381072 0.231 Uiso 0.395(14) 1 calc R U P D 2
C17X C -0.122(2) 0.8672(14) 0.3001(11) 0.118(7) Uani 0.395(14) 1 d D U P D 2
H17D H -0.093881 0.867408 0.274217 0.178 Uiso 0.395(14) 1 calc R U P D 2
H17E H -0.113177 0.915122 0.323222 0.178 Uiso 0.395(14) 1 calc R U P D 2
H17F H -0.174581 0.837811 0.275812 0.178 Uiso 0.395(14) 1 calc R U P D 2
C171 C -0.0012(3) 0.6640(3) 0.2874(2) 0.0499(13) Uani 1 1 d . . . . .
H17G H 0.000940 0.640026 0.313295 0.060 Uiso 1 1 calc R U . . .
H17H H 0.044519 0.708796 0.306163 0.060 Uiso 1 1 calc R U . . .
C172 C -0.0229(3) 0.5478(3) 0.2104(2) 0.0413(11) Uani 1 1 d . . . . .
C173 C -0.0035(3) 0.6191(3) 0.2283(2) 0.0456(12) Uani 1 1 d . . . . .
C174 C 0.0156(3) 0.6493(3) 0.1918(2) 0.0498(13) Uani 1 1 d . . . . .
H174 H 0.029025 0.697734 0.204313 0.060 Uiso 1 1 calc R U . . .
C175 C 0.0157(3) 0.6108(3) 0.1366(2) 0.0498(13) Uani 1 1 d . . . . .
C176 C -0.0004(3) 0.5414(3) 0.1217(2) 0.0460(12) Uani 1 1 d . . . . .
H176 H 0.000564 0.514625 0.084961 0.055 Uiso 1 1 calc R U . . .
C177 C -0.0181(3) 0.5087(3) 0.1584(2) 0.0432(11) Uani 1 1 d . . . . .
C178 C 0.0357(4) 0.6479(3) 0.0975(3) 0.0584(15) Uani 1 1 d . . . . .
C179 C 0.1130(4) 0.7102(3) 0.1317(3) 0.0620(16) Uani 1 1 d . . . . .
H17I H 0.149037 0.692881 0.138957 0.093 Uiso 1 1 calc R U . . .
H17J H 0.115134 0.741119 0.169772 0.093 Uiso 1 1 calc R U . . .
H17K H 0.124088 0.736342 0.108306 0.093 Uiso 1 1 calc R U . . .
C180 C 0.0338(4) 0.5987(3) 0.0397(3) 0.0701(19) Uani 1 1 d . . . . .
H18D H 0.071829 0.584008 0.048373 0.105 Uiso 1 1 calc R U . . .
H18E H 0.042860 0.623104 0.014691 0.105 Uiso 1 1 calc R U . . .
H18F H -0.014451 0.557452 0.018760 0.105 Uiso 1 1 calc R U . . .
C181 C -0.0207(4) 0.6751(4) 0.0826(4) 0.076(2) Uani 1 1 d . . . . .
H18G H -0.008825 0.698746 0.057494 0.114 Uiso 1 1 calc R U . . .
H18H H -0.018777 0.708243 0.119399 0.114 Uiso 1 1 calc R U . . .
H18I H -0.070176 0.635543 0.061340 0.114 Uiso 1 1 calc R U . . .
C182 C -0.0239(3) 0.4360(3) 0.1430(2) 0.0393(11) Uani 1 1 d . . . . .
H18J H -0.052729 0.413197 0.163111 0.047 Uiso 1 1 calc R U . . .
H18K H -0.048804 0.406411 0.099653 0.047 Uiso 1 1 calc R U . . .
N5 N 0.0773(2) 0.3829(2) 0.34629(18) 0.0396(9) Uani 1 1 d . . . . .
C185 C 0.1138(4) 0.3920(3) 0.3885(3) 0.0576(15) Uani 1 1 d . . . . .
C186 C 0.1713(6) 0.3972(6) 0.4379(4) 0.124(4) Uani 1 1 d . . . . .
H18L H 0.165801 0.350206 0.430715 0.185 Uiso 1 1 calc R U . . .
H18M H 0.165979 0.418496 0.475505 0.185 Uiso 1 1 calc R U . . .
H18N H 0.220022 0.426245 0.439797 0.185 Uiso 1 1 calc R U . . .
N6 N -0.1941(2) 0.3030(2) 0.30737(17) 0.0351(8) Uani 1 1 d . . . . .
C187 C -0.2323(2) 0.2689(2) 0.3226(2) 0.0342(10) Uani 1 1 d . . . . .
C188 C -0.2814(3) 0.2258(2) 0.3427(2) 0.0360(10) Uani 1 1 d . . . . .
H18O H -0.282650 0.256025 0.379379 0.054 Uiso 1 1 calc R U . . .
H18P H -0.263745 0.193668 0.350106 0.054 Uiso 1 1 calc R U . . .
H18Q H -0.330935 0.198821 0.312016 0.054 Uiso 1 1 calc R U . . .
N7 N -0.1115(3) 0.5589(2) 0.3348(2) 0.0484(11) Uani 1 1 d . . . . .
C189 C -0.1001(3) 0.5909(3) 0.3818(3) 0.0516(13) Uani 1 1 d . . . . .
C190 C -0.0885(5) 0.6235(6) 0.4441(4) 0.110(4) Uani 1 1 d . . . . .
H19G H -0.131607 0.597038 0.450926 0.164 Uiso 1 1 calc R U . . .
H19H H -0.081008 0.671761 0.455424 0.164 Uiso 1 1 calc R U . . .
H19I H -0.045122 0.623836 0.467977 0.164 Uiso 1 1 calc R U . . .
Li2 Li 0.0277(4) 0.5045(4) 0.2992(4) 0.0416(19) Uani 1 1 d . . . . .
N8 N 0.1237(3) 0.5913(2) 0.3231(2) 0.0532(12) Uani 1 1 d . . . . .
C191 C 0.1500(3) 0.6168(3) 0.2963(3) 0.0535(14) Uani 1 1 d . . . . .
C192 C 0.1815(4) 0.6471(4) 0.2606(3) 0.073(2) Uani 1 1 d . . . . .
H19J H 0.232584 0.655281 0.270501 0.109 Uiso 1 1 calc R U . . .
H19K H 0.179875 0.691687 0.268790 0.109 Uiso 1 1 calc R U . . .
H19L H 0.153413 0.614867 0.218483 0.109 Uiso 1 1 calc R U . . .
N9 N 0.1528(12) -0.0070(7) 0.5111(5) 0.253(9) Uani 1 1 d D U . . .
C193 C 0.1740(11) -0.0013(7) 0.5584(5) 0.184(7) Uani 1 1 d D U . . .
C194 C 0.1979(7) 0.0050(6) 0.6171(4) 0.116(4) Uani 1 1 d D U . . .
H19M H 0.244256 0.048022 0.641592 0.174 Uiso 1 1 calc R U . . .
H19N H 0.205321 -0.035546 0.616029 0.174 Uiso 1 1 calc R U . . .
H19O H 0.160687 0.006982 0.634093 0.174 Uiso 1 1 calc R U . . .
N10 N 0.3187(4) 0.5262(5) -0.0035(4) 0.109(3) Uani 1 1 d D U . . .
C195 C 0.2638(5) 0.5081(4) -0.0398(3) 0.0747(18) Uani 1 1 d D U . . .
C196 C 0.1957(5) 0.4869(5) -0.0835(4) 0.093(3) Uani 1 1 d D U . . .
H19P H 0.155491 0.461150 -0.073510 0.140 Uiso 1 1 calc R U . . .
H19Q H 0.192268 0.456563 -0.122376 0.140 Uiso 1 1 calc R U . . .
H19R H 0.192368 0.528371 -0.084904 0.140 Uiso 1 1 calc R U . . .
N11 N 0.1500(4) 0.8355(4) 0.3144(4) 0.096(2) Uani 1 1 d D U . . .
C197 C 0.1693(4) 0.8944(4) 0.3351(4) 0.081(2) Uani 1 1 d D U . . .
C198 C 0.1948(6) 0.9687(4) 0.3606(5) 0.107(3) Uani 1 1 d D U . . .
H19S H 0.248282 0.992662 0.380991 0.161 Uiso 1 1 calc R U . . .
H19T H 0.171957 0.981655 0.389040 0.161 Uiso 1 1 calc R U . . .
H19U H 0.181710 0.982577 0.329047 0.161 Uiso 1 1 calc R U . . .
N12 N 0.2929(5) 0.7304(6) 0.2110(5) 0.135(3) Uani 1 1 d D U . . .
C199 C 0.3554(5) 0.7556(6) 0.2418(5) 0.116(3) Uani 1 1 d D U . . .
C200 C 0.4308(5) 0.7855(5) 0.2764(5) 0.115(3) Uani 1 1 d D U . . .
H20G H 0.452409 0.757669 0.256403 0.172 Uiso 1 1 calc R U . . .
H20H H 0.436346 0.786070 0.315466 0.172 Uiso 1 1 calc R U . . .
H20I H 0.455914 0.833612 0.281196 0.172 Uiso 1 1 calc R U . . .
N13 N 0.0921(4) 0.2329(4) 0.0058(3) 0.088(2) Uani 1 1 d D U . . .
C201 C 0.0803(4) 0.2554(3) 0.0476(3) 0.0605(15) Uani 1 1 d D U . . .
C202 C 0.0694(4) 0.2852(4) 0.1014(3) 0.0705(18) Uani 1 1 d D U . . .
H20J H 0.080631 0.263617 0.127255 0.106 Uiso 1 1 calc R U . . .
H20K H 0.018187 0.276558 0.092039 0.106 Uiso 1 1 calc R U . . .
H20L H 0.101856 0.335809 0.121819 0.106 Uiso 1 1 calc R U . . .
N14 N 0.3665(13) 0.2022(13) 0.4484(8) 0.304(11) Uani 1 1 d D U . . .
C203 C 0.3961(10) 0.1677(11) 0.4395(7) 0.202(7) Uani 1 1 d D U . . .
C204 C 0.4317(5) 0.1255(6) 0.4292(4) 0.098(3) Uani 1 1 d D U . . .
H20M H 0.454658 0.124982 0.466462 0.148 Uiso 1 1 calc R U . . .
H20N H 0.469384 0.144401 0.414052 0.148 Uiso 1 1 calc R U . . .
H20O H 0.395747 0.077606 0.399953 0.148 Uiso 1 1 calc R U . . .
N15 N 0.4953(10) 0.6505(8) 0.1789(10) 0.275(11) Uani 1 1 d D U . . .
C205 C 0.4854(11) 0.6005(10) 0.1398(10) 0.235(10) Uani 1 1 d D U . . .
C206 C 0.4707(12) 0.5374(12) 0.0926(10) 0.258(11) Uani 1 1 d D U . . .
H20P H 0.457028 0.499265 0.104669 0.387 Uiso 1 1 calc R U . . .
H20Q H 0.514658 0.543369 0.083017 0.387 Uiso 1 1 calc R U . . .
H20R H 0.430248 0.525863 0.057629 0.387 Uiso 1 1 calc R U . . .
N16 N 0.3561(10) 0.6625(9) 0.3279(11) 0.135(7) Uani 0.5 1 d D U P . .
C207 C 0.3885(10) 0.6317(10) 0.3192(11) 0.109(6) Uani 0.5 1 d D U P . .
C208 C 0.4235(13) 0.5893(12) 0.3042(14) 0.155(10) Uani 0.5 1 d D U P . .
H20S H 0.386384 0.540738 0.277823 0.233 Uiso 0.5 1 calc R U P . .
H20T H 0.453238 0.591197 0.340372 0.233 Uiso 0.5 1 calc R U P . .
H20U H 0.455222 0.606461 0.283891 0.233 Uiso 0.5 1 calc R U P . .
N17 N 0.5205(11) 0.4201(8) 0.2411(8) 0.115(5) Uani 0.5 1 d D U P . .
C209 C 0.4973(14) 0.4540(11) 0.2245(11) 0.127(7) Uani 0.5 1 d D U P . .
C210 C 0.4614(15) 0.4879(13) 0.2055(13) 0.156(10) Uani 0.5 1 d D U P . .
H21G H 0.440552 0.505299 0.234209 0.234 Uiso 0.5 1 calc R U P . .
H21H H 0.421936 0.455225 0.166696 0.234 Uiso 0.5 1 calc R U P . .
H21I H 0.496260 0.527463 0.202074 0.234 Uiso 0.5 1 calc R U P . .

loop_
_atom_site_aniso_label
_atom_site_aniso_U_11
_atom_site_aniso_U_22
_atom_site_aniso_U_33
_atom_site_aniso_U_23
_atom_site_aniso_U_13
_atom_site_aniso_U_12
W1 0.02651(10) 0.03017(10) 0.03151(11) 0.01380(8) 0.01615(8) 0.01226(8)
W2 0.02896(10) 0.03693(11) 0.03427(11) 0.01961(9) 0.01933(8) 0.01750(9)
Nb1 0.02385(16) 0.02968(17) 0.02923(17) 0.01486(14) 0.01370(14) 0.00997(14)
O1 0.0326(15) 0.0341(15) 0.0320(15) 0.0188(13) 0.0203(13) 0.0160(13)
O2 0.0282(15) 0.0369(16) 0.0366(16) 0.0163(13) 0.0163(13) 0.0164(13)
O3 0.0333(16) 0.0363(16) 0.0394(17) 0.0161(14) 0.0167(14) 0.0145(14)
O4 0.0271(15) 0.0355(16) 0.0370(16) 0.0199(14) 0.0140(13) 0.0108(13)
O5 0.0289(15) 0.0333(15) 0.0332(16) 0.0164(13) 0.0160(13) 0.0102(13)
O6 0.0318(16) 0.0440(18) 0.0402(17) 0.0236(15) 0.0212(14) 0.0208(14)
O7 0.0409(18) 0.0440(18) 0.053(2) 0.0285(16) 0.0307(16) 0.0271(15)
O8 0.0369(17) 0.0402(17) 0.0430(18) 0.0265(15) 0.0269(14) 0.0219(14)
O9 0.0372(17) 0.0367(17) 0.0391(17) 0.0172(14) 0.0205(14) 0.0166(14)
O10 0.0253(14) 0.0347(16) 0.0372(16) 0.0191(13) 0.0148(13) 0.0114(12)
O11 0.0299(15) 0.0356(16) 0.0336(16) 0.0177(13) 0.0166(13) 0.0126(13)
O12 0.0320(16) 0.0319(15) 0.0312(15) 0.0143(13) 0.0193(13) 0.0098(13)
O13 0.0347(16) 0.0477(18) 0.0359(17) 0.0234(15) 0.0188(14) 0.0225(15)
C1 0.035(2) 0.033(2) 0.035(2) 0.0175(19) 0.0216(19) 0.0167(19)
C2 0.034(2) 0.038(2) 0.037(2) 0.020(2) 0.021(2) 0.018(2)
C3 0.039(3) 0.048(3) 0.038(2) 0.026(2) 0.023(2) 0.022(2)
C4 0.040(3) 0.045(3) 0.048(3) 0.028(2) 0.027(2) 0.018(2)
C5 0.036(2) 0.037(2) 0.047(3) 0.022(2) 0.024(2) 0.012(2)
C6 0.033(2) 0.033(2) 0.035(2) 0.0147(19) 0.0179(19) 0.0133(19)
C7 0.050(3) 0.065(3) 0.056(3) 0.039(3) 0.034(3) 0.025(3)
C8 0.069(4) 0.076(4) 0.063(4) 0.051(3) 0.040(3) 0.034(3)
C9 0.063(4) 0.076(4) 0.085(5) 0.056(4) 0.038(4) 0.017(3)
C10 0.063(4) 0.106(5) 0.062(4) 0.056(4) 0.045(3) 0.046(4)
C11 0.030(2) 0.037(2) 0.038(2) 0.014(2) 0.0150(19) 0.0114(19)
C12 0.026(2) 0.045(3) 0.040(2) 0.021(2) 0.0200(19) 0.015(2)
C13 0.030(2) 0.040(2) 0.039(2) 0.021(2) 0.018(2) 0.0137(19)
C14 0.033(2) 0.046(3) 0.049(3) 0.026(2) 0.016(2) 0.013(2)
C15 0.032(3) 0.054(3) 0.069(4) 0.036(3) 0.022(3) 0.018(2)
C16 0.038(3) 0.059(3) 0.064(3) 0.037(3) 0.029(3) 0.027(3)
C17 0.036(2) 0.049(3) 0.050(3) 0.029(2) 0.027(2) 0.024(2)
C18 0.031(3) 0.073(4) 0.097(4) 0.044(3) 0.015(3) 0.018(3)
C19 0.028(4) 0.103(8) 0.118(8) 0.065(7) 0.020(5) 0.013(5)
C20 0.031(6) 0.108(9) 0.121(9) 0.057(6) 0.033(5) 0.034(7)
C21 0.053(6) 0.099(9) 0.093(5) 0.038(5) 0.009(5) 0.022(6)
C19X 0.017(8) 0.074(6) 0.117(16) 0.056(9) 0.007(10) 0.011(7)
C20X 0.034(14) 0.084(14) 0.135(17) 0.038(15) 0.041(13) 0.009(12)
C21X 0.048(12) 0.062(14) 0.094(9) 0.039(11) 0.009(10) 0.016(11)
C22 0.043(3) 0.046(3) 0.047(3) 0.024(2) 0.030(2) 0.027(2)
C23 0.034(2) 0.032(2) 0.037(2) 0.0161(19) 0.0160(19) 0.0193(19)
C24 0.036(2) 0.033(2) 0.045(3) 0.015(2) 0.023(2) 0.018(2)
C25 0.033(2) 0.042(3) 0.048(3) 0.020(2) 0.023(2) 0.021(2)
C26 0.037(2) 0.037(2) 0.043(3) 0.017(2) 0.018(2) 0.019(2)
C27 0.036(2) 0.036(2) 0.042(3) 0.018(2) 0.020(2) 0.016(2)
C28 0.030(2) 0.031(2) 0.047(3) 0.021(2) 0.021(2) 0.0156(18)
C29 0.036(3) 0.050(3) 0.049(3) 0.024(2) 0.021(2) 0.021(2)
C30 0.037(3) 0.055(3) 0.047(3) 0.021(2) 0.019(2) 0.021(2)
C31 0.052(3) 0.055(3) 0.078(4) 0.034(3) 0.016(3) 0.029(3)
C32 0.046(3) 0.090(5) 0.057(4) 0.042(3) 0.026(3) 0.032(3)
C33 0.031(2) 0.036(2) 0.046(3) 0.024(2) 0.020(2) 0.0157(19)
C34 0.023(2) 0.036(2) 0.045(3) 0.026(2) 0.0143(19) 0.0110(18)
C35 0.029(2) 0.040(2) 0.049(3) 0.025(2) 0.019(2) 0.014(2)
C36 0.042(3) 0.041(3) 0.059(3) 0.032(2) 0.024(2) 0.021(2)
C37 0.046(3) 0.045(3) 0.056(3) 0.034(3) 0.021(3) 0.016(2)
C38 0.034(2) 0.049(3) 0.045(3) 0.028(2) 0.016(2) 0.013(2)
C39 0.026(2) 0.040(2) 0.039(2) 0.023(2) 0.0086(19) 0.0096(19)
C40 0.077(4) 0.056(3) 0.076(4) 0.049(3) 0.033(3) 0.027(3)
C41 0.126(7) 0.121(8) 0.187(11) 0.119(8) 0.070(7) 0.082(6)
C42 0.256(14) 0.083(6) 0.085(5) 0.066(5) 0.070(7) 0.084(7)
C43 0.117(6) 0.074(5) 0.106(6) 0.065(4) 0.024(5) 0.006(4)
C44 0.029(2) 0.038(2) 0.034(2) 0.016(2) 0.0105(19) 0.0061(19)
C45 0.034(2) 0.032(2) 0.027(2) 0.0136(18) 0.0178(18) 0.0104(18)
C46 0.033(2) 0.037(2) 0.029(2) 0.0155(19) 0.0143(19) 0.0112(19)
C47 0.039(3) 0.045(3) 0.031(2) 0.021(2) 0.015(2) 0.013(2)
C48 0.038(2) 0.039(2) 0.029(2) 0.0171(19) 0.016(2) 0.010(2)
C49 0.030(2) 0.039(2) 0.035(2) 0.016(2) 0.0180(19) 0.0106(19)
C50 0.030(2) 0.036(2) 0.033(2) 0.0161(19) 0.0178(19) 0.0142(19)
C51 0.042(3) 0.052(3) 0.037(3) 0.026(2) 0.019(2) 0.008(2)
C52 0.088(5) 0.059(4) 0.072(4) 0.043(3) 0.043(4) 0.025(4)
C53 0.061(4) 0.078(4) 0.043(3) 0.031(3) 0.029(3) 0.010(3)
C54 0.051(3) 0.075(4) 0.054(3) 0.038(3) 0.026(3) 0.007(3)
C55 0.027(2) 0.038(2) 0.033(2) 0.0174(19) 0.0178(18) 0.0120(18)
C56 0.027(2) 0.045(3) 0.041(2) 0.023(2) 0.023(2) 0.016(2)
C57 0.030(2) 0.036(2) 0.037(2) 0.0174(19) 0.0205(19) 0.0151(19)
C58 0.030(2) 0.042(3) 0.040(3) 0.018(2) 0.019(2) 0.014(2)
C59 0.033(2) 0.046(3) 0.045(3) 0.019(2) 0.025(2) 0.018(2)
C60 0.033(2) 0.052(3) 0.055(3) 0.024(2) 0.026(2) 0.026(2)
C61 0.034(2) 0.050(3) 0.053(3) 0.030(2) 0.029(2) 0.024(2)
C62 0.044(3) 0.053(3) 0.053(3) 0.018(3) 0.034(3) 0.022(2)
C63 0.076(4) 0.080(4) 0.059(4) 0.031(3) 0.042(3) 0.047(4)
C64 0.065(4) 0.074(5) 0.083(5) 0.007(4) 0.056(4) 0.005(4)
C65 0.080(5) 0.089(5) 0.062(4) 0.033(4) 0.046(4) 0.055(4)
C66 0.037(3) 0.058(3) 0.053(3) 0.031(3) 0.025(2) 0.029(2)
C67 0.048(3) 0.047(3) 0.057(3) 0.033(2) 0.034(3) 0.030(2)
C68 0.044(3) 0.055(3) 0.053(3) 0.034(3) 0.029(2) 0.035(2)
C69 0.050(3) 0.062(3) 0.054(3) 0.037(3) 0.033(3) 0.039(3)
C70 0.055(3) 0.056(3) 0.052(3) 0.031(3) 0.032(3) 0.039(3)
C71 0.055(3) 0.047(3) 0.067(4) 0.032(3) 0.037(3) 0.031(3)
C72 0.049(3) 0.047(3) 0.068(4) 0.033(3) 0.037(3) 0.031(2)
C73 0.072(4) 0.064(3) 0.060(3) 0.029(3) 0.039(3) 0.049(3)
C74 0.258(14) 0.160(9) 0.085(6) 0.067(6) 0.104(8) 0.160(10)
C75 0.105(6) 0.094(6) 0.121(7) 0.029(5) 0.034(5) 0.077(5)
C76 0.118(6) 0.063(4) 0.171(10) 0.031(5) 0.090(7) 0.054(4)
C77 0.049(3) 0.040(3) 0.092(5) 0.030(3) 0.044(3) 0.022(2)
C78 0.044(3) 0.050(3) 0.070(3) 0.045(3) 0.040(3) 0.030(2)
C79 0.062(4) 0.059(3) 0.092(4) 0.052(3) 0.059(3) 0.043(3)
C80 0.093(5) 0.082(5) 0.133(7) 0.083(5) 0.088(5) 0.069(4)
C81 0.102(6) 0.120(6) 0.119(6) 0.097(6) 0.089(5) 0.088(5)
C82 0.089(5) 0.108(5) 0.092(5) 0.083(5) 0.072(4) 0.078(5)
C83 0.047(3) 0.072(4) 0.063(3) 0.048(3) 0.040(3) 0.039(3)
C84 0.110(5) 0.114(5) 0.121(5) 0.093(5) 0.075(5) 0.082(4)
C85 0.112(7) 0.114(8) 0.191(13) 0.104(8) 0.088(8) 0.083(5)
C86 0.134(10) 0.152(9) 0.108(6) 0.107(6) 0.082(6) 0.110(7)
C87 0.107(7) 0.106(9) 0.121(9) 0.083(8) 0.065(7) 0.080(7)
C85X 0.129(9) 0.136(14) 0.109(13) 0.117(11) 0.082(9) 0.089(10)
C86X 0.130(10) 0.153(15) 0.138(15) 0.074(11) 0.055(10) 0.079(12)
C87X 0.132(15) 0.109(10) 0.133(13) 0.098(8) 0.078(11) 0.085(10)
C88 0.036(2) 0.055(3) 0.043(3) 0.031(2) 0.024(2) 0.027(2)
N1 0.0299(19) 0.0337(19) 0.039(2) 0.0163(17) 0.0183(17) 0.0131(16)
C89 0.032(2) 0.039(2) 0.046(3) 0.022(2) 0.017(2) 0.012(2)
C90 0.042(3) 0.063(4) 0.047(3) 0.028(3) 0.008(2) 0.010(3)
N2 0.0272(18) 0.0317(19) 0.0306(19) 0.0139(16) 0.0140(15) 0.0086(15)
C91 0.025(2) 0.033(2) 0.032(2) 0.0103(19) 0.0094(18) 0.0087(18)
C92 0.043(3) 0.037(2) 0.041(3) 0.020(2) 0.020(2) 0.012(2)
N3 0.034(2) 0.042(2) 0.038(2) 0.0187(18) 0.0197(17) 0.0191(18)
C93 0.035(2) 0.045(3) 0.046(3) 0.022(2) 0.020(2) 0.018(2)
C94 0.052(3) 0.067(4) 0.047(3) 0.010(3) 0.028(3) 0.025(3)
Li1 0.039(4) 0.039(4) 0.045(4) 0.024(4) 0.026(4) 0.018(3)
N4 0.042(2) 0.037(2) 0.075(3) 0.029(2) 0.023(2) 0.012(2)
C183 0.058(4) 0.071(5) 0.109(6) 0.051(5) 0.026(4) 0.019(4)
C184 0.131(9) 0.068(6) 0.168(11) 0.062(7) 0.059(8) 0.025(6)
W3 0.03054(11) 0.03455(11) 0.02946(11) 0.01408(9) 0.01212(9) 0.00437(9)
W4 0.04066(13) 0.03274(11) 0.04106(13) 0.01854(9) 0.01843(10) 0.00872(9)
Nb2 0.03044(19) 0.0393(2) 0.02965(19) 0.01488(16) 0.01356(15) 0.00404(16)
O14 0.0382(17) 0.0418(18) 0.0328(16) 0.0206(14) 0.0196(14) 0.0120(14)
O15 0.0396(18) 0.0373(17) 0.0324(17) 0.0151(14) 0.0140(14) 0.0052(14)
O16 0.0385(18) 0.0373(17) 0.0408(18) 0.0191(15) 0.0173(15) 0.0072(14)
O17 0.0294(16) 0.057(2) 0.0297(16) 0.0215(15) 0.0131(13) 0.0076(15)
O18 0.0391(18) 0.0396(18) 0.0416(19) 0.0163(15) 0.0208(15) 0.0040(15)
O19 0.053(2) 0.0393(18) 0.055(2) 0.0268(17) 0.0203(18) 0.0207(17)
O20 0.051(2) 0.042(2) 0.057(2) 0.0229(17) 0.0269(18) 0.0133(17)
O21 0.048(2) 0.0355(17) 0.0351(17) 0.0193(14) 0.0195(15) 0.0103(15)
O22 0.0337(17) 0.0402(18) 0.0422(18) 0.0207(15) 0.0167(15) 0.0080(14)
O23 0.0366(17) 0.0373(17) 0.0362(17) 0.0209(14) 0.0122(14) 0.0076(14)
O24 0.0389(18) 0.0450(19) 0.0296(16) 0.0127(14) 0.0142(14) 0.0039(15)
O25 0.0382(18) 0.0381(17) 0.0374(17) 0.0169(14) 0.0202(15) 0.0059(14)
O26 0.0432(19) 0.0386(18) 0.049(2) 0.0249(16) 0.0166(16) 0.0097(15)
C95 0.038(2) 0.034(2) 0.034(2) 0.0176(19) 0.019(2) 0.004(2)
C96 0.043(3) 0.038(2) 0.039(3) 0.019(2) 0.021(2) 0.010(2)
C97 0.054(3) 0.052(3) 0.043(3) 0.026(2) 0.026(3) 0.017(3)
C98 0.048(3) 0.051(3) 0.053(3) 0.025(3) 0.032(3) 0.013(2)
C99 0.038(3) 0.044(3) 0.049(3) 0.021(2) 0.022(2) 0.010(2)
C100 0.036(2) 0.035(2) 0.042(3) 0.015(2) 0.018(2) 0.008(2)
C101 0.058(4) 0.071(4) 0.064(4) 0.038(3) 0.038(3) 0.022(3)
C102 0.106(6) 0.076(5) 0.105(6) 0.061(5) 0.078(5) 0.046(4)
C103 0.065(5) 0.142(8) 0.110(7) 0.075(6) 0.053(5) 0.020(5)
C104 0.140(8) 0.078(5) 0.126(7) 0.051(5) 0.111(7) 0.048(5)
C105 0.032(2) 0.035(2) 0.038(3) 0.012(2) 0.012(2) 0.0052(19)
C106 0.029(2) 0.042(2) 0.031(2) 0.0131(19) 0.0148(19) 0.0133(19)
C107 0.031(2) 0.042(3) 0.034(2) 0.013(2) 0.016(2) 0.011(2)
C108 0.036(3) 0.041(3) 0.041(3) 0.009(2) 0.016(2) 0.014(2)
C109 0.040(3) 0.051(3) 0.041(3) 0.011(2) 0.017(2) 0.019(2)
C110 0.050(3) 0.047(3) 0.041(3) 0.015(2) 0.020(2) 0.027(2)
C111 0.042(3) 0.040(3) 0.037(3) 0.014(2) 0.019(2) 0.016(2)
C112 0.047(3) 0.059(3) 0.047(3) 0.007(3) 0.010(3) 0.027(3)
C113 0.046(3) 0.064(4) 0.049(3) 0.011(3) 0.011(3) 0.028(3)
C114 0.047(4) 0.107(6) 0.059(4) 0.001(4) 0.014(3) 0.040(4)
C115 0.068(4) 0.062(4) 0.076(5) 0.011(4) -0.004(4) 0.035(4)
C116 0.045(3) 0.039(3) 0.047(3) 0.015(2) 0.020(2) 0.016(2)
C117 0.039(3) 0.039(3) 0.042(3) 0.021(2) 0.014(2) 0.010(2)
C118 0.046(3) 0.040(3) 0.041(3) 0.016(2) 0.016(2) 0.012(2)
C119 0.052(3) 0.053(3) 0.056(3) 0.026(3) 0.022(3) 0.027(3)
C120 0.055(3) 0.058(3) 0.052(3) 0.032(3) 0.020(3) 0.025(3)
C121 0.041(3) 0.055(3) 0.051(3) 0.029(3) 0.020(2) 0.015(2)
C122 0.037(3) 0.041(3) 0.041(3) 0.023(2) 0.014(2) 0.010(2)
C123 0.066(4) 0.074(4) 0.076(4) 0.053(3) 0.027(3) 0.036(3)
C124 0.087(6) 0.100(8) 0.088(8) 0.061(7) 0.036(6) 0.057(6)
C125 0.102(7) 0.084(6) 0.129(10) 0.070(6) 0.011(9) 0.017(6)
C126 0.081(8) 0.126(9) 0.072(5) 0.061(5) 0.030(6) 0.055(7)
C24X 0.090(13) 0.112(12) 0.116(13) 0.088(9) 0.060(10) 0.073(10)
C25X 0.072(9) 0.063(10) 0.074(12) 0.058(9) 0.034(8) 0.047(7)
C26X 0.088(14) 0.090(11) 0.085(10) 0.059(6) -0.005(10) 0.030(9)
C127 0.029(2) 0.052(3) 0.045(3) 0.033(2) 0.015(2) 0.009(2)
C128 0.027(2) 0.055(3) 0.035(2) 0.028(2) 0.0113(19) 0.007(2)
C129 0.028(2) 0.071(4) 0.040(3) 0.037(3) 0.016(2) 0.018(2)
C130 0.034(3) 0.070(4) 0.050(3) 0.038(3) 0.019(2) 0.018(3)
C131 0.029(2) 0.091(4) 0.045(3) 0.045(3) 0.020(2) 0.022(3)
C132 0.036(3) 0.065(4) 0.039(3) 0.025(3) 0.017(2) 0.013(2)
C133 0.029(2) 0.075(4) 0.037(3) 0.032(3) 0.014(2) 0.013(2)
C134 0.047(3) 0.085(4) 0.063(4) 0.055(3) 0.031(3) 0.030(3)
C135 0.091(5) 0.111(6) 0.101(6) 0.083(5) 0.057(5) 0.063(5)
C136 0.063(4) 0.071(4) 0.059(4) 0.039(3) 0.034(3) 0.018(3)
C137 0.067(4) 0.082(5) 0.053(4) 0.042(3) 0.029(3) 0.022(3)
C138 0.041(3) 0.054(3) 0.031(2) 0.016(2) 0.014(2) 0.003(2)
C139 0.043(3) 0.034(2) 0.041(3) 0.014(2) 0.026(2) 0.010(2)
C140 0.039(3) 0.042(3) 0.036(3) 0.012(2) 0.019(2) 0.006(2)
C141 0.045(3) 0.044(3) 0.036(3) 0.013(2) 0.020(2) 0.011(2)
C142 0.042(3) 0.037(2) 0.044(3) 0.011(2) 0.026(2) 0.012(2)
C143 0.044(3) 0.034(2) 0.051(3) 0.019(2) 0.028(2) 0.016(2)
C144 0.039(3) 0.032(2) 0.044(3) 0.014(2) 0.022(2) 0.012(2)
C145 0.049(3) 0.046(3) 0.049(3) 0.019(2) 0.033(3) 0.016(2)
C146 0.048(3) 0.059(3) 0.059(4) 0.029(3) 0.029(3) 0.017(3)
C147 0.051(3) 0.076(4) 0.078(4) 0.043(4) 0.040(3) 0.029(3)
C148 0.074(4) 0.058(4) 0.075(4) 0.015(3) 0.055(4) 0.019(3)
C149 0.041(3) 0.038(3) 0.054(3) 0.023(2) 0.026(2) 0.019(2)
C150 0.048(3) 0.047(3) 0.074(4) 0.034(3) 0.037(3) 0.023(3)
C151 0.047(3) 0.042(3) 0.072(4) 0.035(3) 0.033(3) 0.022(2)
C152 0.074(4) 0.047(3) 0.091(5) 0.041(3) 0.052(4) 0.034(3)
C153 0.100(6) 0.053(4) 0.118(6) 0.052(4) 0.076(5) 0.047(4)
C154 0.092(5) 0.060(4) 0.137(7) 0.063(5) 0.076(5) 0.048(4)
C155 0.066(4) 0.059(4) 0.102(5) 0.056(4) 0.052(4) 0.036(3)
C156 0.135(8) 0.065(4) 0.153(8) 0.066(5) 0.106(7) 0.067(5)
C157 0.160(11) 0.067(5) 0.164(11) 0.027(6) 0.109(9) 0.030(6)
C158 0.169(11) 0.164(11) 0.199(13) 0.108(10) 0.129(11) 0.133(10)
C159 0.144(9) 0.070(5) 0.156(9) 0.047(6) 0.115(8) 0.058(6)
C160 0.067(4) 0.067(4) 0.103(5) 0.059(4) 0.043(4) 0.039(3)
C161 0.071(4) 0.035(3) 0.061(3) 0.032(3) 0.035(3) 0.025(3)
C162 0.074(4) 0.055(3) 0.084(4) 0.050(3) 0.047(4) 0.036(3)
C163 0.107(6) 0.063(4) 0.104(6) 0.060(4) 0.070(5) 0.053(4)
C164 0.118(6) 0.052(4) 0.090(5) 0.047(4) 0.062(5) 0.046(4)
C165 0.092(5) 0.042(3) 0.054(3) 0.029(3) 0.033(3) 0.023(3)
C166 0.071(4) 0.040(3) 0.046(3) 0.024(2) 0.031(3) 0.018(3)
C167 0.163(8) 0.049(4) 0.113(5) 0.035(4) 0.063(5) 0.053(5)
C168 0.229(17) 0.067(10) 0.104(6) 0.039(7) 0.067(8) 0.080(12)
C169 0.192(10) 0.063(8) 0.119(10) 0.056(7) 0.083(8) 0.081(9)
C170 0.150(11) 0.036(5) 0.099(8) 0.036(6) 0.031(8) 0.035(7)
C16X 0.183(12) 0.059(11) 0.160(17) 0.009(12) 0.019(10) 0.061(11)
C16Y 0.27(2) 0.070(15) 0.093(12) 0.008(11) 0.077(14) 0.070(18)
C17X 0.177(18) 0.073(12) 0.123(12) 0.044(9) 0.063(12) 0.070(13)
C171 0.059(3) 0.034(3) 0.042(3) 0.016(2) 0.019(3) 0.006(2)
C172 0.043(3) 0.039(3) 0.037(3) 0.022(2) 0.018(2) 0.008(2)
C173 0.050(3) 0.037(3) 0.042(3) 0.019(2) 0.020(2) 0.008(2)
C174 0.061(3) 0.033(3) 0.051(3) 0.023(2) 0.024(3) 0.011(2)
C175 0.054(3) 0.049(3) 0.049(3) 0.029(3) 0.025(3) 0.016(3)
C176 0.055(3) 0.046(3) 0.038(3) 0.026(2) 0.021(2) 0.016(2)
C177 0.044(3) 0.042(3) 0.041(3) 0.023(2) 0.019(2) 0.012(2)
C178 0.072(4) 0.050(3) 0.058(4) 0.032(3) 0.035(3) 0.019(3)
C179 0.072(4) 0.056(3) 0.066(4) 0.037(3) 0.039(3) 0.020(3)
C180 0.102(5) 0.061(4) 0.056(4) 0.039(3) 0.042(4) 0.027(4)
C181 0.089(5) 0.088(5) 0.081(5) 0.061(4) 0.039(4) 0.046(4)
C182 0.043(3) 0.040(3) 0.033(2) 0.019(2) 0.020(2) 0.012(2)
N5 0.035(2) 0.042(2) 0.031(2) 0.0139(17) 0.0126(18) 0.0081(18)
C185 0.068(4) 0.043(3) 0.044(3) 0.020(3) 0.008(3) 0.014(3)
C186 0.113(8) 0.135(9) 0.091(7) 0.066(7) -0.005(6) 0.033(7)
N6 0.0270(19) 0.037(2) 0.035(2) 0.0167(17) 0.0106(16) 0.0077(16)
C187 0.028(2) 0.036(2) 0.032(2) 0.0122(19) 0.0090(19) 0.0106(19)
C188 0.033(2) 0.037(2) 0.037(2) 0.018(2) 0.018(2) 0.012(2)
N7 0.053(3) 0.041(2) 0.049(3) 0.021(2) 0.026(2) 0.016(2)
C189 0.045(3) 0.055(3) 0.053(3) 0.018(3) 0.021(3) 0.025(3)
C190 0.069(5) 0.126(8) 0.079(6) -0.003(5) 0.030(4) 0.031(5)
Li2 0.034(4) 0.039(4) 0.044(5) 0.018(4) 0.018(4) 0.006(3)
N8 0.048(3) 0.036(2) 0.059(3) 0.012(2) 0.025(2) 0.007(2)
C191 0.043(3) 0.040(3) 0.052(3) 0.009(2) 0.016(3) 0.004(2)
C192 0.057(4) 0.069(4) 0.071(4) 0.030(4) 0.029(3) 0.005(3)
N9 0.46(3) 0.142(10) 0.107(7) 0.055(8) 0.018(12) 0.136(14)
C193 0.34(2) 0.121(9) 0.095(6) 0.040(7) 0.030(10) 0.151(12)
C194 0.165(10) 0.133(8) 0.100(6) 0.057(6) 0.049(7) 0.115(8)
N10 0.093(5) 0.148(8) 0.115(6) 0.085(6) 0.052(4) 0.052(5)
C195 0.097(5) 0.075(5) 0.074(4) 0.048(4) 0.051(3) 0.037(4)
C196 0.108(6) 0.087(6) 0.081(5) 0.055(5) 0.027(4) 0.030(5)
N11 0.064(4) 0.085(4) 0.131(6) 0.065(4) 0.024(4) 0.015(4)
C197 0.057(4) 0.084(4) 0.102(6) 0.055(4) 0.026(4) 0.022(4)
C198 0.109(7) 0.093(5) 0.110(7) 0.043(5) 0.020(6) 0.050(6)
N12 0.093(5) 0.129(8) 0.164(9) 0.053(7) 0.049(5) 0.041(6)
C199 0.086(5) 0.110(8) 0.149(9) 0.064(7) 0.048(6) 0.035(6)
C200 0.085(5) 0.091(6) 0.156(10) 0.049(7) 0.051(5) 0.028(5)
N13 0.107(5) 0.101(5) 0.062(4) 0.034(3) 0.037(4) 0.052(4)
C201 0.067(4) 0.065(4) 0.058(3) 0.030(3) 0.025(3) 0.035(3)
C202 0.082(5) 0.060(4) 0.084(4) 0.032(3) 0.053(4) 0.034(4)
N14 0.46(2) 0.61(3) 0.300(17) 0.37(2) 0.313(18) 0.47(2)
C203 0.273(16) 0.43(2) 0.190(12) 0.255(15) 0.195(12) 0.285(16)
C204 0.084(6) 0.166(9) 0.060(4) 0.061(5) 0.037(4) 0.057(6)
N15 0.164(13) 0.108(9) 0.48(3) 0.121(15) 0.049(17) 0.040(11)
C205 0.134(13) 0.133(12) 0.45(3) 0.157(17) 0.084(19) 0.056(14)
C206 0.20(2) 0.25(2) 0.39(3) 0.163(19) 0.09(2) 0.16(2)
N16 0.089(12) 0.094(12) 0.195(19) 0.059(13) 0.031(12) 0.032(8)
C207 0.076(12) 0.079(12) 0.145(17) 0.051(12) 0.023(11) 0.016(8)
C208 0.104(17) 0.110(17) 0.25(3) 0.087(19) 0.060(18) 0.047(12)
N17 0.158(16) 0.077(10) 0.125(13) 0.038(9) 0.085(12) 0.058(10)
C209 0.16(2) 0.083(13) 0.130(17) 0.039(11) 0.058(15) 0.046(12)
C210 0.16(2) 0.108(18) 0.18(2) 0.059(16) 0.041(19) 0.051(15)

loop_
_atom_type_symbol
_atom_type_description
_atom_type_scat_dispersion_real
_atom_type_scat_dispersion_imag
_atom_type_scat_source
C C 0.0181 0.0091 'International Tables Vol C Tables 4.2.6.8 and 6.1.1.4'
H H 0.0000 0.0000 'International Tables Vol C Tables 4.2.6.8 and 6.1.1.4'
N N 0.0311 0.0180 'International Tables Vol C Tables 4.2.6.8 and 6.1.1.4'
O O 0.0492 0.0322 'International Tables Vol C Tables 4.2.6.8 and 6.1.1.4'
Nb Nb -0.1121 2.4826 'International Tables Vol C Tables 4.2.6.8 and 6.1.1.4'
W W -5.4734 5.5774 'International Tables Vol C Tables 4.2.6.8 and 6.1.1.4'
Li Li 0.0008 0.0003 'International Tables Vol C Tables 4.2.6.8 and 6.1.1.4'

loop_
_geom_angle_atom_site_label_1
_geom_angle_atom_site_label_2
_geom_angle_atom_site_label_3
_geom_angle
_geom_angle_site_symmetry_1
_geom_angle_site_symmetry_3
_geom_angle_publ_flag
O9 W1 O10 102.75(14) . . ?
O9 W1 O3 96.86(15) . . ?
O10 W1 O3 95.69(13) . . ?
O9 W1 O2 98.43(14) . . ?
O10 W1 O2 157.95(13) . . ?
O3 W1 O2 87.74(13) . . ?
O9 W1 O1 97.25(14) . . ?
O10 W1 O1 87.41(12) . . ?
O3 W1 O1 164.50(13) . . ?
O2 W1 O1 83.90(12) . . ?
O9 W1 N1 177.34(14) . . ?
O10 W1 N1 79.76(13) . . ?
O3 W1 N1 81.94(13) . . ?
O2 W1 N1 79.17(13) . . ?
O1 W1 N1 83.68(13) . . ?
O13 W2 O12 102.61(14) . . ?
O13 W2 O6 97.06(14) . . ?
O12 W2 O6 95.46(13) . . ?
O13 W2 O7 98.05(15) . . ?
O12 W2 O7 158.60(14) . . ?
O6 W2 O7 87.40(13) . . ?
O13 W2 O8 97.60(14) . . ?
O12 W2 O8 87.52(12) . . ?
O6 W2 O8 164.01(13) . . ?
O7 W2 O8 84.27(13) . . ?
O13 W2 N3 175.32(14) . . ?
O12 W2 N3 81.65(13) . . ?
O6 W2 N3 80.49(13) . . ?
O7 W2 N3 77.91(14) . . ?
O8 W2 N3 84.42(13) . . ?
O11 Nb1 O5 102.69(13) . . ?
O11 Nb1 O4 102.73(13) . . ?
O5 Nb1 O4 90.71(13) . . ?
O11 Nb1 O12 95.11(13) . . ?
O5 Nb1 O12 90.57(12) . . ?
O4 Nb1 O12 161.37(12) . . ?
O11 Nb1 O10 94.38(13) . . ?
O5 Nb1 O10 162.46(12) . . ?
O4 Nb1 O10 89.39(12) . . ?
O12 Nb1 O10 83.88(12) . . ?
O11 Nb1 N2 177.64(13) . . ?
O5 Nb1 N2 79.29(12) . . ?
O4 Nb1 N2 78.43(13) . . ?
O12 Nb1 N2 83.55(12) . . ?
O10 Nb1 N2 83.55(12) . . ?
C1 O1 Li1 116.1(3) . . ?
C1 O1 W1 118.0(2) . . ?
Li1 O1 W1 125.6(3) . . ?
C12 O2 W1 142.0(3) . . ?
C23 O3 W1 138.2(3) . . ?
C34 O4 Nb1 140.9(3) . . ?
C45 O5 Nb1 144.6(3) . . ?
C56 O6 W2 141.5(3) . . ?
C67 O7 W2 143.7(3) . . ?
C78 O8 Li1 118.4(3) . . ?
C78 O8 W2 117.2(3) . . ?
Li1 O8 W2 124.1(3) . . ?
W1 O10 Nb1 152.03(17) . . ?
Nb1 O11 Li1 117.0(3) . . ?
W2 O12 Nb1 154.29(17) . . ?
C2 C1 O1 119.6(4) . . ?
C2 C1 C6 121.0(4) . . ?
O1 C1 C6 119.4(4) . . ?
C1 C2 C3 117.8(4) . . ?
C1 C2 C88 122.3(4) . . ?
C3 C2 C88 119.6(4) . . ?
C4 C3 C2 123.0(5) . . ?
C4 C3 H3 118.5 . . ?
C2 C3 H3 118.5 . . ?
C5 C4 C3 116.6(4) . . ?
C5 C4 C7 121.1(4) . . ?
C3 C4 C7 122.3(5) . . ?
C4 C5 C6 123.0(4) . . ?
C4 C5 H5 118.5 . . ?
C6 C5 H5 118.5 . . ?
C5 C6 C1 118.5(4) . . ?
C5 C6 C11 119.9(4) . . ?
C1 C6 C11 121.6(4) . . ?
C8 C7 C9 108.2(5) . . ?
C8 C7 C10 109.3(5) . . ?
C9 C7 C10 108.4(5) . . ?
C8 C7 C4 112.5(4) . . ?
C9 C7 C4 110.5(5) . . ?
C10 C7 C4 107.8(5) . . ?
C7 C8 H8A 109.5 . . ?
C7 C8 H8B 109.5 . . ?
H8A C8 H8B 109.5 . . ?
C7 C8 H8C 109.5 . . ?
H8A C8 H8C 109.5 . . ?
H8B C8 H8C 109.5 . . ?
C7 C9 H9A 109.5 . . ?
C7 C9 H9B 109.5 . . ?
H9A C9 H9B 109.5 . . ?
C7 C9 H9C 109.5 . . ?
H9A C9 H9C 109.5 . . ?
H9B C9 H9C 109.5 . . ?
C7 C10 H10A 109.5 . . ?
C7 C10 H10B 109.5 . . ?
H10A C10 H10B 109.5 . . ?
C7 C10 H10C 109.5 . . ?
H10A C10 H10C 109.5 . . ?
H10B C10 H10C 109.5 . . ?
C6 C11 C13 114.9(4) . . ?
C6 C11 H11A 108.5 . . ?
C13 C11 H11A 108.5 . . ?
C6 C11 H11B 108.5 . . ?
C13 C11 H11B 108.5 . . ?
H11A C11 H11B 107.5 . . ?
O2 C12 C13 120.7(4) . . ?
O2 C12 C17 118.2(4) . . ?
C13 C12 C17 121.1(4) . . ?
C14 C13 C12 118.9(5) . . ?
C14 C13 C11 121.3(4) . . ?
C12 C13 C11 119.8(4) . . ?
C13 C14 C15 122.5(5) . . ?
C13 C14 H14 118.7 . . ?
C15 C14 H14 118.7 . . ?
C16 C15 C14 117.1(5) . . ?
C16 C15 C18 122.0(5) . . ?
C14 C15 C18 120.8(5) . . ?
C17 C16 C15 122.2(5) . . ?
C17 C16 H16 118.9 . . ?
C15 C16 H16 118.9 . . ?
C16 C17 C12 118.2(5) . . ?
C16 C17 C22 121.5(5) . . ?
C12 C17 C22 120.3(4) . . ?
C21 C18 C15 110.9(7) . . ?
C20X C18 C15 118(2) . . ?
C21 C18 C20 112.8(10) . . ?
C15 C18 C20 111.3(8) . . ?
C20X C18 C19X 113.8(19) . . ?
C15 C18 C19X 115.9(9) . . ?
C21 C18 C19 111.1(9) . . ?
C15 C18 C19 107.3(6) . . ?
C20 C18 C19 103.0(8) . . ?
C20X C18 C21X 103(3) . . ?
C15 C18 C21X 102.5(11) . . ?
C19X C18 C21X 99.5(17) . . ?
C18 C19 H19A 109.5 . . ?
C18 C19 H19B 109.5 . . ?
H19A C19 H19B 109.5 . . ?
C18 C19 H19C 109.5 . . ?
H19A C19 H19C 109.5 . . ?
H19B C19 H19C 109.5 . . ?
C18 C20 H20A 109.5 . . ?
C18 C20 H20B 109.5 . . ?
H20A C20 H20B 109.5 . . ?
C18 C20 H20C 109.5 . . ?
H20A C20 H20C 109.5 . . ?
H20B C20 H20C 109.5 . . ?
C18 C21 H21A 109.5 . . ?
C18 C21 H21B 109.5 . . ?
H21A C21 H21B 109.5 . . ?
C18 C21 H21C 109.5 . . ?
H21A C21 H21C 109.5 . . ?
H21B C21 H21C 109.5 . . ?
C18 C19X H19D 109.5 . . ?
C18 C19X H19E 109.5 . . ?
H19D C19X H19E 109.5 . . ?
C18 C19X H19F 109.5 . . ?
H19D C19X H19F 109.5 . . ?
H19E C19X H19F 109.5 . . ?
C18 C20X H20D 109.5 . . ?
C18 C20X H20E 109.5 . . ?
H20D C20X H20E 109.5 . . ?
C18 C20X H20F 109.5 . . ?
H20D C20X H20F 109.5 . . ?
H20E C20X H20F 109.5 . . ?
C18 C21X H21D 109.5 . . ?
C18 C21X H21E 109.5 . . ?
H21D C21X H21E 109.5 . . ?
C18 C21X H21F 109.5 . . ?
H21D C21X H21F 109.5 . . ?
H21E C21X H21F 109.5 . . ?
C17 C22 C24 111.7(4) . . ?
C17 C22 H22A 109.3 . . ?
C24 C22 H22A 109.3 . . ?
C17 C22 H22B 109.3 . . ?
C24 C22 H22B 109.3 . . ?
H22A C22 H22B 107.9 . . ?
O3 C23 C24 121.6(4) . . ?
O3 C23 C28 118.8(4) . . ?
C24 C23 C28 119.5(4) . . ?
C25 C24 C23 119.3(4) . . ?
C25 C24 C22 119.9(4) . . ?
C23 C24 C22 120.9(4) . . ?
C24 C25 C26 122.9(4) . . ?
C24 C25 H25 118.6 . . ?
C26 C25 H25 118.6 . . ?
C25 C26 C27 116.3(4) . . ?
C25 C26 C29 122.3(4) . . ?
C27 C26 C29 121.3(4) . . ?
C28 C27 C26 122.9(4) . . ?
C28 C27 H27 118.6 . . ?
C26 C27 H27 118.6 . . ?
C27 C28 C23 119.1(4) . . ?
C27 C28 C33 122.4(4) . . ?
C23 C28 C33 118.4(4) . . ?
C30 C29 C31 109.5(5) . . ?
C30 C29 C26 111.2(4) . . ?
C31 C29 C26 108.3(4) . . ?
C30 C29 C32 107.6(4) . . ?
C31 C29 C32 109.4(5) . . ?
C26 C29 C32 110.8(4) . . ?
C29 C30 H30A 109.5 . . ?
C29 C30 H30B 109.5 . . ?
H30A C30 H30B 109.5 . . ?
C29 C30 H30C 109.5 . . ?
H30A C30 H30C 109.5 . . ?
H30B C30 H30C 109.5 . . ?
C29 C31 H31A 109.5 . . ?
C29 C31 H31B 109.5 . . ?
H31A C31 H31B 109.5 . . ?
C29 C31 H31C 109.5 . . ?
H31A C31 H31C 109.5 . . ?
H31B C31 H31C 109.5 . . ?
C29 C32 H32A 109.5 . . ?
C29 C32 H32B 109.5 . . ?
H32A C32 H32B 109.5 . . ?
C29 C32 H32C 109.5 . . ?
H32A C32 H32C 109.5 . . ?
H32B C32 H32C 109.5 . . ?
C35 C33 C28 113.7(4) . . ?
C35 C33 H33A 108.8 . . ?
C28 C33 H33A 108.8 . . ?
C35 C33 H33B 108.8 . . ?
C28 C33 H33B 108.8 . . ?
H33A C33 H33B 107.7 . . ?
O4 C34 C35 119.9(4) . . ?
O4 C34 C39 119.7(4) . . ?
C35 C34 C39 120.4(4) . . ?
C34 C35 C36 118.5(5) . . ?
C34 C35 C33 121.1(4) . . ?
C36 C35 C33 120.3(4) . . ?
C37 C36 C35 122.6(5) . . ?
C37 C36 H36 118.7 . . ?
C35 C36 H36 118.7 . . ?
C36 C37 C38 117.1(5) . . ?
C36 C37 C40 120.1(5) . . ?
C38 C37 C40 122.7(5) . . ?
C39 C38 C37 122.8(5) . . ?
C39 C38 H38 118.6 . . ?
C37 C38 H38 118.6 . . ?
C38 C39 C34 118.5(5) . . ?
C38 C39 C44 120.3(4) . . ?
C34 C39 C44 121.0(4) . . ?
C42 C40 C43 113.2(7) . . ?
C42 C40 C37 113.1(6) . . ?
C43 C40 C37 109.4(6) . . ?
C42 C40 C41 105.4(8) . . ?
C43 C40 C41 108.1(8) . . ?
C37 C40 C41 107.3(5) . . ?
C40 C41 H41A 109.5 . . ?
C40 C41 H41B 109.5 . . ?
H41A C41 H41B 109.5 . . ?
C40 C41 H41C 109.5 . . ?
H41A C41 H41C 109.5 . . ?
H41B C41 H41C 109.5 . . ?
C40 C42 H42A 109.5 . . ?
C40 C42 H42B 109.5 . . ?
H42A C42 H42B 109.5 . . ?
C40 C42 H42C 109.5 . . ?
H42A C42 H42C 109.5 . . ?
H42B C42 H42C 109.5 . . ?
C40 C43 H43A 109.5 . . ?
C40 C43 H43B 109.5 . . ?
H43A C43 H43B 109.5 . . ?
C40 C43 H43C 109.5 . . ?
H43A C43 H43C 109.5 . . ?
H43B C43 H43C 109.5 . . ?
C39 C44 C46 108.4(4) . . ?
C39 C44 H44A 110.0 . . ?
C46 C44 H44A 110.0 . . ?
C39 C44 H44B 110.0 . . ?
C46 C44 H44B 110.0 . . ?
H44A C44 H44B 108.4 . . ?
O5 C45 C46 119.8(4) . . ?
O5 C45 C50 119.5(4) . . ?
C46 C45 C50 120.7(4) . . ?
C45 C46 C47 118.9(4) . . ?
C45 C46 C44 121.3(4) . . ?
C47 C46 C44 119.3(4) . . ?
C48 C47 C46 122.0(4) . . ?
C48 C47 H47 119.0 . . ?
C46 C47 H47 119.0 . . ?
C49 C48 C47 117.3(4) . . ?
C49 C48 C51 122.2(4) . . ?
C47 C48 C51 120.5(4) . . ?
C48 C49 C50 123.1(4) . . ?
C48 C49 H49 118.4 . . ?
C50 C49 H49 118.4 . . ?
C49 C50 C45 117.8(4) . . ?
C49 C50 C55 120.3(4) . . ?
C45 C50 C55 121.8(4) . . ?
C53 C51 C48 110.5(4) . . ?
C53 C51 C54 108.9(5) . . ?
C48 C51 C54 112.2(4) . . ?
C53 C51 C52 109.3(5) . . ?
C48 C51 C52 108.2(5) . . ?
C54 C51 C52 107.7(5) . . ?
C51 C52 H52A 109.5 . . ?
C51 C52 H52B 109.5 . . ?
H52A C52 H52B 109.5 . . ?
C51 C52 H52C 109.5 . . ?
H52A C52 H52C 109.5 . . ?
H52B C52 H52C 109.5 . . ?
C51 C53 H53A 109.5 . . ?
C51 C53 H53B 109.5 . . ?
H53A C53 H53B 109.5 . . ?
C51 C53 H53C 109.5 . . ?
H53A C53 H53C 109.5 . . ?
H53B C53 H53C 109.5 . . ?
C51 C54 H54A 109.5 . . ?
C51 C54 H54B 109.5 . . ?
H54A C54 H54B 109.5 . . ?
C51 C54 H54C 109.5 . . ?
H54A C54 H54C 109.5 . . ?
H54B C54 H54C 109.5 . . ?
C50 C55 C57 115.7(4) . . ?
C50 C55 H55A 108.4 . . ?
C57 C55 H55A 108.4 . . ?
C50 C55 H55B 108.4 . . ?
C57 C55 H55B 108.4 . . ?
H55A C55 H55B 107.4 . . ?
O6 C56 C61 121.2(4) . . ?
O6 C56 C57 117.0(4) . . ?
C61 C56 C57 121.8(4) . . ?
C58 C57 C56 117.7(4) . . ?
C58 C57 C55 122.4(4) . . ?
C56 C57 C55 119.7(4) . . ?
C57 C58 C59 122.6(5) . . ?
C57 C58 H58 118.7 . . ?
C59 C58 H58 118.7 . . ?
C60 C59 C58 117.4(4) . . ?
C60 C59 C62 122.6(5) . . ?
C58 C59 C62 119.9(5) . . ?
C59 C60 C61 122.5(5) . . ?
C59 C60 H60 118.7 . . ?
C61 C60 H60 118.7 . . ?
C56 C61 C60 118.0(5) . . ?
C56 C61 C66 122.7(4) . . ?
C60 C61 C66 119.3(4) . . ?
C64 C62 C65 111.1(6) . . ?
C64 C62 C59 108.3(4) . . ?
C65 C62 C59 112.2(5) . . ?
C64 C62 C63 107.8(6) . . ?
C65 C62 C63 106.9(5) . . ?
C59 C62 C63 110.5(4) . . ?
C62 C63 H63A 109.5 . . ?
C62 C63 H63B 109.5 . . ?
H63A C63 H63B 109.5 . . ?
C62 C63 H63C 109.5 . . ?
H63A C63 H63C 109.5 . . ?
H63B C63 H63C 109.5 . . ?
C62 C64 H64A 109.5 . . ?
C62 C64 H64B 109.5 . . ?
H64A C64 H64B 109.5 . . ?
C62 C64 H64C 109.5 . . ?
H64A C64 H64C 109.5 . . ?
H64B C64 H64C 109.5 . . ?
C62 C65 H65A 109.5 . . ?
C62 C65 H65B 109.5 . . ?
H65A C65 H65B 109.5 . . ?
C62 C65 H65C 109.5 . . ?
H65A C65 H65C 109.5 . . ?
H65B C65 H65C 109.5 . . ?
C61 C66 C68 112.4(4) . . ?
C61 C66 H66A 109.1 . . ?
C68 C66 H66A 109.1 . . ?
C61 C66 H66B 109.1 . . ?
C68 C66 H66B 109.1 . . ?
H66A C66 H66B 107.9 . . ?
O7 C67 C72 119.6(4) . . ?
O7 C67 C68 118.6(5) . . ?
C72 C67 C68 121.7(5) . . ?
C69 C68 C67 117.7(5) . . ?
C69 C68 C66 122.3(4) . . ?
C67 C68 C66 119.9(4) . . ?
C68 C69 C70 122.7(5) . . ?
C68 C69 H69 118.7 . . ?
C70 C69 H69 118.7 . . ?
C69 C70 C71 117.1(5) . . ?
C69 C70 C73 121.3(5) . . ?
C71 C70 C73 121.6(5) . . ?
C72 C71 C70 122.1(5) . . ?
C72 C71 H71 119.0 . . ?
C70 C71 H71 119.0 . . ?
C67 C72 C71 118.7(5) . . ?
C67 C72 C77 119.3(5) . . ?
C71 C72 C77 121.9(5) . . ?
C76 C73 C74 107.9(8) . . ?
C76 C73 C75 106.7(7) . . ?
C74 C73 C75 109.5(8) . . ?
C76 C73 C70 113.0(5) . . ?
C74 C73 C70 108.6(6) . . ?
C75 C73 C70 111.0(6) . . ?
C73 C74 H74A 109.5 . . ?
C73 C74 H74B 109.5 . . ?
H74A C74 H74B 109.5 . . ?
C73 C74 H74C 109.5 . . ?
H74A C74 H74C 109.5 . . ?
H74B C74 H74C 109.5 . . ?
C73 C75 H75A 109.5 . . ?
C73 C75 H75B 109.5 . . ?
H75A C75 H75B 109.5 . . ?
C73 C75 H75C 109.5 . . ?
H75A C75 H75C 109.5 . . ?
H75B C75 H75C 109.5 . . ?
C73 C76 H76A 109.5 . . ?
C73 C76 H76B 109.5 . . ?
H76A C76 H76B 109.5 . . ?
C73 C76 H76C 109.5 . . ?
H76A C76 H76C 109.5 . . ?
H76B C76 H76C 109.5 . . ?
C79 C77 C72 115.1(5) . . ?
C79 C77 H77A 108.5 . . ?
C72 C77 H77A 108.5 . . ?
C79 C77 H77B 108.5 . . ?
C72 C77 H77B 108.5 . . ?
H77A C77 H77B 107.5 . . ?
C79 C78 O8 119.7(5) . . ?
C79 C78 C83 120.9(5) . . ?
O8 C78 C83 119.4(4) . . ?
C78 C79 C80 118.3(6) . . ?
C78 C79 C77 121.3(5) . . ?
C80 C79 C77 120.4(5) . . ?
C79 C80 C81 122.0(6) . . ?
C79 C80 H80 119.0 . . ?
C81 C80 H80 119.0 . . ?
C82 C81 C80 117.2(6) . . ?
C82 C81 C84 120.4(7) . . ?
C80 C81 C84 122.4(7) . . ?
C81 C82 C83 122.9(7) . . ?
C81 C82 H82 118.6 . . ?
C83 C82 H82 118.6 . . ?
C82 C83 C78 118.2(5) . . ?
C82 C83 C88 118.6(5) . . ?
C78 C83 C88 123.0(5) . . ?
C86X C84 C85X 118(2) . . ?
C85 C84 C87 111.5(10) . . ?
C86X C84 C81 108.3(17) . . ?
C85X C84 C81 107.2(9) . . ?
C85 C84 C81 105.0(10) . . ?
C87 C84 C81 110.5(7) . . ?
C85 C84 C86 112.1(11) . . ?
C87 C84 C86 105.3(10) . . ?
C81 C84 C86 112.7(7) . . ?
C86X C84 C87X 116.6(19) . . ?
C85X C84 C87X 100.4(17) . . ?
C81 C84 C87X 105.1(10) . . ?
C84 C85 H85A 109.5 . . ?
C84 C85 H85B 109.5 . . ?
H85A C85 H85B 109.5 . . ?
C84 C85 H85C 109.5 . . ?
H85A C85 H85C 109.5 . . ?
H85B C85 H85C 109.5 . . ?
C84 C86 H86A 109.5 . . ?
C84 C86 H86B 109.5 . . ?
H86A C86 H86B 109.5 . . ?
C84 C86 H86C 109.5 . . ?
H86A C86 H86C 109.5 . . ?
H86B C86 H86C 109.5 . . ?
C84 C87 H87A 109.5 . . ?
C84 C87 H87B 109.5 . . ?
H87A C87 H87B 109.5 . . ?
C84 C87 H87C 109.5 . . ?
H87A C87 H87C 109.5 . . ?
H87B C87 H87C 109.5 . . ?
C84 C85X H85D 109.5 . . ?
C84 C85X H85E 109.5 . . ?
H85D C85X H85E 109.5 . . ?
C84 C85X H85F 109.5 . . ?
H85D C85X H85F 109.5 . . ?
H85E C85X H85F 109.5 . . ?
C84 C86X H86D 109.5 . . ?
C84 C86X H86E 109.5 . . ?
H86D C86X H86E 109.5 . . ?
C84 C86X H86F 109.5 . . ?
H86D C86X H86F 109.5 . . ?
H86E C86X H86F 109.5 . . ?
C84 C87X H87D 109.5 . . ?
C84 C87X H87E 109.5 . . ?
H87D C87X H87E 109.5 . . ?
C84 C87X H87F 109.5 . . ?
H87D C87X H87F 109.5 . . ?
H87E C87X H87F 109.5 . . ?
C83 C88 C2 107.2(4) . . ?
C83 C88 H88A 110.3 . . ?
C2 C88 H88A 110.3 . . ?
C83 C88 H88B 110.3 . . ?
C2 C88 H88B 110.3 . . ?
H88A C88 H88B 108.5 . . ?
C89 N1 W1 159.2(4) . . ?
N1 C89 C90 178.1(5) . . ?
C89 C90 H90A 109.5 . . ?
C89 C90 H90B 109.5 . . ?
H90A C90 H90B 109.5 . . ?
C89 C90 H90C 109.5 . . ?
H90A C90 H90C 109.5 . . ?
H90B C90 H90C 109.5 . . ?
C91 N2 Nb1 141.2(3) . . ?
N2 C91 C92 179.0(5) . . ?
C91 C92 H92A 109.5 . . ?
C91 C92 H92B 109.5 . . ?
H92A C92 H92B 109.5 . . ?
C91 C92 H92C 109.5 . . ?
H92A C92 H92C 109.5 . . ?
H92B C92 H92C 109.5 . . ?
C93 N3 W2 152.3(4) . . ?
N3 C93 C94 176.6(6) . . ?
C93 C94 H94A 109.5 . . ?
C93 C94 H94B 109.5 . . ?
H94A C94 H94B 109.5 . . ?
C93 C94 H94C 109.5 . . ?
H94A C94 H94C 109.5 . . ?
H94B C94 H94C 109.5 . . ?
O11 Li1 O8 113.6(4) . . ?
O11 Li1 O1 109.5(4) . . ?
O8 Li1 O1 105.6(4) . . ?
O11 Li1 N4 114.4(4) . . ?
O8 Li1 N4 102.5(4) . . ?
O1 Li1 N4 110.8(4) . . ?
O11 Li1 Nb1 29.27(15) . . ?
O8 Li1 Nb1 95.6(3) . . ?
O1 Li1 Nb1 94.3(3) . . ?
N4 Li1 Nb1 143.3(4) . . ?
C183 N4 Li1 170.0(6) . . ?
N4 C183 C184 178.5(10) . . ?
C183 C184 H18A 109.5 . . ?
C183 C184 H18B 109.5 . . ?
H18A C184 H18B 109.5 . . ?
C183 C184 H18C 109.5 . . ?
H18A C184 H18C 109.5 . . ?
H18B C184 H18C 109.5 . . ?
O22 W3 O23 103.11(15) . . ?
O22 W3 O16 98.28(15) . . ?
O23 W3 O16 95.42(14) . . ?
O22 W3 O15 97.78(15) . . ?
O23 W3 O15 157.99(14) . . ?
O16 W3 O15 88.28(14) . . ?
O22 W3 O14 97.40(14) . . ?
O23 W3 O14 86.92(13) . . ?
O16 W3 O14 163.18(14) . . ?
O15 W3 O14 83.59(14) . . ?
O22 W3 N5 175.77(16) . . ?
O23 W3 N5 80.86(14) . . ?
O16 W3 N5 79.78(14) . . ?
O15 W3 N5 78.46(14) . . ?
O14 W3 N5 84.18(14) . . ?
O26 W4 O25 103.41(16) . . ?
O26 W4 O20 98.07(17) . . ?
O25 W4 O20 158.09(16) . . ?
O26 W4 O19 95.93(17) . . ?
O25 W4 O19 94.85(15) . . ?
O20 W4 O19 87.12(15) . . ?
O26 W4 O21 97.08(15) . . ?
O25 W4 O21 87.87(14) . . ?
O20 W4 O21 85.22(15) . . ?
O19 W4 O21 165.71(15) . . ?
O26 W4 N7 176.13(17) . . ?
O25 W4 N7 80.13(15) . . ?
O20 W4 N7 78.53(16) . . ?
O19 W4 N7 82.12(16) . . ?
O21 W4 N7 84.54(15) . . ?
O24 Nb2 O17 101.24(15) . . ?
O24 Nb2 O18 102.50(15) . . ?
O17 Nb2 O18 91.33(15) . . ?
O24 Nb2 O25 93.60(15) . . ?
O17 Nb2 O25 164.80(13) . . ?
O18 Nb2 O25 88.64(15) . . ?
O24 Nb2 O23 95.75(14) . . ?
O17 Nb2 O23 91.48(14) . . ?
O18 Nb2 O23 160.61(13) . . ?
O25 Nb2 O23 83.69(13) . . ?
O24 Nb2 N6 178.05(16) . . ?
O17 Nb2 N6 78.47(13) . . ?
O18 Nb2 N6 79.44(13) . . ?
O25 Nb2 N6 86.60(13) . . ?
O23 Nb2 N6 82.34(13) . . ?
C95 O14 Li2 113.6(4) . . ?
C95 O14 W3 121.0(3) . . ?
Li2 O14 W3 125.3(3) . . ?
C106 O15 W3 141.7(3) . . ?
C117 O16 W3 142.6(3) . . ?
C128 O17 Nb2 144.6(3) . . ?
C139 O18 Nb2 140.1(3) . . ?
C150 O19 W4 138.1(4) . . ?
C161 O20 W4 142.8(4) . . ?
C172 O21 Li2 117.0(4) . . ?
C172 O21 W4 118.4(3) . . ?
Li2 O21 W4 124.4(3) . . ?
W3 O23 Nb2 152.47(18) . . ?
Nb2 O24 Li2 117.5(3) . . ?
W4 O25 Nb2 151.35(18) . . ?
C96 C95 O14 119.7(4) . . ?
C96 C95 C100 120.8(4) . . ?
O14 C95 C100 119.5(4) . . ?
C95 C96 C97 118.0(5) . . ?
C95 C96 C182 122.8(4) . . ?
C97 C96 C182 118.9(5) . . ?
C98 C97 C96 122.6(5) . . ?
C98 C97 H97 118.7 . . ?
C96 C97 H97 118.7 . . ?
C99 C98 C97 117.0(5) . . ?
C99 C98 C101 122.6(5) . . ?
C97 C98 C101 120.4(5) . . ?
C100 C99 C98 122.9(5) . . ?
C100 C99 H99 118.6 . . ?
C98 C99 H99 118.6 . . ?
C99 C100 C95 118.5(5) . . ?
C99 C100 C105 118.9(5) . . ?
C95 C100 C105 122.5(4) . . ?
C104 C101 C103 112.7(7) . . ?
C104 C101 C98 108.9(5) . . ?
C103 C101 C98 111.6(6) . . ?
C104 C101 C102 108.5(7) . . ?
C103 C101 C102 104.9(7) . . ?
C98 C101 C102 110.2(6) . . ?
C101 C102 H10D 109.5 . . ?
C101 C102 H10E 109.5 . . ?
H10D C102 H10E 109.5 . . ?
C101 C102 H10F 109.5 . . ?
H10D C102 H10F 109.5 . . ?
H10E C102 H10F 109.5 . . ?
C101 C103 H10G 109.5 . . ?
C101 C103 H10H 109.5 . . ?
H10G C103 H10H 109.5 . . ?
C101 C103 H10I 109.5 . . ?
H10G C103 H10I 109.5 . . ?
H10H C103 H10I 109.5 . . ?
C101 C104 H10J 109.5 . . ?
C101 C104 H10K 109.5 . . ?
H10J C104 H10K 109.5 . . ?
C101 C104 H10L 109.5 . . ?
H10J C104 H10L 109.5 . . ?
H10K C104 H10L 109.5 . . ?
C107 C105 C100 115.1(4) . . ?
C107 C105 H10M 108.5 . . ?
C100 C105 H10M 108.5 . . ?
C107 C105 H10N 108.5 . . ?
C100 C105 H10N 108.5 . . ?
H10M C105 H10N 107.5 . . ?
O15 C106 C111 119.6(4) . . ?
O15 C106 C107 118.8(4) . . ?
C111 C106 C107 121.7(5) . . ?
C108 C107 C106 118.0(5) . . ?
C108 C107 C105 121.7(4) . . ?
C106 C107 C105 120.2(4) . . ?
C107 C108 C109 122.4(5) . . ?
C107 C108 H108 118.8 . . ?
C109 C108 H108 118.8 . . ?
C110 C109 C108 116.7(5) . . ?
C110 C109 C112 122.0(5) . . ?
C108 C109 C112 121.2(5) . . ?
C111 C110 C109 123.1(5) . . ?
C111 C110 H110 118.4 . . ?
C109 C110 H110 118.4 . . ?
C106 C111 C110 117.9(5) . . ?
C106 C111 C116 119.5(5) . . ?
C110 C111 C116 122.4(5) . . ?
C115 C112 C109 111.5(5) . . ?
C115 C112 C113 108.1(5) . . ?
C109 C112 C113 111.3(5) . . ?
C115 C112 C114 109.4(6) . . ?
C109 C112 C114 108.4(5) . . ?
C113 C112 C114 108.0(6) . . ?
C112 C113 H11C 109.5 . . ?
C112 C113 H11D 109.5 . . ?
H11C C113 H11D 109.5 . . ?
C112 C113 H11E 109.5 . . ?
H11C C113 H11E 109.5 . . ?
H11D C113 H11E 109.5 . . ?
C112 C114 H11F 109.5 . . ?
C112 C114 H11G 109.5 . . ?
H11F C114 H11G 109.5 . . ?
C112 C114 H11H 109.5 . . ?
H11F C114 H11H 109.5 . . ?
H11G C114 H11H 109.5 . . ?
C112 C115 H11I 109.5 . . ?
C112 C115 H11J 109.5 . . ?
H11I C115 H11J 109.5 . . ?
C112 C115 H11K 109.5 . . ?
H11I C115 H11K 109.5 . . ?
H11J C115 H11K 109.5 . . ?
C118 C116 C111 110.9(4) . . ?
C118 C116 H11L 109.5 . . ?
C111 C116 H11L 109.5 . . ?
C118 C116 H11M 109.5 . . ?
C111 C116 H11M 109.5 . . ?
H11L C116 H11M 108.0 . . ?
O16 C117 C118 120.7(5) . . ?
O16 C117 C122 118.8(5) . . ?
C118 C117 C122 120.5(5) . . ?
C119 C118 C117 118.6(5) . . ?
C119 C118 C116 119.8(5) . . ?
C117 C118 C116 121.6(5) . . ?
C118 C119 C120 122.8(6) . . ?
C118 C119 H119 118.6 . . ?
C120 C119 H119 118.6 . . ?
C121 C120 C119 116.7(5) . . ?
C121 C120 C123 121.2(5) . . ?
C119 C120 C123 122.1(6) . . ?
C122 C121 C120 123.3(5) . . ?
C122 C121 H121 118.4 . . ?
C120 C121 H121 118.4 . . ?
C121 C122 C117 118.1(5) . . ?
C121 C122 C127 122.7(5) . . ?
C117 C122 C127 119.0(4) . . ?
C125 C123 C120 108.7(8) . . ?
C26X C123 C120 110.4(13) . . ?
C26X C123 C24X 115.2(19) . . ?
C120 C123 C24X 113.5(11) . . ?
C125 C123 C126 115.2(11) . . ?
C120 C123 C126 107.9(8) . . ?
C125 C123 C124 109.8(11) . . ?
C120 C123 C124 110.5(6) . . ?
C126 C123 C124 104.7(8) . . ?
C26X C123 C25X 105.2(17) . . ?
C120 C123 C25X 111.6(8) . . ?
C24X C123 C25X 100.2(13) . . ?
C123 C124 H12A 109.5 . . ?
C123 C124 H12B 109.5 . . ?
H12A C124 H12B 109.5 . . ?
C123 C124 H12C 109.5 . . ?
H12A C124 H12C 109.5 . . ?
H12B C124 H12C 109.5 . . ?
C123 C125 H12D 109.5 . . ?
C123 C125 H12E 109.5 . . ?
H12D C125 H12E 109.5 . . ?
C123 C125 H12F 109.5 . . ?
H12D C125 H12F 109.5 . . ?
H12E C125 H12F 109.5 . . ?
C123 C126 H12G 109.5 . . ?
C123 C126 H12H 109.5 . . ?
H12G C126 H12H 109.5 . . ?
C123 C126 H12I 109.5 . . ?
H12G C126 H12I 109.5 . . ?
H12H C126 H12I 109.5 . . ?
C123 C24X H24A 109.5 . . ?
C123 C24X H24B 109.5 . . ?
H24A C24X H24B 109.5 . . ?
C123 C24X H24C 109.5 . . ?
H24A C24X H24C 109.5 . . ?
H24B C24X H24C 109.5 . . ?
C123 C25X H25A 109.5 . . ?
C123 C25X H25B 109.5 . . ?
H25A C25X H25B 109.5 . . ?
C123 C25X H25C 109.5 . . ?
H25A C25X H25C 109.5 . . ?
H25B C25X H25C 109.5 . . ?
C123 C26X H26A 109.5 . . ?
C123 C26X H26B 109.5 . . ?
H26A C26X H26B 109.5 . . ?
C123 C26X H26C 109.5 . . ?
H26A C26X H26C 109.5 . . ?
H26B C26X H26C 109.5 . . ?
C122 C127 C129 117.5(4) . . ?
C122 C127 H12J 107.9 . . ?
C129 C127 H12J 107.9 . . ?
C122 C127 H12K 107.9 . . ?
C129 C127 H12K 107.9 . . ?
H12J C127 H12K 107.2 . . ?
O17 C128 C129 119.4(4) . . ?
O17 C128 C133 118.9(5) . . ?
C129 C128 C133 121.6(4) . . ?
C128 C129 C130 117.7(5) . . ?
C128 C129 C127 121.9(4) . . ?
C130 C129 C127 120.1(5) . . ?
C129 C130 C131 121.2(6) . . ?
C129 C130 H130 119.4 . . ?
C131 C130 H130 119.4 . . ?
C132 C131 C130 119.3(5) . . ?
C132 C131 C134 123.0(5) . . ?
C130 C131 C134 117.6(6) . . ?
C131 C132 C133 121.9(5) . . ?
C131 C132 H132 119.1 . . ?
C133 C132 H132 119.1 . . ?
C132 C133 C128 118.1(6) . . ?
C132 C133 C138 118.9(5) . . ?
C128 C133 C138 122.4(5) . . ?
C135 C134 C136 112.3(6) . . ?
C135 C134 C137 106.5(6) . . ?
C136 C134 C137 108.5(5) . . ?
C135 C134 C131 108.6(5) . . ?
C136 C134 C131 109.7(5) . . ?
C137 C134 C131 111.3(6) . . ?
C134 C135 H13A 109.5 . . ?
C134 C135 H13B 109.5 . . ?
H13A C135 H13B 109.5 . . ?
C134 C135 H13C 109.5 . . ?
H13A C135 H13C 109.5 . . ?
H13B C135 H13C 109.5 . . ?
C134 C136 H13D 109.5 . . ?
C134 C136 H13E 109.5 . . ?
H13D C136 H13E 109.5 . . ?
C134 C136 H13F 109.5 . . ?
H13D C136 H13F 109.5 . . ?
H13E C136 H13F 109.5 . . ?
C134 C137 H13G 109.5 . . ?
C134 C137 H13H 109.5 . . ?
H13G C137 H13H 109.5 . . ?
C134 C137 H13I 109.5 . . ?
H13G C137 H13I 109.5 . . ?
H13H C137 H13I 109.5 . . ?
C140 C138 C133 107.6(4) . . ?
C140 C138 H13J 110.2 . . ?
C133 C138 H13J 110.2 . . ?
C140 C138 H13K 110.2 . . ?
C133 C138 H13K 110.2 . . ?
H13J C138 H13K 108.5 . . ?
O18 C139 C144 120.0(5) . . ?
O18 C139 C140 119.5(5) . . ?
C144 C139 C140 120.5(4) . . ?
C139 C140 C141 118.5(5) . . ?
C139 C140 C138 121.0(4) . . ?
C141 C140 C138 120.1(5) . . ?
C142 C141 C140 122.7(5) . . ?
C142 C141 H141 118.6 . . ?
C140 C141 H141 118.6 . . ?
C143 C142 C141 117.1(5) . . ?
C143 C142 C145 123.3(5) . . ?
C141 C142 C145 119.6(5) . . ?
C142 C143 C144 122.4(5) . . ?
C142 C143 H143 118.8 . . ?
C144 C143 H143 118.8 . . ?
C139 C144 C143 118.7(5) . . ?
C139 C144 C149 120.6(4) . . ?
C143 C144 C149 120.7(5) . . ?
C146 C145 C148 109.9(5) . . ?
C146 C145 C147 108.0(5) . . ?
C148 C145 C147 108.5(5) . . ?
C146 C145 C142 110.3(4) . . ?
C148 C145 C142 108.2(4) . . ?
C147 C145 C142 111.8(5) . . ?
C145 C146 H14A 109.5 . . ?
C145 C146 H14B 109.5 . . ?
H14A C146 H14B 109.5 . . ?
C145 C146 H14C 109.5 . . ?
H14A C146 H14C 109.5 . . ?
H14B C146 H14C 109.5 . . ?
C145 C147 H14D 109.5 . . ?
C145 C147 H14E 109.5 . . ?
H14D C147 H14E 109.5 . . ?
C145 C147 H14F 109.5 . . ?
H14D C147 H14F 109.5 . . ?
H14E C147 H14F 109.5 . . ?
C145 C148 H14G 109.5 . . ?
C145 C148 H14H 109.5 . . ?
H14G C148 H14H 109.5 . . ?
C145 C148 H14I 109.5 . . ?
H14G C148 H14I 109.5 . . ?
H14H C148 H14I 109.5 . . ?
C144 C149 C151 114.4(4) . . ?
C144 C149 H14J 108.7 . . ?
C151 C149 H14J 108.7 . . ?
C144 C149 H14K 108.7 . . ?
C151 C149 H14K 108.7 . . ?
H14J C149 H14K 107.6 . . ?
O19 C150 C151 118.9(5) . . ?
O19 C150 C155 120.3(5) . . ?
C151 C150 C155 120.8(5) . . ?
C150 C151 C152 118.8(5) . . ?
C150 C151 C149 120.6(5) . . ?
C152 C151 C149 120.5(5) . . ?
C153 C152 C151 122.0(6) . . ?
C153 C152 H152 119.0 . . ?
C151 C152 H152 119.0 . . ?
C154 C153 C152 117.3(6) . . ?
C154 C153 C156 121.7(6) . . ?
C152 C153 C156 121.0(6) . . ?
C153 C154 C155 122.6(6) . . ?
C153 C154 H154 118.7 . . ?
C155 C154 H154 118.7 . . ?
C154 C155 C150 118.4(6) . . ?
C154 C155 C160 119.2(6) . . ?
C150 C155 C160 122.4(6) . . ?
C157 C156 C159 116.1(10) . . ?
C157 C156 C153 111.8(7) . . ?
C159 C156 C153 113.2(6) . . ?
C157 C156 C158 105.6(9) . . ?
C159 C156 C158 100.8(8) . . ?
C153 C156 C158 108.1(9) . . ?
C156 C157 H15A 109.5 . . ?
C156 C157 H15B 109.5 . . ?
H15A C157 H15B 109.5 . . ?
C156 C157 H15C 109.5 . . ?
H15A C157 H15C 109.5 . . ?
H15B C157 H15C 109.5 . . ?
C156 C158 H15D 109.5 . . ?
C156 C158 H15E 109.5 . . ?
H15D C158 H15E 109.5 . . ?
C156 C158 H15F 109.5 . . ?
H15D C158 H15F 109.5 . . ?
H15E C158 H15F 109.5 . . ?
C156 C159 H15G 109.5 . . ?
C156 C159 H15H 109.5 . . ?
H15G C159 H15H 109.5 . . ?
C156 C159 H15I 109.5 . . ?
H15G C159 H15I 109.5 . . ?
H15H C159 H15I 109.5 . . ?
C162 C160 C155 112.6(6) . . ?
C162 C160 H16A 109.1 . . ?
C155 C160 H16A 109.1 . . ?
C162 C160 H16B 109.1 . . ?
C155 C160 H16B 109.1 . . ?
H16A C160 H16B 107.8 . . ?
O20 C161 C166 118.9(5) . . ?
O20 C161 C162 118.9(5) . . ?
C166 C161 C162 122.2(5) . . ?
C163 C162 C161 117.2(6) . . ?
C163 C162 C160 123.0(6) . . ?
C161 C162 C160 119.7(6) . . ?
C164 C163 C162 123.1(7) . . ?
C164 C163 H163 118.4 . . ?
C162 C163 H163 118.4 . . ?
C163 C164 C165 117.5(6) . . ?
C163 C164 C167 123.6(8) . . ?
C165 C164 C167 118.9(8) . . ?
C166 C165 C164 122.2(7) . . ?
C166 C165 H165 118.9 . . ?
C164 C165 H165 118.9 . . ?
C165 C166 C161 117.6(6) . . ?
C165 C166 C171 122.0(6) . . ?
C161 C166 C171 120.4(5) . . ?
C168 C167 C164 113.0(10) . . ?
C17X C167 C164 115.9(13) . . ?
C17X C167 C16Y 119(2) . . ?
C164 C167 C16Y 106.6(13) . . ?
C17X C167 C16X 106(2) . . ?
C164 C167 C16X 112.2(12) . . ?
C16Y C167 C16X 94(2) . . ?
C168 C167 C169 119.1(14) . . ?
C164 C167 C169 108.1(9) . . ?
C168 C167 C170 114.1(13) . . ?
C164 C167 C170 106.5(8) . . ?
C169 C167 C170 94.1(10) . . ?
C167 C168 H16C 109.5 . . ?
C167 C168 H16D 109.5 . . ?
H16C C168 H16D 109.5 . . ?
C167 C168 H16E 109.5 . . ?
H16C C168 H16E 109.5 . . ?
H16D C168 H16E 109.5 . . ?
C167 C169 H16F 109.5 . . ?
C167 C169 H16G 109.5 . . ?
H16F C169 H16G 109.5 . . ?
C167 C169 H16H 109.5 . . ?
H16F C169 H16H 109.5 . . ?
H16G C169 H16H 109.5 . . ?
C167 C170 H17A 109.5 . . ?
C167 C170 H17B 109.5 . . ?
H17A C170 H17B 109.5 . . ?
C167 C170 H17C 109.5 . . ?
H17A C170 H17C 109.5 . . ?
H17B C170 H17C 109.5 . . ?
C167 C16X H16I 109.5 . . ?
C167 C16X H16J 109.5 . . ?
H16I C16X H16J 109.5 . . ?
C167 C16X H16K 109.5 . . ?
H16I C16X H16K 109.5 . . ?
H16J C16X H16K 109.5 . . ?
C167 C16Y H16L 109.5 . . ?
C167 C16Y H16M 109.5 . . ?
H16L C16Y H16M 109.5 . . ?
C167 C16Y H16N 109.5 . . ?
H16L C16Y H16N 109.5 . . ?
H16M C16Y H16N 109.5 . . ?
C167 C17X H17D 109.5 . . ?
C167 C17X H17E 109.5 . . ?
H17D C17X H17E 109.5 . . ?
C167 C17X H17F 109.5 . . ?
H17D C17X H17F 109.5 . . ?
H17E C17X H17F 109.5 . . ?
C166 C171 C173 114.9(5) . . ?
C166 C171 H17G 108.5 . . ?
C173 C171 H17G 108.5 . . ?
C166 C171 H17H 108.5 . . ?
C173 C171 H17H 108.5 . . ?
H17G C171 H17H 107.5 . . ?
C177 C172 O21 119.2(4) . . ?
C177 C172 C173 120.9(4) . . ?
O21 C172 C173 119.9(4) . . ?
C174 C173 C172 119.4(5) . . ?
C174 C173 C171 119.0(5) . . ?
C172 C173 C171 121.6(4) . . ?
C173 C174 C175 122.0(5) . . ?
C173 C174 H174 119.0 . . ?
C175 C174 H174 119.0 . . ?
C176 C175 C174 116.9(5) . . ?
C176 C175 C178 124.1(5) . . ?
C174 C175 C178 118.9(5) . . ?
C175 C176 C177 123.1(5) . . ?
C175 C176 H176 118.5 . . ?
C177 C176 H176 118.5 . . ?
C172 C177 C176 117.4(5) . . ?
C172 C177 C182 122.9(4) . . ?
C176 C177 C182 119.4(5) . . ?
C180 C178 C179 109.0(5) . . ?
C180 C178 C175 112.0(5) . . ?
C179 C178 C175 109.3(5) . . ?
C180 C178 C181 108.6(6) . . ?
C179 C178 C181 109.3(6) . . ?
C175 C178 C181 108.5(5) . . ?
C178 C179 H17I 109.5 . . ?
C178 C179 H17J 109.5 . . ?
H17I C179 H17J 109.5 . . ?
C178 C179 H17K 109.5 . . ?
H17I C179 H17K 109.5 . . ?
H17J C179 H17K 109.5 . . ?
C178 C180 H18D 109.5 . . ?
C178 C180 H18E 109.5 . . ?
H18D C180 H18E 109.5 . . ?
C178 C180 H18F 109.5 . . ?
H18D C180 H18F 109.5 . . ?
H18E C180 H18F 109.5 . . ?
C178 C181 H18G 109.5 . . ?
C178 C181 H18H 109.5 . . ?
H18G C181 H18H 109.5 . . ?
C178 C181 H18I 109.5 . . ?
H18G C181 H18I 109.5 . . ?
H18H C181 H18I 109.5 . . ?
C96 C182 C177 107.6(4) . . ?
C96 C182 H18J 110.2 . . ?
C177 C182 H18J 110.2 . . ?
C96 C182 H18K 110.2 . . ?
C177 C182 H18K 110.2 . . ?
H18J C182 H18K 108.5 . . ?
C185 N5 W3 161.2(5) . . ?
N5 C185 C186 167.4(9) . . ?
C185 C186 H18L 109.5 . . ?
C185 C186 H18M 109.5 . . ?
H18L C186 H18M 109.5 . . ?
C185 C186 H18N 109.5 . . ?
H18L C186 H18N 109.5 . . ?
H18M C186 H18N 109.5 . . ?
C187 N6 Nb2 145.2(4) . . ?
N6 C187 C188 179.4(6) . . ?
C187 C188 H18O 109.5 . . ?
C187 C188 H18P 109.5 . . ?
H18O C188 H18P 109.5 . . ?
C187 C188 H18Q 109.5 . . ?
H18O C188 H18Q 109.5 . . ?
H18P C188 H18Q 109.5 . . ?
C189 N7 W4 170.4(5) . . ?
N7 C189 C190 171.9(8) . . ?
C189 C190 H19G 109.5 . . ?
C189 C190 H19H 109.5 . . ?
H19G C190 H19H 109.5 . . ?
C189 C190 H19I 109.5 . . ?
H19G C190 H19I 109.5 . . ?
H19H C190 H19I 109.5 . . ?
O24 Li2 O21 110.2(4) . . ?
O24 Li2 O14 112.9(4) . . ?
O21 Li2 O14 107.7(4) . . ?
O24 Li2 N8 118.5(5) . . ?
O21 Li2 N8 103.4(4) . . ?
O14 Li2 N8 103.2(4) . . ?
O24 Li2 Nb2 29.50(16) . . ?
O21 Li2 Nb2 95.7(3) . . ?
O14 Li2 Nb2 94.9(3) . . ?
N8 Li2 Nb2 148.0(4) . . ?
C191 N8 Li2 132.4(5) . . ?
N8 C191 C192 178.2(7) . . ?
C191 C192 H19J 109.5 . . ?
C191 C192 H19K 109.5 . . ?
H19J C192 H19K 109.5 . . ?
C191 C192 H19L 109.5 . . ?
H19J C192 H19L 109.5 . . ?
H19K C192 H19L 109.5 . . ?
N9 C193 C194 178(2) . . ?
C193 C194 H19M 109.5 . . ?
C193 C194 H19N 109.5 . . ?
H19M C194 H19N 109.5 . . ?
C193 C194 H19O 109.5 . . ?
H19M C194 H19O 109.5 . . ?
H19N C194 H19O 109.5 . . ?
N10 C195 C196 178.5(11) . . ?
C195 C196 H19P 109.5 . . ?
C195 C196 H19Q 109.5 . . ?
H19P C196 H19Q 109.5 . . ?
C195 C196 H19R 109.5 . . ?
H19P C196 H19R 109.5 . . ?
H19Q C196 H19R 109.5 . . ?
N11 C197 C198 178.7(11) . . ?
C197 C198 H19S 109.5 . . ?
C197 C198 H19T 109.5 . . ?
H19S C198 H19T 109.5 . . ?
C197 C198 H19U 109.5 . . ?
H19S C198 H19U 109.5 . . ?
H19T C198 H19U 109.5 . . ?
N12 C199 C200 177.5(14) . . ?
C199 C200 H20G 109.5 . . ?
C199 C200 H20H 109.5 . . ?
H20G C200 H20H 109.5 . . ?
C199 C200 H20I 109.5 . . ?
H20G C200 H20I 109.5 . . ?
H20H C200 H20I 109.5 . . ?
N13 C201 C202 177.2(8) . . ?
C201 C202 H20J 109.5 . . ?
C201 C202 H20K 109.5 . . ?
H20J C202 H20K 109.5 . . ?
C201 C202 H20L 109.5 . . ?
H20J C202 H20L 109.5 . . ?
H20K C202 H20L 109.5 . . ?
N14 C203 C204 179.1(14) . . ?
C203 C204 H20M 109.5 . . ?
C203 C204 H20N 109.5 . . ?
H20M C204 H20N 109.5 . . ?
C203 C204 H20O 109.5 . . ?
H20M C204 H20O 109.5 . . ?
H20N C204 H20O 109.5 . . ?
N15 C205 C206 177(2) . . ?
C205 C206 H20P 109.5 . . ?
C205 C206 H20Q 109.5 . . ?
H20P C206 H20Q 109.5 . . ?
C205 C206 H20R 109.5 . . ?
H20P C206 H20R 109.5 . . ?
H20Q C206 H20R 109.5 . . ?
N16 C207 C208 175(3) . . ?
C207 C208 H20S 109.5 . . ?
C207 C208 H20T 109.5 . . ?
H20S C208 H20T 109.5 . . ?
C207 C208 H20U 109.5 . . ?
H20S C208 H20U 109.5 . . ?
H20T C208 H20U 109.5 . . ?
N17 C209 C210 172(3) . . ?
C209 C210 H21G 109.5 . . ?
C209 C210 H21H 109.5 . . ?
H21G C210 H21H 109.5 . . ?
C209 C210 H21I 109.5 . . ?
H21G C210 H21I 109.5 . . ?
H21H C210 H21I 109.5 . . ?

loop_
_geom_bond_atom_site_label_1
_geom_bond_atom_site_label_2
_geom_bond_distance
_geom_bond_site_symmetry_2
_geom_bond_publ_flag
W1 O9 1.698(3) . ?
W1 O10 1.821(3) . ?
W1 O3 1.919(3) . ?
W1 O2 1.926(3) . ?
W1 O1 2.020(3) . ?
W1 N1 2.410(4) . ?
W2 O13 1.710(3) . ?
W2 O12 1.810(3) . ?
W2 O6 1.911(3) . ?
W2 O7 1.916(3) . ?
W2 O8 2.020(3) . ?
W2 N3 2.416(4) . ?
Nb1 O11 1.738(3) . ?
Nb1 O5 1.938(3) . ?
Nb1 O4 1.962(3) . ?
Nb1 O12 2.047(3) . ?
Nb1 O10 2.047(3) . ?
Nb1 N2 2.419(4) . ?
O1 C1 1.399(5) . ?
O1 Li1 2.019(8) . ?
O2 C12 1.361(5) . ?
O3 C23 1.364(6) . ?
O4 C34 1.371(5) . ?
O5 C45 1.365(5) . ?
O6 C56 1.376(5) . ?
O7 C67 1.370(6) . ?
O8 C78 1.395(6) . ?
O8 Li1 2.010(9) . ?
O11 Li1 1.975(8) . ?
C1 C2 1.390(7) . ?
C1 C6 1.399(6) . ?
C2 C3 1.399(6) . ?
C2 C88 1.519(6) . ?
C3 C4 1.397(7) . ?
C3 H3 0.9500 . ?
C4 C5 1.383(7) . ?
C4 C7 1.541(7) . ?
C5 C6 1.387(6) . ?
C5 H5 0.9500 . ?
C6 C11 1.510(7) . ?
C7 C8 1.516(9) . ?
C7 C9 1.529(9) . ?
C7 C10 1.538(9) . ?
C8 H8A 0.9800 . ?
C8 H8B 0.9800 . ?
C8 H8C 0.9800 . ?
C9 H9A 0.9800 . ?
C9 H9B 0.9800 . ?
C9 H9C 0.9800 . ?
C10 H10A 0.9800 . ?
C10 H10B 0.9800 . ?
C10 H10C 0.9800 . ?
C11 C13 1.511(7) . ?
C11 H11A 0.9900 . ?
C11 H11B 0.9900 . ?
C12 C13 1.387(7) . ?
C12 C17 1.407(7) . ?
C13 C14 1.373(7) . ?
C14 C15 1.403(8) . ?
C14 H14 0.9500 . ?
C15 C16 1.396(8) . ?
C15 C18 1.524(7) . ?
C16 C17 1.388(7) . ?
C16 H16 0.9500 . ?
C17 C22 1.506(7) . ?
C18 C21 1.474(12) . ?
C18 C20X 1.516(19) . ?
C18 C20 1.534(12) . ?
C18 C19X 1.536(16) . ?
C18 C19 1.592(11) . ?
C18 C21X 1.621(17) . ?
C19 H19A 0.9800 . ?
C19 H19B 0.9800 . ?
C19 H19C 0.9800 . ?
C20 H20A 0.9800 . ?
C20 H20B 0.9800 . ?
C20 H20C 0.9800 . ?
C21 H21A 0.9800 . ?
C21 H21B 0.9800 . ?
C21 H21C 0.9800 . ?
C19X H19D 0.9800 . ?
C19X H19E 0.9800 . ?
C19X H19F 0.9800 . ?
C20X H20D 0.9800 . ?
C20X H20E 0.9800 . ?
C20X H20F 0.9800 . ?
C21X H21D 0.9800 . ?
C21X H21E 0.9800 . ?
C21X H21F 0.9800 . ?
C22 C24 1.526(7) . ?
C22 H22A 0.9900 . ?
C22 H22B 0.9900 . ?
C23 C24 1.402(6) . ?
C23 C28 1.409(6) . ?
C24 C25 1.381(7) . ?
C25 C26 1.395(7) . ?
C25 H25 0.9500 . ?
C26 C27 1.405(6) . ?
C26 C29 1.530(7) . ?
C27 C28 1.377(7) . ?
C27 H27 0.9500 . ?
C28 C33 1.531(6) . ?
C29 C30 1.524(7) . ?
C29 C31 1.529(8) . ?
C29 C32 1.536(8) . ?
C30 H30A 0.9800 . ?
C30 H30B 0.9800 . ?
C30 H30C 0.9800 . ?
C31 H31A 0.9800 . ?
C31 H31B 0.9800 . ?
C31 H31C 0.9800 . ?
C32 H32A 0.9800 . ?
C32 H32B 0.9800 . ?
C32 H32C 0.9800 . ?
C33 C35 1.507(7) . ?
C33 H33A 0.9900 . ?
C33 H33B 0.9900 . ?
C34 C35 1.401(7) . ?
C34 C39 1.405(7) . ?
C35 C36 1.401(7) . ?
C36 C37 1.388(8) . ?
C36 H36 0.9500 . ?
C37 C38 1.393(8) . ?
C37 C40 1.545(7) . ?
C38 C39 1.393(7) . ?
C38 H38 0.9500 . ?
C39 C44 1.510(7) . ?
C40 C42 1.480(11) . ?
C40 C43 1.511(11) . ?
C40 C41 1.559(12) . ?
C41 H41A 0.9800 . ?
C41 H41B 0.9800 . ?
C41 H41C 0.9800 . ?
C42 H42A 0.9800 . ?
C42 H42B 0.9800 . ?
C42 H42C 0.9800 . ?
C43 H43A 0.9800 . ?
C43 H43B 0.9800 . ?
C43 H43C 0.9800 . ?
C44 C46 1.524(6) . ?
C44 H44A 0.9900 . ?
C44 H44B 0.9900 . ?
C45 C46 1.394(7) . ?
C45 C50 1.412(6) . ?
C46 C47 1.401(6) . ?
C47 C48 1.400(7) . ?
C47 H47 0.9500 . ?
C48 C49 1.387(7) . ?
C48 C51 1.536(6) . ?
C49 C50 1.398(6) . ?
C49 H49 0.9500 . ?
C50 C55 1.491(6) . ?
C51 C53 1.512(8) . ?
C51 C54 1.537(8) . ?
C51 C52 1.544(9) . ?
C52 H52A 0.9800 . ?
C52 H52B 0.9800 . ?
C52 H52C 0.9800 . ?
C53 H53A 0.9800 . ?
C53 H53B 0.9800 . ?
C53 H53C 0.9800 . ?
C54 H54A 0.9800 . ?
C54 H54B 0.9800 . ?
C54 H54C 0.9800 . ?
C55 C57 1.520(6) . ?
C55 H55A 0.9900 . ?
C55 H55B 0.9900 . ?
C56 C61 1.388(7) . ?
C56 C57 1.402(7) . ?
C57 C58 1.394(6) . ?
C58 C59 1.394(7) . ?
C58 H58 0.9500 . ?
C59 C60 1.389(8) . ?
C59 C62 1.536(6) . ?
C60 C61 1.399(7) . ?
C60 H60 0.9500 . ?
C61 C66 1.513(7) . ?
C62 C64 1.516(8) . ?
C62 C65 1.532(9) . ?
C62 C63 1.546(9) . ?
C63 H63A 0.9800 . ?
C63 H63B 0.9800 . ?
C63 H63C 0.9800 . ?
C64 H64A 0.9800 . ?
C64 H64B 0.9800 . ?
C64 H64C 0.9800 . ?
C65 H65A 0.9800 . ?
C65 H65B 0.9800 . ?
C65 H65C 0.9800 . ?
C66 C68 1.516(8) . ?
C66 H66A 0.9900 . ?
C66 H66B 0.9900 . ?
C67 C72 1.376(8) . ?
C67 C68 1.402(7) . ?
C68 C69 1.391(7) . ?
C69 C70 1.394(8) . ?
C69 H69 0.9500 . ?
C70 C71 1.398(7) . ?
C70 C73 1.538(7) . ?
C71 C72 1.392(7) . ?
C71 H71 0.9500 . ?
C72 C77 1.520(7) . ?
C73 C76 1.499(11) . ?
C73 C74 1.506(10) . ?
C73 C75 1.524(10) . ?
C74 H74A 0.9800 . ?
C74 H74B 0.9800 . ?
C74 H74C 0.9800 . ?
C75 H75A 0.9800 . ?
C75 H75B 0.9800 . ?
C75 H75C 0.9800 . ?
C76 H76A 0.9800 . ?
C76 H76B 0.9800 . ?
C76 H76C 0.9800 . ?
C77 C79 1.518(9) . ?
C77 H77A 0.9900 . ?
C77 H77B 0.9900 . ?
C78 C79 1.394(7) . ?
C78 C83 1.400(8) . ?
C79 C80 1.396(9) . ?
C80 C81 1.411(11) . ?
C80 H80 0.9500 . ?
C81 C82 1.374(10) . ?
C81 C84 1.556(10) . ?
C82 C83 1.396(8) . ?
C82 H82 0.9500 . ?
C83 C88 1.499(7) . ?
C84 C86X 1.47(4) . ?
C84 C85X 1.49(2) . ?
C84 C85 1.507(18) . ?
C84 C87 1.546(13) . ?
C84 C86 1.614(17) . ?
C84 C87X 1.66(3) . ?
C85 H85A 0.9800 . ?
C85 H85B 0.9800 . ?
C85 H85C 0.9800 . ?
C86 H86A 0.9800 . ?
C86 H86B 0.9800 . ?
C86 H86C 0.9800 . ?
C87 H87A 0.9800 . ?
C87 H87B 0.9800 . ?
C87 H87C 0.9800 . ?
C85X H85D 0.9800 . ?
C85X H85E 0.9800 . ?
C85X H85F 0.9800 . ?
C86X H86D 0.9800 . ?
C86X H86E 0.9800 . ?
C86X H86F 0.9800 . ?
C87X H87D 0.9800 . ?
C87X H87E 0.9800 . ?
C87X H87F 0.9800 . ?
C88 H88A 0.9900 . ?
C88 H88B 0.9900 . ?
N1 C89 1.140(6) . ?
C89 C90 1.447(7) . ?
C90 H90A 0.9800 . ?
C90 H90B 0.9800 . ?
C90 H90C 0.9800 . ?
N2 C91 1.141(6) . ?
C91 C92 1.456(6) . ?
C92 H92A 0.9800 . ?
C92 H92B 0.9800 . ?
C92 H92C 0.9800 . ?
N3 C93 1.127(6) . ?
C93 C94 1.471(7) . ?
C94 H94A 0.9800 . ?
C94 H94B 0.9800 . ?
C94 H94C 0.9800 . ?
Li1 N4 2.035(9) . ?
N4 C183 1.134(9) . ?
C183 C184 1.506(12) . ?
C184 H18A 0.9800 . ?
C184 H18B 0.9800 . ?
C184 H18C 0.9800 . ?
W3 O22 1.691(3) . ?
W3 O23 1.814(3) . ?
W3 O16 1.916(3) . ?
W3 O15 1.924(4) . ?
W3 O14 2.022(3) . ?
W3 N5 2.419(4) . ?
W4 O26 1.699(4) . ?
W4 O25 1.824(4) . ?
W4 O20 1.917(4) . ?
W4 O19 1.926(4) . ?
W4 O21 2.026(3) . ?
W4 N7 2.395(5) . ?
Nb2 O24 1.742(3) . ?
Nb2 O17 1.933(3) . ?
Nb2 O18 1.962(4) . ?
Nb2 O25 2.041(4) . ?
Nb2 O23 2.044(3) . ?
Nb2 N6 2.449(4) . ?
O14 C95 1.395(5) . ?
O14 Li2 1.999(9) . ?
O15 C106 1.369(6) . ?
O16 C117 1.355(6) . ?
O17 C128 1.360(6) . ?
O18 C139 1.369(5) . ?
O19 C150 1.378(7) . ?
O20 C161 1.367(6) . ?
O21 C172 1.393(5) . ?
O21 Li2 1.997(10) . ?
O24 Li2 1.926(9) . ?
C95 C96 1.390(7) . ?
C95 C100 1.406(7) . ?
C96 C97 1.403(7) . ?
C96 C182 1.517(7) . ?
C97 C98 1.392(8) . ?
C97 H97 0.9500 . ?
C98 C99 1.389(8) . ?
C98 C101 1.540(7) . ?
C99 C100 1.383(7) . ?
C99 H99 0.9500 . ?
C100 C105 1.508(7) . ?
C101 C104 1.495(10) . ?
C101 C103 1.513(10) . ?
C101 C102 1.542(10) . ?
C102 H10D 0.9800 . ?
C102 H10E 0.9800 . ?
C102 H10F 0.9800 . ?
C103 H10G 0.9800 . ?
C103 H10H 0.9800 . ?
C103 H10I 0.9800 . ?
C104 H10J 0.9800 . ?
C104 H10K 0.9800 . ?
C104 H10L 0.9800 . ?
C105 C107 1.508(7) . ?
C105 H10M 0.9900 . ?
C105 H10N 0.9900 . ?
C106 C111 1.382(7) . ?
C106 C107 1.407(7) . ?
C107 C108 1.381(7) . ?
C108 C109 1.400(8) . ?
C108 H108 0.9500 . ?
C109 C110 1.396(8) . ?
C109 C112 1.533(8) . ?
C110 C111 1.383(7) . ?
C110 H110 0.9500 . ?
C111 C116 1.524(7) . ?
C112 C115 1.529(10) . ?
C112 C113 1.536(8) . ?
C112 C114 1.551(9) . ?
C113 H11C 0.9800 . ?
C113 H11D 0.9800 . ?
C113 H11E 0.9800 . ?
C114 H11F 0.9800 . ?
C114 H11G 0.9800 . ?
C114 H11H 0.9800 . ?
C115 H11I 0.9800 . ?
C115 H11J 0.9800 . ?
C115 H11K 0.9800 . ?
C116 C118 1.513(7) . ?
C116 H11L 0.9900 . ?
C116 H11M 0.9900 . ?
C117 C118 1.407(8) . ?
C117 C122 1.416(7) . ?
C118 C119 1.381(8) . ?
C119 C120 1.401(8) . ?
C119 H119 0.9500 . ?
C120 C121 1.398(8) . ?
C120 C123 1.536(8) . ?
C121 C122 1.379(8) . ?
C121 H121 0.9500 . ?
C122 C127 1.517(7) . ?
C123 C125 1.449(15) . ?
C123 C26X 1.483(18) . ?
C123 C24X 1.54(3) . ?
C123 C126 1.561(15) . ?
C123 C124 1.569(14) . ?
C123 C25X 1.584(15) . ?
C124 H12A 0.9800 . ?
C124 H12B 0.9800 . ?
C124 H12C 0.9800 . ?
C125 H12D 0.9800 . ?
C125 H12E 0.9800 . ?
C125 H12F 0.9800 . ?
C126 H12G 0.9800 . ?
C126 H12H 0.9800 . ?
C126 H12I 0.9800 . ?
C24X H24A 0.9800 . ?
C24X H24B 0.9800 . ?
C24X H24C 0.9800 . ?
C25X H25A 0.9800 . ?
C25X H25B 0.9800 . ?
C25X H25C 0.9800 . ?
C26X H26A 0.9800 . ?
C26X H26B 0.9800 . ?
C26X H26C 0.9800 . ?
C127 C129 1.522(7) . ?
C127 H12J 0.9900 . ?
C127 H12K 0.9900 . ?
C128 C129 1.394(8) . ?
C128 C133 1.413(7) . ?
C129 C130 1.402(7) . ?
C130 C131 1.403(8) . ?
C130 H130 0.9500 . ?
C131 C132 1.366(9) . ?
C131 C134 1.558(7) . ?
C132 C133 1.389(7) . ?
C132 H132 0.9500 . ?
C133 C138 1.516(9) . ?
C134 C135 1.528(9) . ?
C134 C136 1.529(9) . ?
C134 C137 1.538(9) . ?
C135 H13A 0.9800 . ?
C135 H13B 0.9800 . ?
C135 H13C 0.9800 . ?
C136 H13D 0.9800 . ?
C136 H13E 0.9800 . ?
C136 H13F 0.9800 . ?
C137 H13G 0.9800 . ?
C137 H13H 0.9800 . ?
C137 H13I 0.9800 . ?
C138 C140 1.507(8) . ?
C138 H13J 0.9900 . ?
C138 H13K 0.9900 . ?
C139 C144 1.391(7) . ?
C139 C140 1.395(7) . ?
C140 C141 1.396(7) . ?
C141 C142 1.389(8) . ?
C141 H141 0.9500 . ?
C142 C143 1.381(8) . ?
C142 C145 1.543(7) . ?
C143 C144 1.405(7) . ?
C143 H143 0.9500 . ?
C144 C149 1.505(7) . ?
C145 C146 1.524(8) . ?
C145 C148 1.531(8) . ?
C145 C147 1.536(9) . ?
C146 H14A 0.9800 . ?
C146 H14B 0.9800 . ?
C146 H14C 0.9800 . ?
C147 H14D 0.9800 . ?
C147 H14E 0.9800 . ?
C147 H14F 0.9800 . ?
C148 H14G 0.9800 . ?
C148 H14H 0.9800 . ?
C148 H14I 0.9800 . ?
C149 C151 1.510(7) . ?
C149 H14J 0.9900 . ?
C149 H14K 0.9900 . ?
C150 C151 1.389(8) . ?
C150 C155 1.399(8) . ?
C151 C152 1.397(8) . ?
C152 C153 1.393(9) . ?
C152 H152 0.9500 . ?
C153 C154 1.390(10) . ?
C153 C156 1.547(10) . ?
C154 C155 1.391(10) . ?
C154 H154 0.9500 . ?
C155 C160 1.520(9) . ?
C156 C157 1.441(13) . ?
C156 C159 1.474(12) . ?
C156 C158 1.609(15) . ?
C157 H15A 0.9800 . ?
C157 H15B 0.9800 . ?
C157 H15C 0.9800 . ?
C158 H15D 0.9800 . ?
C158 H15E 0.9800 . ?
C158 H15F 0.9800 . ?
C159 H15G 0.9800 . ?
C159 H15H 0.9800 . ?
C159 H15I 0.9800 . ?
C160 C162 1.496(9) . ?
C160 H16A 0.9900 . ?
C160 H16B 0.9900 . ?
C161 C166 1.399(8) . ?
C161 C162 1.405(9) . ?
C162 C163 1.392(9) . ?
C163 C164 1.381(11) . ?
C163 H163 0.9500 . ?
C164 C165 1.408(11) . ?
C164 C167 1.520(9) . ?
C165 C166 1.391(8) . ?
C165 H165 0.9500 . ?
C166 C171 1.496(9) . ?
C167 C168 1.453(15) . ?
C167 C17X 1.458(17) . ?
C167 C16Y 1.549(18) . ?
C167 C16X 1.584(18) . ?
C167 C169 1.59(2) . ?
C167 C170 1.603(18) . ?
C168 H16C 0.9800 . ?
C168 H16D 0.9800 . ?
C168 H16E 0.9800 . ?
C169 H16F 0.9800 . ?
C169 H16G 0.9800 . ?
C169 H16H 0.9800 . ?
C170 H17A 0.9800 . ?
C170 H17B 0.9800 . ?
C170 H17C 0.9800 . ?
C16X H16I 0.9800 . ?
C16X H16J 0.9800 . ?
C16X H16K 0.9800 . ?
C16Y H16L 0.9800 . ?
C16Y H16M 0.9800 . ?
C16Y H16N 0.9800 . ?
C17X H17D 0.9800 . ?
C17X H17E 0.9800 . ?
C17X H17F 0.9800 . ?
C171 C173 1.506(7) . ?
C171 H17G 0.9900 . ?
C171 H17H 0.9900 . ?
C172 C177 1.386(7) . ?
C172 C173 1.403(7) . ?
C173 C174 1.374(7) . ?
C174 C175 1.402(8) . ?
C174 H174 0.9500 . ?
C175 C176 1.386(8) . ?
C175 C178 1.538(7) . ?
C176 C177 1.409(7) . ?
C176 H176 0.9500 . ?
C177 C182 1.521(7) . ?
C178 C180 1.521(9) . ?
C178 C179 1.537(9) . ?
C178 C181 1.552(10) . ?
C179 H17I 0.9800 . ?
C179 H17J 0.9800 . ?
C179 H17K 0.9800 . ?
C180 H18D 0.9800 . ?
C180 H18E 0.9800 . ?
C180 H18F 0.9800 . ?
C181 H18G 0.9800 . ?
C181 H18H 0.9800 . ?
C181 H18I 0.9800 . ?
C182 H18J 0.9900 . ?
C182 H18K 0.9900 . ?
N5 C185 1.092(7) . ?
C185 C186 1.491(11) . ?
C186 H18L 0.9800 . ?
C186 H18M 0.9800 . ?
C186 H18N 0.9800 . ?
N6 C187 1.133(6) . ?
C187 C188 1.456(6) . ?
C188 H18O 0.9800 . ?
C188 H18P 0.9800 . ?
C188 H18Q 0.9800 . ?
N7 C189 1.106(7) . ?
C189 C190 1.447(10) . ?
C190 H19G 0.9800 . ?
C190 H19H 0.9800 . ?
C190 H19I 0.9800 . ?
Li2 N8 2.048(9) . ?
N8 C191 1.143(7) . ?
C191 C192 1.445(9) . ?
C192 H19J 0.9800 . ?
C192 H19K 0.9800 . ?
C192 H19L 0.9800 . ?
N9 C193 1.144(11) . ?
C193 C194 1.424(11) . ?
C194 H19M 0.9800 . ?
C194 H19N 0.9800 . ?
C194 H19O 0.9800 . ?
N10 C195 1.149(9) . ?
C195 C196 1.418(10) . ?
C196 H19P 0.9800 . ?
C196 H19Q 0.9800 . ?
C196 H19R 0.9800 . ?
N11 C197 1.139(9) . ?
C197 C198 1.433(10) . ?
C198 H19S 0.9800 . ?
C198 H19T 0.9800 . ?
C198 H19U 0.9800 . ?
N12 C199 1.184(10) . ?
C199 C200 1.415(10) . ?
C200 H20G 0.9800 . ?
C200 H20H 0.9800 . ?
C200 H20I 0.9800 . ?
N13 C201 1.147(7) . ?
C201 C202 1.435(8) . ?
C202 H20J 0.9800 . ?
C202 H20K 0.9800 . ?
C202 H20L 0.9800 . ?
N14 C203 1.158(12) . ?
C203 C204 1.405(11) . ?
C204 H20M 0.9800 . ?
C204 H20N 0.9800 . ?
C204 H20O 0.9800 . ?
N15 C205 1.157(14) . ?
C205 C206 1.420(14) . ?
C206 H20P 0.9800 . ?
C206 H20Q 0.9800 . ?
C206 H20R 0.9800 . ?
N16 C207 1.141(13) . ?
C207 C208 1.414(14) . ?
C208 H20S 0.9800 . ?
C208 H20T 0.9800 . ?
C208 H20U 0.9800 . ?
N17 C209 1.184(13) . ?
C209 C210 1.378(14) . ?
C210 H21G 0.9800 . ?
C210 H21H 0.9800 . ?
C210 H21I 0.9800 . ?

loop_
_geom_torsion_atom_site_label_1
_geom_torsion_atom_site_label_2
_geom_torsion_atom_site_label_3
_geom_torsion_atom_site_label_4
_geom_torsion
_geom_torsion_site_symmetry_1
_geom_torsion_site_symmetry_2
_geom_torsion_site_symmetry_3
_geom_torsion_site_symmetry_4
_geom_torsion_publ_flag
O9 W1 O10 Nb1 147.7(4) . . . . ?
O3 W1 O10 Nb1 -114.0(4) . . . . ?
O2 W1 O10 Nb1 -15.9(6) . . . . ?
O1 W1 O10 Nb1 50.8(4) . . . . ?
N1 W1 O10 Nb1 -33.2(4) . . . . ?
O5 Nb1 O11 Li1 131.4(3) . . . . ?
O4 Nb1 O11 Li1 -134.9(3) . . . . ?
O12 Nb1 O11 Li1 39.7(3) . . . . ?
O10 Nb1 O11 Li1 -44.6(3) . . . . ?
O13 W2 O12 Nb1 -147.8(4) . . . . ?
O6 W2 O12 Nb1 113.6(4) . . . . ?
O7 W2 O12 Nb1 16.8(6) . . . . ?
O8 W2 O12 Nb1 -50.6(4) . . . . ?
N3 W2 O12 Nb1 34.1(4) . . . . ?
Li1 O1 C1 C2 84.0(5) . . . . ?
W1 O1 C1 C2 -90.1(4) . . . . ?
Li1 O1 C1 C6 -96.8(5) . . . . ?
W1 O1 C1 C6 89.1(4) . . . . ?
O1 C1 C2 C3 174.2(4) . . . . ?
C6 C1 C2 C3 -5.0(7) . . . . ?
O1 C1 C2 C88 -12.2(7) . . . . ?
C6 C1 C2 C88 168.5(4) . . . . ?
C1 C2 C3 C4 3.0(7) . . . . ?
C88 C2 C3 C4 -170.8(5) . . . . ?
C2 C3 C4 C5 0.1(8) . . . . ?
C2 C3 C4 C7 -179.4(5) . . . . ?
C3 C4 C5 C6 -1.3(8) . . . . ?
C7 C4 C5 C6 178.2(5) . . . . ?
C4 C5 C6 C1 -0.7(7) . . . . ?
C4 C5 C6 C11 178.4(5) . . . . ?
C2 C1 C6 C5 4.0(7) . . . . ?
O1 C1 C6 C5 -175.3(4) . . . . ?
C2 C1 C6 C11 -175.1(4) . . . . ?
O1 C1 C6 C11 5.6(6) . . . . ?
C5 C4 C7 C8 163.7(5) . . . . ?
C3 C4 C7 C8 -16.8(8) . . . . ?
C5 C4 C7 C9 42.6(7) . . . . ?
C3 C4 C7 C9 -137.9(6) . . . . ?
C5 C4 C7 C10 -75.7(7) . . . . ?
C3 C4 C7 C10 103.7(6) . . . . ?
C5 C6 C11 C13 79.0(6) . . . . ?
C1 C6 C11 C13 -101.9(5) . . . . ?
W1 O2 C12 C13 88.1(6) . . . . ?
W1 O2 C12 C17 -92.6(6) . . . . ?
O2 C12 C13 C14 176.6(4) . . . . ?
C17 C12 C13 C14 -2.7(7) . . . . ?
O2 C12 C13 C11 -6.5(7) . . . . ?
C17 C12 C13 C11 174.2(4) . . . . ?
C6 C11 C13 C14 -132.2(5) . . . . ?
C6 C11 C13 C12 50.9(6) . . . . ?
C12 C13 C14 C15 0.5(8) . . . . ?
C11 C13 C14 C15 -176.4(5) . . . . ?
C13 C14 C15 C16 1.2(8) . . . . ?
C13 C14 C15 C18 177.5(5) . . . . ?
C14 C15 C16 C17 -0.8(8) . . . . ?
C18 C15 C16 C17 -177.0(6) . . . . ?
C15 C16 C17 C12 -1.4(8) . . . . ?
C15 C16 C17 C22 175.7(5) . . . . ?
O2 C12 C17 C16 -176.2(4) . . . . ?
C13 C12 C17 C16 3.1(7) . . . . ?
O2 C12 C17 C22 6.7(7) . . . . ?
C13 C12 C17 C22 -173.9(4) . . . . ?
C16 C15 C18 C21 114.6(9) . . . . ?
C14 C15 C18 C21 -61.5(10) . . . . ?
C16 C15 C18 C20X -33(3) . . . . ?
C14 C15 C18 C20X 151(2) . . . . ?
C16 C15 C18 C20 -11.9(11) . . . . ?
C14 C15 C18 C20 172.0(8) . . . . ?
C16 C15 C18 C19X -172.8(16) . . . . ?
C14 C15 C18 C19X 11.1(18) . . . . ?
C16 C15 C18 C19 -123.9(8) . . . . ?
C14 C15 C18 C19 60.0(9) . . . . ?
C16 C15 C18 C21X 80.0(14) . . . . ?
C14 C15 C18 C21X -96.1(14) . . . . ?
C16 C17 C22 C24 -91.2(6) . . . . ?
C12 C17 C22 C24 85.8(6) . . . . ?
W1 O3 C23 C24 82.6(6) . . . . ?
W1 O3 C23 C28 -98.8(5) . . . . ?
O3 C23 C24 C25 -178.5(4) . . . . ?
C28 C23 C24 C25 2.9(7) . . . . ?
O3 C23 C24 C22 1.1(7) . . . . ?
C28 C23 C24 C22 -177.5(4) . . . . ?
C17 C22 C24 C25 85.2(5) . . . . ?
C17 C22 C24 C23 -94.4(5) . . . . ?
C23 C24 C25 C26 -1.6(7) . . . . ?
C22 C24 C25 C26 178.8(4) . . . . ?
C24 C25 C26 C27 0.1(7) . . . . ?
C24 C25 C26 C29 -177.5(5) . . . . ?
C25 C26 C27 C28 0.0(7) . . . . ?
C29 C26 C27 C28 177.6(5) . . . . ?
C26 C27 C28 C23 1.4(7) . . . . ?
C26 C27 C28 C33 -175.3(4) . . . . ?
O3 C23 C28 C27 178.6(4) . . . . ?
C24 C23 C28 C27 -2.8(7) . . . . ?
O3 C23 C28 C33 -4.6(6) . . . . ?
C24 C23 C28 C33 174.0(4) . . . . ?
C25 C26 C29 C30 -26.9(7) . . . . ?
C27 C26 C29 C30 155.6(5) . . . . ?
C25 C26 C29 C31 93.5(6) . . . . ?
C27 C26 C29 C31 -84.0(6) . . . . ?
C25 C26 C29 C32 -146.5(5) . . . . ?
C27 C26 C29 C32 36.0(7) . . . . ?
C27 C28 C33 C35 -35.2(6) . . . . ?
C23 C28 C33 C35 148.2(4) . . . . ?
Nb1 O4 C34 C35 -95.3(5) . . . . ?
Nb1 O4 C34 C39 82.5(6) . . . . ?
O4 C34 C35 C36 179.0(4) . . . . ?
C39 C34 C35 C36 1.2(7) . . . . ?
O4 C34 C35 C33 1.6(6) . . . . ?
C39 C34 C35 C33 -176.1(4) . . . . ?
C28 C33 C35 C34 -95.9(5) . . . . ?
C28 C33 C35 C36 86.9(5) . . . . ?
C34 C35 C36 C37 1.5(8) . . . . ?
C33 C35 C36 C37 178.9(5) . . . . ?
C35 C36 C37 C38 -2.1(8) . . . . ?
C35 C36 C37 C40 -179.7(5) . . . . ?
C36 C37 C38 C39 -0.1(8) . . . . ?
C40 C37 C38 C39 177.4(5) . . . . ?
C37 C38 C39 C34 2.7(7) . . . . ?
C37 C38 C39 C44 -171.7(5) . . . . ?
O4 C34 C39 C38 179.0(4) . . . . ?
C35 C34 C39 C38 -3.2(7) . . . . ?
O4 C34 C39 C44 -6.6(6) . . . . ?
C35 C34 C39 C44 171.2(4) . . . . ?
C36 C37 C40 C42 -175.0(8) . . . . ?
C38 C37 C40 C42 7.6(10) . . . . ?
C36 C37 C40 C43 57.9(9) . . . . ?
C38 C37 C40 C43 -119.6(7) . . . . ?
C36 C37 C40 C41 -59.1(9) . . . . ?
C38 C37 C40 C41 123.4(7) . . . . ?
C38 C39 C44 C46 82.1(5) . . . . ?
C34 C39 C44 C46 -92.3(5) . . . . ?
Nb1 O5 C45 C46 -82.4(6) . . . . ?
Nb1 O5 C45 C50 95.4(6) . . . . ?
O5 C45 C46 C47 -176.9(4) . . . . ?
C50 C45 C46 C47 5.3(7) . . . . ?
O5 C45 C46 C44 11.2(7) . . . . ?
C50 C45 C46 C44 -166.6(4) . . . . ?
C39 C44 C46 C45 86.9(5) . . . . ?
C39 C44 C46 C47 -85.0(5) . . . . ?
C45 C46 C47 C48 -3.7(7) . . . . ?
C44 C46 C47 C48 168.4(4) . . . . ?
C46 C47 C48 C49 -0.6(7) . . . . ?
C46 C47 C48 C51 -178.3(5) . . . . ?
C47 C48 C49 C50 3.4(7) . . . . ?
C51 C48 C49 C50 -178.9(5) . . . . ?
C48 C49 C50 C45 -1.8(7) . . . . ?
C48 C49 C50 C55 -177.3(4) . . . . ?
O5 C45 C50 C49 179.6(4) . . . . ?
C46 C45 C50 C49 -2.7(7) . . . . ?
O5 C45 C50 C55 -5.0(6) . . . . ?
C46 C45 C50 C55 172.8(4) . . . . ?
C49 C48 C51 C53 131.7(6) . . . . ?
C47 C48 C51 C53 -50.7(7) . . . . ?
C49 C48 C51 C54 10.0(7) . . . . ?
C47 C48 C51 C54 -172.4(5) . . . . ?
C49 C48 C51 C52 -108.7(6) . . . . ?
C47 C48 C51 C52 69.0(6) . . . . ?
C49 C50 C55 C57 -79.5(5) . . . . ?
C45 C50 C55 C57 105.1(5) . . . . ?
W2 O6 C56 C61 -81.0(6) . . . . ?
W2 O6 C56 C57 100.6(5) . . . . ?
O6 C56 C57 C58 180.0(4) . . . . ?
C61 C56 C57 C58 1.6(7) . . . . ?
O6 C56 C57 C55 4.0(6) . . . . ?
C61 C56 C57 C55 -174.4(4) . . . . ?
C50 C55 C57 C58 37.5(6) . . . . ?
C50 C55 C57 C56 -146.7(4) . . . . ?
C56 C57 C58 C59 -0.4(7) . . . . ?
C55 C57 C58 C59 175.5(4) . . . . ?
C57 C58 C59 C60 -0.4(7) . . . . ?
C57 C58 C59 C62 -176.8(5) . . . . ?
C58 C59 C60 C61 0.1(8) . . . . ?
C62 C59 C60 C61 176.3(5) . . . . ?
O6 C56 C61 C60 179.7(4) . . . . ?
C57 C56 C61 C60 -1.9(7) . . . . ?
O6 C56 C61 C66 1.2(8) . . . . ?
C57 C56 C61 C66 179.5(5) . . . . ?
C59 C60 C61 C56 1.1(8) . . . . ?
C59 C60 C61 C66 179.7(5) . . . . ?
C60 C59 C62 C64 -106.1(7) . . . . ?
C58 C59 C62 C64 70.1(7) . . . . ?
C60 C59 C62 C65 16.9(8) . . . . ?
C58 C59 C62 C65 -167.0(5) . . . . ?
C60 C59 C62 C63 136.0(6) . . . . ?
C58 C59 C62 C63 -47.8(7) . . . . ?
C56 C61 C66 C68 91.4(6) . . . . ?
C60 C61 C66 C68 -87.1(6) . . . . ?
W2 O7 C67 C72 -88.6(6) . . . . ?
W2 O7 C67 C68 92.6(7) . . . . ?
O7 C67 C68 C69 178.1(5) . . . . ?
C72 C67 C68 C69 -0.6(8) . . . . ?
O7 C67 C68 C66 -6.1(7) . . . . ?
C72 C67 C68 C66 175.2(5) . . . . ?
C61 C66 C68 C69 90.0(6) . . . . ?
C61 C66 C68 C67 -85.5(6) . . . . ?
C67 C68 C69 C70 -1.6(8) . . . . ?
C66 C68 C69 C70 -177.2(5) . . . . ?
C68 C69 C70 C71 2.3(8) . . . . ?
C68 C69 C70 C73 -178.5(5) . . . . ?
C69 C70 C71 C72 -1.0(9) . . . . ?
C73 C70 C71 C72 179.8(5) . . . . ?
O7 C67 C72 C71 -176.8(5) . . . . ?
C68 C67 C72 C71 1.9(8) . . . . ?
O7 C67 C72 C77 5.4(8) . . . . ?
C68 C67 C72 C77 -175.9(5) . . . . ?
C70 C71 C72 C67 -1.1(9) . . . . ?
C70 C71 C72 C77 176.6(6) . . . . ?
C69 C70 C73 C76 170.0(7) . . . . ?
C71 C70 C73 C76 -10.9(9) . . . . ?
C69 C70 C73 C74 -70.3(9) . . . . ?
C71 C70 C73 C74 108.8(8) . . . . ?
C69 C70 C73 C75 50.1(8) . . . . ?
C71 C70 C73 C75 -130.7(7) . . . . ?
C67 C72 C77 C79 -51.6(7) . . . . ?
C71 C72 C77 C79 130.7(6) . . . . ?
Li1 O8 C78 C79 97.9(5) . . . . ?
W2 O8 C78 C79 -88.4(5) . . . . ?
Li1 O8 C78 C83 -82.5(6) . . . . ?
W2 O8 C78 C83 91.2(5) . . . . ?
O8 C78 C79 C80 174.7(5) . . . . ?
C83 C78 C79 C80 -4.9(9) . . . . ?
O8 C78 C79 C77 -5.3(8) . . . . ?
C83 C78 C79 C77 175.0(5) . . . . ?
C72 C77 C79 C78 103.2(6) . . . . ?
C72 C77 C79 C80 -76.9(7) . . . . ?
C78 C79 C80 C81 -2.0(10) . . . . ?
C77 C79 C80 C81 178.1(6) . . . . ?
C79 C80 C81 C82 5.6(11) . . . . ?
C79 C80 C81 C84 -176.4(7) . . . . ?
C80 C81 C82 C83 -2.5(12) . . . . ?
C84 C81 C82 C83 179.5(7) . . . . ?
C81 C82 C83 C78 -4.0(10) . . . . ?
C81 C82 C83 C88 171.0(7) . . . . ?
C79 C78 C83 C82 7.8(9) . . . . ?
O8 C78 C83 C82 -171.8(5) . . . . ?
C79 C78 C83 C88 -167.0(5) . . . . ?
O8 C78 C83 C88 13.4(8) . . . . ?
C82 C81 C84 C86X -61.0(19) . . . . ?
C80 C81 C84 C86X 121.1(18) . . . . ?
C82 C81 C84 C85X 67.6(17) . . . . ?
C80 C81 C84 C85X -110.3(16) . . . . ?
C82 C81 C84 C85 107.6(11) . . . . ?
C80 C81 C84 C85 -70.4(11) . . . . ?
C82 C81 C84 C87 -132.1(10) . . . . ?
C80 C81 C84 C87 50.0(13) . . . . ?
C82 C81 C84 C86 -14.6(12) . . . . ?
C80 C81 C84 C86 167.4(9) . . . . ?
C82 C81 C84 C87X 173.8(13) . . . . ?
C80 C81 C84 C87X -4.1(15) . . . . ?
C82 C83 C88 C2 -80.9(7) . . . . ?
C78 C83 C88 C2 93.9(6) . . . . ?
C1 C2 C88 C83 -96.6(5) . . . . ?
C3 C2 C88 C83 76.9(5) . . . . ?
O22 W3 O23 Nb2 -147.5(4) . . . . ?
O16 W3 O23 Nb2 112.6(4) . . . . ?
O15 W3 O23 Nb2 13.8(7) . . . . ?
O14 W3 O23 Nb2 -50.6(4) . . . . ?
N5 W3 O23 Nb2 33.9(4) . . . . ?
O17 Nb2 O24 Li2 132.1(4) . . . . ?
O18 Nb2 O24 Li2 -134.0(4) . . . . ?
O25 Nb2 O24 Li2 -44.6(4) . . . . ?
O23 Nb2 O24 Li2 39.4(4) . . . . ?
O26 W4 O25 Nb2 147.3(4) . . . . ?
O20 W4 O25 Nb2 -21.0(7) . . . . ?
O19 W4 O25 Nb2 -115.4(4) . . . . ?
O21 W4 O25 Nb2 50.6(4) . . . . ?
N7 W4 O25 Nb2 -34.3(4) . . . . ?
Li2 O14 C95 C96 -81.0(5) . . . . ?
W3 O14 C95 C96 97.3(5) . . . . ?
Li2 O14 C95 C100 95.7(5) . . . . ?
W3 O14 C95 C100 -86.0(5) . . . . ?
O14 C95 C96 C97 -177.0(4) . . . . ?
C100 C95 C96 C97 6.4(7) . . . . ?
O14 C95 C96 C182 8.7(7) . . . . ?
C100 C95 C96 C182 -167.9(5) . . . . ?
C95 C96 C97 C98 -4.4(8) . . . . ?
C182 C96 C97 C98 170.2(5) . . . . ?
C96 C97 C98 C99 0.5(9) . . . . ?
C96 C97 C98 C101 -179.5(5) . . . . ?
C97 C98 C99 C100 1.3(9) . . . . ?
C101 C98 C99 C100 -178.6(5) . . . . ?
C98 C99 C100 C95 0.7(8) . . . . ?
C98 C99 C100 C105 -176.8(5) . . . . ?
C96 C95 C100 C99 -4.7(7) . . . . ?
O14 C95 C100 C99 178.7(4) . . . . ?
C96 C95 C100 C105 172.7(5) . . . . ?
O14 C95 C100 C105 -4.0(7) . . . . ?
C99 C98 C101 C104 103.3(8) . . . . ?
C97 C98 C101 C104 -76.7(9) . . . . ?
C99 C98 C101 C103 -21.7(9) . . . . ?
C97 C98 C101 C103 158.3(7) . . . . ?
C99 C98 C101 C102 -137.8(7) . . . . ?
C97 C98 C101 C102 42.3(8) . . . . ?
C99 C100 C105 C107 -81.3(6) . . . . ?
C95 C100 C105 C107 101.4(6) . . . . ?
W3 O15 C106 C111 90.6(6) . . . . ?
W3 O15 C106 C107 -88.6(6) . . . . ?
O15 C106 C107 C108 -177.7(4) . . . . ?
C111 C106 C107 C108 3.1(7) . . . . ?
O15 C106 C107 C105 5.7(6) . . . . ?
C111 C106 C107 C105 -173.5(4) . . . . ?
C100 C105 C107 C108 131.0(5) . . . . ?
C100 C105 C107 C106 -52.5(6) . . . . ?
C106 C107 C108 C109 -2.1(7) . . . . ?
C105 C107 C108 C109 174.4(5) . . . . ?
C107 C108 C109 C110 0.4(8) . . . . ?
C107 C108 C109 C112 177.4(5) . . . . ?
C108 C109 C110 C111 0.5(8) . . . . ?
C112 C109 C110 C111 -176.5(5) . . . . ?
O15 C106 C111 C110 178.5(4) . . . . ?
C107 C106 C111 C110 -2.3(7) . . . . ?
O15 C106 C111 C116 -6.0(7) . . . . ?
C107 C106 C111 C116 173.1(4) . . . . ?
C109 C110 C111 C106 0.5(8) . . . . ?
C109 C110 C111 C116 -174.8(5) . . . . ?
C110 C109 C112 C115 -31.8(7) . . . . ?
C108 C109 C112 C115 151.4(5) . . . . ?
C110 C109 C112 C113 -152.6(5) . . . . ?
C108 C109 C112 C113 30.6(8) . . . . ?
C110 C109 C112 C114 88.8(7) . . . . ?
C108 C109 C112 C114 -88.1(7) . . . . ?
C106 C111 C116 C118 -89.0(6) . . . . ?
C110 C111 C116 C118 86.3(6) . . . . ?
W3 O16 C117 C118 -82.4(7) . . . . ?
W3 O16 C117 C122 99.8(6) . . . . ?
O16 C117 C118 C119 -176.7(5) . . . . ?
C122 C117 C118 C119 1.0(8) . . . . ?
O16 C117 C118 C116 5.2(7) . . . . ?
C122 C117 C118 C116 -177.1(5) . . . . ?
C111 C116 C118 C119 -88.6(6) . . . . ?
C111 C116 C118 C117 89.5(6) . . . . ?
C117 C118 C119 C120 -1.3(9) . . . . ?
C116 C118 C119 C120 176.8(5) . . . . ?
C118 C119 C120 C121 0.1(9) . . . . ?
C118 C119 C120 C123 178.1(6) . . . . ?
C119 C120 C121 C122 1.5(9) . . . . ?
C123 C120 C121 C122 -176.6(6) . . . . ?
C120 C121 C122 C117 -1.7(8) . . . . ?
C120 C121 C122 C127 174.6(5) . . . . ?
O16 C117 C122 C121 178.2(5) . . . . ?
C118 C117 C122 C121 0.4(7) . . . . ?
O16 C117 C122 C127 1.7(7) . . . . ?
C118 C117 C122 C127 -176.1(5) . . . . ?
C121 C120 C123 C125 76.6(13) . . . . ?
C119 C120 C123 C125 -101.3(12) . . . . ?
C121 C120 C123 C26X -79.3(19) . . . . ?
C119 C120 C123 C26X 102.8(19) . . . . ?
C121 C120 C123 C24X 149.7(15) . . . . ?
C119 C120 C123 C24X -28.2(16) . . . . ?
C121 C120 C123 C126 -49.0(10) . . . . ?
C119 C120 C123 C126 133.1(8) . . . . ?
C121 C120 C123 C124 -162.9(8) . . . . ?
C119 C120 C123 C124 19.2(10) . . . . ?
C121 C120 C123 C25X 37.4(13) . . . . ?
C119 C120 C123 C25X -140.6(12) . . . . ?
C121 C122 C127 C129 40.0(7) . . . . ?
C117 C122 C127 C129 -143.7(5) . . . . ?
Nb2 O17 C128 C129 96.3(7) . . . . ?
Nb2 O17 C128 C133 -80.7(7) . . . . ?
O17 C128 C129 C130 -179.3(4) . . . . ?
C133 C128 C129 C130 -2.4(7) . . . . ?
O17 C128 C129 C127 -5.9(7) . . . . ?
C133 C128 C129 C127 171.0(4) . . . . ?
C122 C127 C129 C128 108.3(5) . . . . ?
C122 C127 C129 C130 -78.5(6) . . . . ?
C128 C129 C130 C131 -2.3(7) . . . . ?
C127 C129 C130 C131 -175.8(5) . . . . ?
C129 C130 C131 C132 4.0(8) . . . . ?
C129 C130 C131 C134 -178.9(5) . . . . ?
C130 C131 C132 C133 -0.9(8) . . . . ?
C134 C131 C132 C133 -177.8(5) . . . . ?
C131 C132 C133 C128 -3.7(8) . . . . ?
C131 C132 C133 C138 167.7(5) . . . . ?
O17 C128 C133 C132 -177.7(4) . . . . ?
C129 C128 C133 C132 5.4(7) . . . . ?
O17 C128 C133 C138 11.3(7) . . . . ?
C129 C128 C133 C138 -165.7(5) . . . . ?
C132 C131 C134 C135 -119.4(7) . . . . ?
C130 C131 C134 C135 63.6(7) . . . . ?
C132 C131 C134 C136 117.5(6) . . . . ?
C130 C131 C134 C136 -59.5(7) . . . . ?
C132 C131 C134 C137 -2.6(8) . . . . ?
C130 C131 C134 C137 -179.6(5) . . . . ?
C132 C133 C138 C140 -84.2(6) . . . . ?
C128 C133 C138 C140 86.7(6) . . . . ?
Nb2 O18 C139 C144 -94.4(6) . . . . ?
Nb2 O18 C139 C140 83.6(6) . . . . ?
O18 C139 C140 C141 -180.0(5) . . . . ?
C144 C139 C140 C141 -2.0(8) . . . . ?
O18 C139 C140 C138 -7.0(8) . . . . ?
C144 C139 C140 C138 171.0(5) . . . . ?
C133 C138 C140 C139 -92.3(6) . . . . ?
C133 C138 C140 C141 80.6(6) . . . . ?
C139 C140 C141 C142 2.1(8) . . . . ?
C138 C140 C141 C142 -171.0(5) . . . . ?
C140 C141 C142 C143 -0.2(8) . . . . ?
C140 C141 C142 C145 178.4(5) . . . . ?
C141 C142 C143 C144 -1.8(7) . . . . ?
C145 C142 C143 C144 179.7(5) . . . . ?
O18 C139 C144 C143 178.1(4) . . . . ?
C140 C139 C144 C143 0.2(7) . . . . ?
O18 C139 C144 C149 -0.7(7) . . . . ?
C140 C139 C144 C149 -178.6(5) . . . . ?
C142 C143 C144 C139 1.8(7) . . . . ?
C142 C143 C144 C149 -179.4(5) . . . . ?
C143 C142 C145 C146 119.4(6) . . . . ?
C141 C142 C145 C146 -59.1(6) . . . . ?
C143 C142 C145 C148 -120.3(6) . . . . ?
C141 C142 C145 C148 61.2(7) . . . . ?
C143 C142 C145 C147 -0.8(7) . . . . ?
C141 C142 C145 C147 -179.3(5) . . . . ?
C139 C144 C149 C151 -94.0(6) . . . . ?
C143 C144 C149 C151 87.3(6) . . . . ?
W4 O19 C150 C151 -97.1(6) . . . . ?
W4 O19 C150 C155 83.6(8) . . . . ?
O19 C150 C151 C152 177.6(6) . . . . ?
C155 C150 C151 C152 -3.1(9) . . . . ?
O19 C150 C151 C149 -5.0(9) . . . . ?
C155 C150 C151 C149 174.3(6) . . . . ?
C144 C149 C151 C150 147.3(5) . . . . ?
C144 C149 C151 C152 -35.4(8) . . . . ?
C150 C151 C152 C153 1.0(10) . . . . ?
C149 C151 C152 C153 -176.4(7) . . . . ?
C151 C152 C153 C154 1.5(12) . . . . ?
C151 C152 C153 C156 -179.4(8) . . . . ?
C152 C153 C154 C155 -2.0(13) . . . . ?
C156 C153 C154 C155 178.8(8) . . . . ?
C153 C154 C155 C150 0.0(12) . . . . ?
C153 C154 C155 C160 -178.7(8) . . . . ?
O19 C150 C155 C154 -178.1(6) . . . . ?
C151 C150 C155 C154 2.6(10) . . . . ?
O19 C150 C155 C160 0.5(10) . . . . ?
C151 C150 C155 C160 -178.7(6) . . . . ?
C154 C153 C156 C157 -59.1(14) . . . . ?
C152 C153 C156 C157 121.7(10) . . . . ?
C154 C153 C156 C159 167.5(10) . . . . ?
C152 C153 C156 C159 -11.6(14) . . . . ?
C154 C153 C156 C158 56.7(11) . . . . ?
C152 C153 C156 C158 -122.5(9) . . . . ?
C154 C155 C160 C162 84.4(8) . . . . ?
C150 C155 C160 C162 -94.2(8) . . . . ?
W4 O20 C161 C166 87.8(7) . . . . ?
W4 O20 C161 C162 -93.9(7) . . . . ?
O20 C161 C162 C163 -175.2(5) . . . . ?
C166 C161 C162 C163 3.1(9) . . . . ?
O20 C161 C162 C160 8.9(9) . . . . ?
C166 C161 C162 C160 -172.8(6) . . . . ?
C155 C160 C162 C163 -92.3(8) . . . . ?
C155 C160 C162 C161 83.3(8) . . . . ?
C161 C162 C163 C164 0.2(10) . . . . ?
C160 C162 C163 C164 176.0(7) . . . . ?
C162 C163 C164 C165 -2.5(11) . . . . ?
C162 C163 C164 C167 177.9(7) . . . . ?
C163 C164 C165 C166 1.7(10) . . . . ?
C167 C164 C165 C166 -178.7(6) . . . . ?
C164 C165 C166 C161 1.4(9) . . . . ?
C164 C165 C166 C171 -176.7(6) . . . . ?
O20 C161 C166 C165 174.5(5) . . . . ?
C162 C161 C166 C165 -3.8(8) . . . . ?
O20 C161 C166 C171 -7.4(8) . . . . ?
C162 C161 C166 C171 174.3(5) . . . . ?
C163 C164 C167 C168 112.5(16) . . . . ?
C165 C164 C167 C168 -67.1(16) . . . . ?
C163 C164 C167 C17X -70(2) . . . . ?
C165 C164 C167 C17X 110(2) . . . . ?
C163 C164 C167 C16Y 65(2) . . . . ?
C165 C164 C167 C16Y -114(2) . . . . ?
C163 C164 C167 C16X 167(2) . . . . ?
C165 C164 C167 C16X -12(2) . . . . ?
C163 C164 C167 C169 -21.4(12) . . . . ?
C165 C164 C167 C169 159.0(9) . . . . ?
C163 C164 C167 C170 -121.4(11) . . . . ?
C165 C164 C167 C170 58.9(12) . . . . ?
C165 C166 C171 C173 -128.3(5) . . . . ?
C161 C166 C171 C173 53.7(7) . . . . ?
Li2 O21 C172 C177 80.7(6) . . . . ?
W4 O21 C172 C177 -94.3(5) . . . . ?
Li2 O21 C172 C173 -98.7(6) . . . . ?
W4 O21 C172 C173 86.3(5) . . . . ?
C177 C172 C173 C174 4.5(9) . . . . ?
O21 C172 C173 C174 -176.2(5) . . . . ?
C177 C172 C173 C171 -174.0(5) . . . . ?
O21 C172 C173 C171 5.4(8) . . . . ?
C166 C171 C173 C174 77.9(7) . . . . ?
C166 C171 C173 C172 -103.7(6) . . . . ?
C172 C173 C174 C175 0.6(9) . . . . ?
C171 C173 C174 C175 179.0(6) . . . . ?
C173 C174 C175 C176 -3.5(9) . . . . ?
C173 C174 C175 C178 178.3(6) . . . . ?
C174 C175 C176 C177 1.5(9) . . . . ?
C178 C175 C176 C177 179.6(6) . . . . ?
O21 C172 C177 C176 174.4(5) . . . . ?
C173 C172 C177 C176 -6.2(8) . . . . ?
O21 C172 C177 C182 -11.6(8) . . . . ?
C173 C172 C177 C182 167.7(5) . . . . ?
C175 C176 C177 C172 3.2(9) . . . . ?
C175 C176 C177 C182 -171.0(5) . . . . ?
C176 C175 C178 C180 1.4(9) . . . . ?
C174 C175 C178 C180 179.5(6) . . . . ?
C176 C175 C178 C179 -119.6(7) . . . . ?
C174 C175 C178 C179 58.5(8) . . . . ?
C176 C175 C178 C181 121.3(7) . . . . ?
C174 C175 C178 C181 -60.7(8) . . . . ?
C95 C96 C182 C177 99.1(5) . . . . ?
C97 C96 C182 C177 -75.2(6) . . . . ?
C172 C177 C182 C96 -94.3(6) . . . . ?
C176 C177 C182 C96 79.6(6) . . . . ?
W3 N5 C185 C186 41(4) . . . . ?
